data_1564648
loop_
_publ_author_name
'Riesinger, Christoph'
'Bal\'azs, G\'abor'
'Seidl, Michael'
'Scheer, Manfred'

_publ_section_title
;
 Substituted aromatic pentaphosphole ligands -- a journey across the
 p-block
;
_journal_name_full 'Chemical Science'
_journal_paper_doi 10.1039/D1SC04296C
_journal_year 2021
_chemical_formula_moiety '3(C19 H26 Fe P5 Te), 3(Al C16 F36 O4), C6 H4 F2, 2[C6H4F2]'
_chemical_formula_sum 'C123 H90 Al3 F114 Fe3 O12 P15 Te3'
_chemical_formula_weight 5021.78
_space_group_crystal_system triclinic
_space_group_IT_number 2
_space_group_name_Hall '-P 1'
_space_group_name_H-M_alt 'P -1'
_atom_sites_solution_hydrogens geom
_atom_sites_solution_primary dual
_audit_creation_date 2021-03-22
_audit_creation_method
;
Olex2 1.3-alpha
(compiled 2020.11.12 svn.r5f609507 for OlexSys, GUI svn.r6272)
;
_audit_update_record
;
2021-05-13 deposited with the CCDC.	2021-09-03 downloaded from the CCDC.
;
_cell_angle_alpha 77.316(3)
_cell_angle_beta 72.113(3)
_cell_angle_gamma 64.085(4)
_cell_formula_units_Z 2
_cell_length_a 18.1681(7)
_cell_length_b 19.4877(7)
_cell_length_c 28.8463(10)
_cell_measurement_reflns_used 20621
_cell_measurement_temperature 122.99(10)
_cell_measurement_theta_max 73.4110
_cell_measurement_theta_min 3.8730
_cell_volume 8698.6(6)
_computing_cell_refinement 'CrysAlisPro 1.171.41.27a (Rigaku OD, 2019)'
_computing_data_collection 'CrysAlisPro 1.171.41.27a (Rigaku OD, 2019)'
_computing_data_reduction 'CrysAlisPro 1.171.41.27a (Rigaku OD, 2019)'
_computing_molecular_graphics 'Olex2 1.3-alpha (Dolomanov et al., 2009)'
_computing_publication_material 'Olex2 1.3-alpha (Dolomanov et al., 2009)'
_computing_structure_refinement 'SHELXL 2018/3 (Sheldrick, 2015)'
_computing_structure_solution 'SHELXT 2014/5 (Sheldrick, 2014)'
_diffrn_ambient_environment N~2~
_diffrn_ambient_temperature 123(1)
_diffrn_detector 'CCD plate'
_diffrn_detector_area_resol_mean 4.2047
_diffrn_detector_type TitanS2
_diffrn_measured_fraction_theta_full 0.990
_diffrn_measured_fraction_theta_max 0.952
_diffrn_measurement_details
;
List of Runs (angles in degrees, time in seconds):

  # Type    Start    End  Width  t~exp~   \w     \q     \k     \f   Frames
#--------------------------------------------------------------------------
  1  \w   -112.00 -18.00   1.00   10.00    --  -43.73 -57.00   0.00   94
  2  \w    -21.00  75.00   1.00   10.00    --   43.73 -77.00 120.00   96
  3  \w    -28.00  63.00   1.00   10.00    --   43.73 -37.00-150.00   91
  4  \w     80.00 109.00   1.00   40.00    --  104.50  61.00  30.00   29
  5  \w     31.00  57.00   1.00   40.00    --  104.50 -30.00  60.00   26
  6  \w     31.00  57.00   1.00   40.00    --  104.50 -30.00 -90.00   26
  7  \w     51.00  93.00   1.00   40.00    --  104.50 -61.00-180.00   42
  8  \w     65.00 178.00   1.00   40.00    --  104.50  15.00 -30.00  113
  9  \w    105.00 178.00   1.00   40.00    --  104.50  77.00-180.00   73
 10  \w     35.00  69.00   1.00   40.00    --  104.50 -45.00  90.00   34
 11  \w     34.00  59.00   1.00   40.00    --  104.50 -45.00 -30.00   25
 12  \w     39.00 112.00   1.00   40.00    --  104.50-125.00 -30.00   73
 13  \w     34.00  69.00   1.00   40.00    --  104.50 -45.00 150.00   35
 14  \w     41.00 112.00   1.00   40.00    --  104.50-125.00-150.00   71
 15  \w     97.00 178.00   1.00   40.00    --  104.50 125.00-150.00   81
 16  \w    120.00 166.00   1.00   40.00    --  104.50  61.00  30.00   46
 17  \w     30.00 109.00   1.00   40.00    --  104.50-110.00  13.62   79
;
_diffrn_measurement_device 'four-circle diffractometer'
_diffrn_measurement_device_type 'GV50, TitanS2'
_diffrn_measurement_method '\w scans'
_diffrn_orient_matrix_type 'CrysAlisPro convention (1999,Acta A55,543-557)'
_diffrn_orient_matrix_UB_11 -0.0882527000
_diffrn_orient_matrix_UB_12 0.0636154000
_diffrn_orient_matrix_UB_13 -0.0002343000
_diffrn_orient_matrix_UB_21 0.0354844000
_diffrn_orient_matrix_UB_22 0.0335592000
_diffrn_orient_matrix_UB_23 -0.0510352000
_diffrn_orient_matrix_UB_31 -0.0196590000
_diffrn_orient_matrix_UB_32 -0.0512764000
_diffrn_orient_matrix_UB_33 -0.0240052000
_diffrn_radiation_monochromator mirror
_diffrn_radiation_probe x-ray
_diffrn_radiation_type 'Cu K\a'
_diffrn_radiation_wavelength 1.54184
_diffrn_reflns_av_R_equivalents 0.0555
_diffrn_reflns_av_unetI/netI 0.0721
_diffrn_reflns_Laue_measured_fraction_full 0.990
_diffrn_reflns_Laue_measured_fraction_max 0.952
_diffrn_reflns_limit_h_max 21
_diffrn_reflns_limit_h_min -22
_diffrn_reflns_limit_k_max 20
_diffrn_reflns_limit_k_min -23
_diffrn_reflns_limit_l_max 30
_diffrn_reflns_limit_l_min -35
_diffrn_reflns_number 59952
_diffrn_reflns_point_group_measured_fraction_full 0.990
_diffrn_reflns_point_group_measured_fraction_max 0.952
_diffrn_reflns_theta_full 67.684
_diffrn_reflns_theta_max 73.781
_diffrn_reflns_theta_min 3.543
_diffrn_source 'gradient vaccum rotating-anode X-ray tube'
_diffrn_source_type 'GV1000 (Cu) X-ray Source'
_exptl_absorpt_coefficient_mu 8.965
_exptl_absorpt_correction_T_max 0.535
_exptl_absorpt_correction_T_min 0.336
_exptl_absorpt_correction_type gaussian
_exptl_absorpt_process_details
;
CrysAlisPro 1.171.41.27a (Rigaku Oxford Diffraction, 2019)
Numerical absorption correction based on gaussian integration over
			a multifaceted crystal model
Empirical absorption correction using spherical harmonics,
 implemented in SCALE3 ABSPACK scaling algorithm.
;
_exptl_crystal_colour 'dark red'
_exptl_crystal_colour_modifier dark
_exptl_crystal_colour_primary red
_exptl_crystal_density_diffrn 1.917
_exptl_crystal_description block
_exptl_crystal_F_000 4896
_exptl_crystal_size_max 0.213
_exptl_crystal_size_mid 0.168
_exptl_crystal_size_min 0.135
_refine_diff_density_max 1.133
_refine_diff_density_min -1.172
_refine_diff_density_rms 0.093
_refine_ls_extinction_method none
_refine_ls_goodness_of_fit_ref 1.010
_refine_ls_hydrogen_treatment constr
_refine_ls_matrix_type full
_refine_ls_number_parameters 3526
_refine_ls_number_reflns 33498
_refine_ls_number_restraints 1862
_refine_ls_restrained_S_all 1.029
_refine_ls_R_factor_all 0.0844
_refine_ls_R_factor_gt 0.0675
_refine_ls_shift/su_max 0.001
_refine_ls_shift/su_mean 0.000
_refine_ls_structure_factor_coef Fsqd
_refine_ls_weighting_details 'w=1/[\s^2^(Fo^2^)+(0.0828P)^2^+12.2630P] where P=(Fo^2^+2Fc^2^)/3'
_refine_ls_weighting_scheme calc
_refine_ls_wR_factor_gt 0.1662
_refine_ls_wR_factor_ref 0.1815
_reflns_Friedel_coverage 0.000
_reflns_number_gt 25725
_reflns_number_total 33498
_reflns_threshold_expression 'I > 2\s(I)'
_cod_data_source_file d1sc04296c2.cif
_cod_data_source_block cr485_cua
_cod_database_code 1564648
_shelx_shelxl_version_number 2018/3
_chemical_oxdiff_formula 'C117 H86 O12 F112 Al3 P15 Fe3 Te3'
_chemical_oxdiff_usercomment 'dark red blocks'
_shelx_space_group_comment
;
The symmetry employed for this shelxl refinement is uniquely defined
by the following loop, which should always be used as a source of
symmetry information in preference to the above space-group names.
They are only intended as comments.
;
_reflns_odcompleteness_completeness 99.09
_reflns_odcompleteness_iscentric 1
_reflns_odcompleteness_theta 66.97
_olex2_refinement_description
;
1. Fixed Uiso
 At 1.2 times of:
  All C(H) groups
 At 1.5 times of:
  All C(H,H,H) groups
2. Restrained distances
 F111-C109 = F110-C108 = F109-C107
 1.35 with sigma of 0.01
 F82-C95B = F82-C95A
 1.35 with sigma of 0.02
 F47C-C79C \\sim F47A-C79A \\sim F48A-C79C \\sim F46B-C79B \\sim F46C-C79C
\\sim F48B-C79B \\sim F46A-
 C79A \\sim F47B-C79B
 with sigma of 0.02
 C86-C88A \\sim C86-C88B \\sim C86-C89A \\sim C86-C89B \\sim C86-C87
 with sigma of 0.02
 C77C-C74 \\sim C75B-C74 \\sim C75A-C74 \\sim C74-C75C \\sim C74-C76B \\sim
C74-C76A \\sim C74-C76C ~
 C74-C77A
 with sigma of 0.02
 F71A-C89A \\sim F72A-C89A \\sim F70B-C89B \\sim F72B-C89B \\sim F71B-C89B
\\sim F70A-C89A
 with sigma of 0.02
 F3-C87 \\sim F64-C87 \\sim F1-C87
 with sigma of 0.02
 F68B-C88B \\sim F69B-C88B \\sim F67B-C88B \\sim F69A-C88A \\sim F67A-C88A
\\sim F68A-C88A
 with sigma of 0.02
 C84C-C82 \\sim C84B-C82 \\sim C84A-C82 \\sim C85B-C82 \\sim C83A-C82 \\sim
C83B-C82 \\sim C83C-C82 ~
 C85A-C82
 with sigma of 0.02
 F37C-C75C \\sim F38C-C75C \\sim F39C-C75C \\sim F39A-C75A \\sim F37A-C75A
\\sim F38A-C75A \\sim F37B-
 C75B \\sim F38B-C75B \\sim F39B-C75B
 with sigma of 0.02
 F62B-C85B \\sim F62A-C85A \\sim F63A-C85A \\sim F63B-C85B \\sim F61A-C85A
\\sim F61B-C85B
 with sigma of 0.02
 F45C-C77C \\sim F43C-C77C \\sim F44C-C77C \\sim F43B-C77A \\sim F44B-C77A
 with sigma of 0.02
 F57A-C83A \\sim F56B-C83B \\sim F56C-C83C \\sim F56A-C83A \\sim F55C-C83C
\\sim F55A-C83A \\sim F55B-
 C83B \\sim F57B-C83B
 with sigma of 0.02
 F49C-C80C \\sim F49A-C80A \\sim F49B-C80B \\sim F50B-C80B \\sim F51-C80C \\sim
F50A-C80A \\sim F50C-
 C80C
 with sigma of 0.02
 F39C-F38C \\sim F38C-F37C \\sim F37C-F39C
 with sigma of 0.02
 C78-C79C \\sim C78-C80C \\sim C81C-C78
 with sigma of 0.02
 F60A-C84A \\sim F60B-C84B \\sim F59B-C84B \\sim F59A-C84A \\sim F59C-C84C
\\sim F58B-C84B \\sim F58A-
 C84A \\sim F60C-C84C \\sim F58C-C84C
 with sigma of 0.02
 F52A-C81A \\sim F52B-C81B \\sim F53A-C81A \\sim F53C-C81C \\sim F53B-C81B
\\sim F52C-C81C \\sim F54C-
 C81C \\sim F54A-C81A \\sim F54B-C81B
 with sigma of 0.02
 C74-C76C \\sim C74-C77A \\sim C77C-C74 \\sim C75B-C74 \\sim C75A-C74 \\sim
C74-C75C \\sim C74-C76B ~
 C74-C76A
 with sigma of 0.02
 C81B-C78 \\sim C81C-C78 \\sim C78-C81A \\sim C78-C79C \\sim C79A-C78 \\sim
C78-C79B \\sim C78-C80B ~
 C78-C80A \\sim C78-C80C
 with sigma of 0.02
 F63A-C85A \\sim F61A-C85A \\sim F62A-C85A
 with sigma of 0.02
 F84A-C95A \\sim F82-C95A \\sim F83-C95A \\sim F83-C95B \\sim F84B-C95B
 with sigma of 0.02
 F40C-C76C \\sim F42C-C76C \\sim F41C-C76C \\sim F42A-C76A \\sim F41A-C76A
\\sim F40A-C76A \\sim F42B-
 C76B \\sim F40B-C76B \\sim F41B-C76B
 with sigma of 0.02
 C64B-C62 \\sim C64A-C62 \\sim C65A-C62 \\sim C65B-C62 \\sim C63A-C62 \\sim
C63B-C62
 with sigma of 0.02
 C97A-C94 \\sim C97B-C94 \\sim C96B-C94 \\sim C96A-C94 \\sim C95B-C94 \\sim
C95A-C94
 with sigma of 0.02
 F82-F83 \\sim F83-F84B \\sim F84B-F82
 with sigma of 0.02
 F76B-C92B \\sim F77B-C92B \\sim F78B-C92B \\sim F77A-C92A \\sim F76A-C92A
\\sim F78A-C92A
 with sigma of 0.02
 F76B-F78B \\sim F78B-F77B \\sim F77B-F76B
 with sigma of 0.02
 F86B-C96B \\sim F86A-C96A \\sim F85B-C96B \\sim F87B-C96B \\sim F87A-C96A
\\sim F85A-C96A
 with sigma of 0.02
 C92B-C90 \\sim C92A-C90 \\sim C91B-C90 \\sim C91A-C90 \\sim C93B-C90 \\sim
C93A-C90
 with sigma of 0.02
 F79-C93B \\sim F80-C93B \\sim F81B-C93B \\sim F80-C93A \\sim F79-C93A \\sim
F81A-C93A
 with sigma of 0.02
 F18A-C65A \\sim F17B-C65B \\sim F17A-C65A \\sim F18B-C65B \\sim F16-C65B \\sim
F16-C65A
 with sigma of 0.02
 F14A-C64A \\sim F13B-C64B \\sim F15A-C64A \\sim F13A-C64A \\sim F15B-C64B
\\sim F14B-C64B
 with sigma of 0.02
 F11B-C63B \\sim F12B-C63B \\sim F10-C63B \\sim F10-C63A \\sim F12A-C63A \\sim
F11A-C63A
 with sigma of 0.02
 C100-C98 \\sim C101-C98
 with sigma of 0.02
 C99B-C98 \\sim C99A-C98
 with sigma of 0.02
 C70-C73B \\sim C70-C73A \\sim C70-C72A \\sim C70-C72B \\sim C71-C70
 with sigma of 0.02
 F88-C97B \\sim F89-C97B \\sim F88-C97A \\sim F90A-C97A \\sim F90B-C97B
 with sigma of 0.02
3. Uiso/Uaniso restraints and constraints
O8A \\sim O8B \\sim Al2: within 1.9A with sigma of 0.01 and sigma for terminal
atoms of 0.02 within 1.9A
F47B \\sim F48B \\sim C79B \\sim F46B: within 1.9A with sigma of 0.01 and sigma
for terminal atoms of 0.01 within 1.9A
C87 \\sim C89B \\sim C89A \\sim C86 \\sim C88A \\sim C88B: within 1.9A with
sigma of 0.01 and sigma for terminal atoms of 0.01 within 1.9A
O6A \\sim O6B \\sim Al2: within 1.9A with sigma of 0.01 and sigma for terminal
atoms of 0.02 within 1.9A
O5A \\sim O5B \\sim Al2: within 1.9A with sigma of 0.01 and sigma for terminal
atoms of 0.02 within 1.9A
O7B \\sim O7A \\sim Al2: within 1.9A with sigma of 0.01 and sigma for terminal
atoms of 0.01 within 1.9A
F65A \\sim F1 \\sim F3 \\sim F66A \\sim C87: within 1.9A with sigma of 0.01 and
sigma for terminal atoms of 0.02 within 1.9A
C84B \\sim C84A \\sim C84C \\sim C82 \\sim C85A \\sim C85B \\sim C83A \\sim
C83B \\sim C83C: within 1.9A with sigma of 0.01 and sigma for terminal atoms of
0.01 within 1.9A
F72B \\sim C89B \\sim F71B \\sim F70B: within 1.9A with sigma of 0.01 and sigma
for terminal atoms of 0.02 within 1.9A
F67B \\sim F69B \\sim F68B \\sim C88B: within 1.9A with sigma of 0.01 and sigma
for terminal atoms of 0.02 within 1.9A
O6A \\sim O6B: within 1.7A with sigma of 0.01 and sigma for terminal atoms of
0.02 within 1.7A
C76C \\sim C76A \\sim C76B \\sim C75C \\sim C75A \\sim C75B \\sim C77C \\sim
C77A: within 1.9A with sigma of 0.01 and sigma for terminal atoms of 0.01
within 1.9A
C78 \\sim C80B \\sim C80A \\sim C80C \\sim C81C \\sim C81A \\sim C81B \\sim
C79C \\sim C79B \\sim C79A: within 1.9A with sigma of 0.01 and sigma for
terminal atoms of 0.01 within 1.9A
F61A \\sim C85A \\sim F63A \\sim F62A: within 1.9A with sigma of 0.01 and sigma
for terminal atoms of 0.02 within 1.9A
C77A \\sim F43A \\sim F44A \\sim F45A: within 1.9A with sigma of 0.01 and sigma
for terminal atoms of 0.02 within 1.9A
F47C \\sim C79C \\sim F46C \\sim F48A: within 1.9A with sigma of 0.01 and sigma
for terminal atoms of 0.02 within 1.9A
F55B \\sim C83B \\sim F57B \\sim F56B: within 1.9A with sigma of 0.01 and sigma
for terminal atoms of 0.02 within 1.9A
C77A \\sim F43B \\sim F44B: within 1.9A with sigma of 0.01 and sigma for
terminal atoms of 0.02 within 1.9A
C85B \\sim F62B \\sim F61B \\sim F63B: within 1.9A with sigma of 0.01 and sigma
for terminal atoms of 0.02 within 1.9A
C84B \\sim F59B \\sim F60A \\sim F58B: within 1.9A with sigma of 0.01 and sigma
for terminal atoms of 0.02 within 1.9A
F38C \\sim C75C \\sim F37C \\sim F39C: within 1.9A with sigma of 0.01 and sigma
for terminal atoms of 0.02 within 1.9A
C84A \\sim F58A \\sim F60A \\sim F59A: within 1.9A with sigma of 0.01 and sigma
for terminal atoms of 0.02 within 1.9A
C75B \\sim F39B \\sim F38B \\sim F37B: within 1.9A with sigma of 0.01 and sigma
for terminal atoms of 0.02 within 1.9A
F59C \\sim C84C \\sim F60C \\sim F58C: within 1.9A with sigma of 0.01 and sigma
for terminal atoms of 0.02 within 1.9A
F41B \\sim C76B \\sim F40B \\sim F42B: within 1.9A with sigma of 0.01 and sigma
for terminal atoms of 0.02 within 1.9A
C75A \\sim F38A \\sim F37A \\sim F39A: within 1.9A with sigma of 0.01 and sigma
for terminal atoms of 0.02 within 1.9A
F60B \\sim C84B \\sim F59B \\sim F58B: within 1.9A with sigma of 0.01 and sigma
for terminal atoms of 0.02 within 1.9A
C95B \\sim C95A \\sim C94 \\sim C96A \\sim C96B \\sim C97A \\sim C97B: within
1.9A with sigma of 0.01 and sigma for terminal atoms of 0.005 within 1.9A
F45C \\sim C77C \\sim F43C \\sim F44C: within 1.9A with sigma of 0.01 and sigma
for terminal atoms of 0.02 within 1.9A
F56A \\sim F55A \\sim C83A \\sim F57A: within 1.9A with sigma of 0.01 and sigma
for terminal atoms of 0.02 within 1.9A
F42C \\sim F41C \\sim C76C \\sim F40C: within 1.9A with sigma of 0.01 and sigma
for terminal atoms of 0.02 within 1.9A
F55C \\sim C83C \\sim F56C \\sim F57A: within 1.9A with sigma of 0.01 and sigma
for terminal atoms of 0.02 within 1.9A
F42A \\sim C76A \\sim F41A \\sim F40A: within 1.9A with sigma of 0.01 and sigma
for terminal atoms of 0.02 within 1.9A
C96A \\sim F86A \\sim F85A \\sim F87A: within 1.9A with sigma of 0.01 and sigma
for terminal atoms of 0.01 within 1.9A
C64A \\sim C64B \\sim C65A \\sim C65B \\sim C62 \\sim C63B \\sim C63A: within
1.9A with sigma of 0.01 and sigma for terminal atoms of 0.02 within 1.9A
O11A \\sim O11B \\sim C98: within 1.9A with sigma of 0.01 and sigma for
terminal atoms of 0.02 within 1.9A
C99B \\sim C99A \\sim C98: within 1.9A with sigma of 0.01 and sigma for
terminal atoms of 0.02 within 1.9A
C70 \\sim C73A \\sim C73B \\sim C72A \\sim C72B: within 1.9A with sigma of 0.01
and sigma for terminal atoms of 0.02 within 1.9A
F32A \\sim C72A \\sim F31A \\sim F33A: within 1.9A with sigma of 0.01 and sigma
for terminal atoms of 0.02 within 1.9A
F34B \\sim C73B \\sim F35B \\sim F36B: within 1.9A with sigma of 0.01 and sigma
for terminal atoms of 0.02 within 1.9A
C92A \\sim C92B \\sim C90 \\sim C91B \\sim C91A \\sim C93A \\sim C93B: within
1.9A with sigma of 0.01 and sigma for terminal atoms of 0.01 within 1.9A
C91A \\sim C91B \\sim F74A \\sim F75B \\sim F74B: within 1.9A with sigma of
0.01 and sigma for terminal atoms of 0.01 within 1.9A
F78A \\sim C92A \\sim F76A \\sim F77A: within 1.9A with sigma of 0.01 and sigma
for terminal atoms of 0.01 within 1.9A
F78B \\sim C92B \\sim F77B \\sim F76B: within 1.9A with sigma of 0.01 and sigma
for terminal atoms of 0.01 within 1.9A
F81B \\sim C93B: within 1.9A with sigma of 0.01 and sigma for terminal atoms of
0.01 within 1.9A
C96B \\sim F87B \\sim F85B \\sim F86B: within 1.9A with sigma of 0.01 and sigma
for terminal atoms of 0.01 within 1.9A
F90B \\sim C97B \\sim F89 \\sim F88: within 1.9A with sigma of 0.01 and sigma
for terminal atoms of 0.01 within 1.9A
F82 \\sim C95B \\sim F84B \\sim F83: within 1.9A with sigma of 0.01 and sigma
for terminal atoms of 0.02 within 1.9A
F16 \\sim C65B \\sim C65A: within 1.9A with sigma of 0.01 and sigma for
terminal atoms of 0.02 within 1.9A
F15B \\sim F13A \\sim C64A \\sim C64B: within 1.9A with sigma of 0.01 and sigma
for terminal atoms of 0.02 within 1.9A
C93B \\sim C93A \\sim F79: within 1.9A with sigma of 0.01 and sigma for
terminal atoms of 0.02 within 1.9A
F53B \\sim C81B \\sim F52B \\sim F54B: within 1.9A with sigma of 0.01 and sigma
for terminal atoms of 0.02 within 1.9A
4. Others
 Fixed Sof: Te3A(0.53) F93A(0.55) F66A(0.75) O8B(0.53) F1A(0.48) F12A(0.66)
 F11A(0.66) O6A(0.3) O10A(0.75) F95A(0.55) F18A(0.66) O5A(0.6) F91A(0.55)
 F54A(0.41) F96A(0.55) O11A(0.5) F76A(0.67) O7A(0.55) F63A(0.8) F90A(0.75)
 F53A(0.41) F62A(0.8) F94A(0.55) F47A(0.41) F81A(0.67) F56A(0.43) F70A(0.75)
 F57A(0.8) F49A(0.41) F50A(0.41) F92A(0.55) F13A(0.66) F14A(0.66) F71A(0.75)
 F68A(0.75) F78A(0.67) F46A(0.41) F72A(0.75) F67A(0.75) F84A(0.75) F87A(0.75)
 F52A(0.41) F45A(0.47) F17A(0.66) F69A(0.75) F42A(0.47) F65A(0.75) F59A(0.43)
 C80A(0.41) F74A(0.67) F60A(0.43) F75A(0.67) F43A(0.47) C99A(0.55) F41A(0.47)
 C100(0.55) C65A(0.66) F86A(0.75) F39A(0.47) F77A(0.67) C64A(0.66) F44A(0.47)
 C63A(0.66) F58A(0.43) F61A(0.8) C93A(0.67) C97A(0.75) C61A(0.48) C81A(0.41)
 C84A(0.43) C60A(0.48) F40A(0.47) C95A(0.75) C79B(0.25) F55A(0.43) C85A(0.8)
 F85A(0.75) C88A(0.75) F38A(0.47) C91A(0.67) C83A(0.43) C76A(0.47) F15A(0.66)
 F37A(0.47) C89A(0.75) C92A(0.67) C75A(0.47) C96A(0.75) Te3B(0.47) F2A(0.48)
 F8A(0.48) F5A(0.48) F3A(0.48) F9A(0.48) F6A(0.48) F1B(0.52) C61B(0.52)
 C60B(0.52) F2B(0.52) F8B(0.52) F5B(0.52) F3B(0.52) F9B(0.52) F6B(0.52)
 F12B(0.34) F11B(0.34) F18B(0.34) F15B(0.34) F13B(0.34) F17B(0.34) C65B(0.34)
 C64B(0.34) C63B(0.34) F14B(0.34) F93B(0.45) F95B(0.45) F91B(0.45) F96B(0.45)
 F94B(0.45) F92B(0.45) C99B(0.45) C101(0.45) F84B(0.25) F90B(0.25) F86B(0.25)
 F85B(0.25) C97B(0.25) C95B(0.25) F87B(0.25) C96B(0.25) F81B(0.33) F74B(0.33)
 F76B(0.33) F78B(0.33) F75B(0.33) F77B(0.33) C93B(0.33) C91B(0.33) C92B(0.33)
 F42B(0.21) F43B(0.21) F41B(0.21) F39B(0.21) F44B(0.21) F40B(0.21) F38B(0.21)
 C76B(0.21) C77A(0.68) F37B(0.21) C75B(0.21) F42C(0.32) F39C(0.32) F40C(0.32)
 F38C(0.32) F45C(0.32) F41C(0.32) F37C(0.32) F44C(0.53) C75C(0.32) C76C(0.32)
 F43C(0.32) C77C(0.32) F63B(0.2) F62B(0.2) F56B(0.2) F57B(0.2) F59B(0.2)
 F60B(0.2) F58B(0.2) F61B(0.2) C84B(0.2) F55B(0.2) C85B(0.2) C83B(0.2)
 C84C(0.37) F60C(0.37) F59C(0.37) F58C(0.37) C83C(0.37) F55C(0.37) F56C(0.37)
 F54B(0.25) F53B(0.25) F46B(0.25) F48B(0.25) F49B(0.25) F50B(0.25) F47B(0.25)
 F52B(0.25) C80B(0.25) C81B(0.25) C79A(0.41) F3(0.25) F70B(0.25) F71B(0.25)
 F68B(0.25) F72B(0.25) F67B(0.25) F69B(0.25) F1(0.25) C88B(0.25) C89B(0.25)
 F32A(0.62) F35A(0.62) F36A(0.62) F33A(0.62) F34A(0.62) F31A(0.62) C73A(0.62)
 C72A(0.62) F36B(0.38) F35B(0.38) F33B(0.38) F34B(0.38) F31B(0.38) C73B(0.38)
 C72B(0.38) F32B(0.38) O6B(0.7) O7B(0.45) O5B(0.4) C79C(0.34) F54C(0.34)
 F53C(0.34) F48A(0.75) F47C(0.34) F49C(0.34) F50C(0.34) F46C(0.34) F52C(0.34)
 C80C(0.34) C81C(0.34) O11B(0.5) O10B(0.25) O8A(0.47) H107(0.27) F109(0.73)
 H109(0.73) F111(0.27)
5.a Aromatic/amide H refined with riding coordinates:
 C22(H22), C24(H24), C3(H3), C5(H5), C41(H41), C43(H43), C110(H110),
 C107(H107), C109(H109), C111(H111), C112(H112)
5.b Idealised Me refined as rotating group:
 C9(H9A,H9B,H9C), C53(H53A,H53B,H53C), C38(H38A,H38B,H38C), C37(H37A,H37B,
 H37C), C26(H26A,H26B,H26C), C54(H54A,H54B,H54C), C35(H35A,H35B,H35C), C57(H57A,
 H57B,H57C), C46(H46A,H46B,H46C), C27(H27A,H27B,H27C), C7(H7A,H7B,H7C), C8(H8A,
 H8B,H8C), C47(H47A,H47B,H47C), C55(H55A,H55B,H55C), C34(H34A,H34B,H34C),
 C56(H56A,H56B,H56C), C28(H28A,H28B,H28C), C36(H36A,H36B,H36C), C16(H16A,H16B,
 H16C), C45(H45A,H45B,H45C), C15(H15A,H15B,H15C), C18(H18A,H18B,H18C), C19(H19A,
 H19B,H19C), C17(H17A,H17B,H17C)
;
_smtbx_masks_void_probe_radius 1.2
_smtbx_masks_void_truncation_radius 1.2
_olex2_submission_special_instructions 'No special instructions were received'
_oxdiff_exptl_absorpt_empirical_details
;
Empirical correction (ABSPACK) includes:
- Absorption correction using spherical harmonics
- Frame scaling
;
_oxdiff_exptl_absorpt_empirical_full_max 2.473
_oxdiff_exptl_absorpt_empirical_full_min 0.478

loop_
_space_group_symop_operation_xyz
'x, y, z'
'-x, -y, -z'

loop_
_atom_site_label
_atom_site_type_symbol
_atom_site_fract_x
_atom_site_fract_y
_atom_site_fract_z
_atom_site_U_iso_or_equiv
_atom_site_adp_type
_atom_site_occupancy
_atom_site_site_symmetry_order
_atom_site_calc_flag
_atom_site_refinement_flags_posn
_atom_site_refinement_flags_adp
_atom_site_refinement_flags_occupancy
_atom_site_disorder_assembly
_atom_site_disorder_group
Te2 Te 0.06195(2) 0.06886(2) 0.94694(2) 0.04727(10) Uani 1 1 d . . . . .
Te1 Te 0.27773(3) 0.87330(3) 0.71861(2) 0.05972(12) Uani 1 1 d . . . . .
Te3A Te 1.07718(19) 0.0804(2) 0.60254(14) 0.0573(6) Uani 0.53 1 d . . P A 1
Fe2 Fe 0.17903(5) 0.19763(4) 0.85135(3) 0.03337(16) Uani 1 1 d . . . . .
Fe1 Fe 0.42964(5) 0.81011(4) 0.81686(3) 0.03600(17) Uani 1 1 d . . . . .
Fe3 Fe 0.92137(6) 0.20085(5) 0.50944(3) 0.04131(19) Uani 1 1 d . . . . .
P6 P 0.18071(9) 0.07534(7) 0.88000(5) 0.0401(3) Uani 1 1 d . . . . .
Al1 Al 0.95121(8) 0.66173(8) 0.84389(5) 0.0309(3) Uani 1 1 d . . . . .
P7 P 0.27064(9) 0.10290(8) 0.89608(6) 0.0457(3) Uani 1 1 d . . . . .
P10 P 0.15526(11) 0.12090(9) 0.81019(5) 0.0484(3) Uani 1 1 d . . . . .
P1 P 0.31912(11) 0.89882(9) 0.78370(6) 0.0537(4) Uani 1 1 d . . . . .
P11 P 1.01730(11) 0.08169(9) 0.53658(6) 0.0523(4) Uani 1 1 d . . . . .
Al2 Al 0.60727(9) 0.34044(8) 0.82294(6) 0.0385(3) Uani 1 1 d . U . . .
P8 P 0.32932(9) 0.13721(9) 0.82561(7) 0.0545(4) Uani 1 1 d . . . . .
Al3 Al 0.67756(10) 0.66424(9) 0.51358(6) 0.0421(3) Uani 1 1 d . . . . .
P15 P 0.88997(11) 0.09663(9) 0.54942(6) 0.0532(4) Uani 1 1 d . . . . .
P9 P 0.26019(11) 0.14919(9) 0.77419(6) 0.0540(4) Uani 1 1 d . . . . .
P2 P 0.43130(13) 0.91879(10) 0.76313(8) 0.0631(5) Uani 1 1 d . . . . .
P14 P 0.87067(13) 0.13053(10) 0.47790(7) 0.0621(4) Uani 1 1 d . . . . .
P5 P 0.28633(10) 0.85628(11) 0.85728(7) 0.0623(4) Uani 1 1 d . . . . .
P3 P 0.45237(14) 0.91495(9) 0.83118(8) 0.0691(5) Uani 1 1 d . . . . .
P12 P 1.06206(12) 0.13738(12) 0.46919(7) 0.0660(5) Uani 1 1 d . . . . .
P4 P 0.36589(12) 0.87825(11) 0.88743(7) 0.0698(5) Uani 1 1 d . . . . .
P13 P 0.97265(15) 0.15620(12) 0.43032(7) 0.0699(5) Uani 1 1 d . . . . .
O1 O 0.8996(2) 0.6057(2) 0.88038(13) 0.0406(8) Uani 1 1 d . . . . .
O3 O 1.0512(2) 0.6257(2) 0.85403(16) 0.0493(9) Uani 1 1 d . . . . .
F19 F 1.0748(3) 0.7704(2) 0.84676(19) 0.0756(12) Uani 1 1 d . . . . .
O4 O 0.9509(3) 0.6647(3) 0.78411(15) 0.0531(10) Uani 1 1 d . . . . .
F26 F 1.0631(3) 0.6784(3) 0.92783(17) 0.0860(14) Uani 1 1 d . . . . .
O2 O 0.9047(3) 0.7545(2) 0.85983(17) 0.0531(10) Uani 1 1 d . . . . .
F20 F 1.0845(3) 0.7258(3) 0.78159(18) 0.0860(15) Uani 1 1 d . . . . .
F21 F 1.1968(3) 0.7120(3) 0.79913(19) 0.0867(15) Uani 1 1 d . . . . .
O12 O 0.7382(4) 0.6577(3) 0.45444(17) 0.0759(15) Uani 1 1 d . . . . .
F27 F 1.1928(3) 0.6613(3) 0.89632(19) 0.0889(15) Uani 1 1 d . . . . .
F93A F 0.7021(13) 0.5103(12) 0.6302(8) 0.077(5) Uani 0.55 1 d . . P B 1
F23 F 1.1990(3) 0.5805(3) 0.7736(2) 0.0965(16) Uani 1 1 d . . . . .
F24 F 1.1920(3) 0.5023(3) 0.8411(2) 0.0922(16) Uani 1 1 d . . . . .
O9 O 0.5980(3) 0.6375(3) 0.5194(2) 0.0673(13) Uani 1 1 d . . . . .
F25 F 1.1584(3) 0.5621(3) 0.92169(19) 0.0913(16) Uani 1 1 d . . . . .
F100 F 0.6720(4) 0.5722(4) 0.4162(2) 0.1030(18) Uani 1 1 d . . . . .
F99 F 0.8978(4) 0.4895(3) 0.5129(2) 0.107(2) Uani 1 1 d . . . . .
F107 F 0.7239(4) 0.7590(4) 0.3645(3) 0.122(2) Uani 1 1 d . . . . .
F22 F 1.2710(3) 0.5639(3) 0.8282(3) 0.107(2) Uani 1 1 d . . . . .
F103 F 0.8691(4) 0.6317(4) 0.33720(18) 0.1082(19) Uani 1 1 d . . . . .
F66A F 0.8328(5) 0.3238(4) 0.7882(4) 0.097(2) Uani 0.75 1 d . U P C 1
F10 F 0.7830(4) 0.9379(3) 0.8987(3) 0.109(2) Uani 1 1 d D . . . .
C21 C 0.0891(3) -0.0970(3) 0.9455(2) 0.0453(12) Uani 1 1 d . . . . .
O8B O 0.6465(7) 0.4061(6) 0.8257(4) 0.044(2) Uani 0.53 1 d . U P D 2
C20 C 0.1165(3) -0.0526(3) 0.9629(2) 0.0424(12) Uani 1 1 d . . . . .
F1A F 0.8878(8) 0.5523(10) 1.0072(5) 0.074(4) Uani 0.48 1 d . . P E 1
F12A F 0.8644(8) 0.8412(5) 0.9277(3) 0.085(3) Uani 0.66 1 d D . P F 1
F11A F 0.9118(4) 0.9002(4) 0.8609(3) 0.0699(18) Uani 0.66 1 d D . P F 1
O6A O 0.6803(15) 0.2517(14) 0.8294(7) 0.051(4) Uani 0.3 1 d . U P D 1
F105 F 0.8625(4) 0.6874(4) 0.3949(2) 0.1022(17) Uani 1 1 d . . . . .
C48 C 0.8600(3) 0.2728(3) 0.5667(2) 0.0405(11) Uani 1 1 d . . . . .
O10A O 0.6321(7) 0.7588(7) 0.5252(6) 0.067(3) Uani 0.75 1 d . . P G 1
F16 F 0.8073(4) 0.9376(3) 0.8006(3) 0.1121(18) Uani 1 1 d D U . . .
F95A F 0.7203(12) 0.6289(10) 0.6492(5) 0.090(5) Uani 0.55 1 d . . P G 1
C52 C 0.9307(4) 0.2875(3) 0.5367(2) 0.0472(13) Uani 1 1 d . . . . .
F101 F 0.7812(5) 0.5126(3) 0.4501(3) 0.115(2) Uani 1 1 d . . . . .
F18A F 0.9326(7) 0.8469(7) 0.7794(4) 0.090(4) Uani 0.66 1 d D . P H 1
O5A O 0.5551(6) 0.3306(5) 0.8831(3) 0.060(2) Uani 0.6 1 d . U P D 1
C49 C 0.8040(3) 0.2890(3) 0.5363(2) 0.0446(12) Uani 1 1 d . . . . .
C29 C 0.0896(4) 0.3036(3) 0.8282(2) 0.0454(12) Uani 1 1 d . . . . .
F91A F 0.8311(7) 0.4324(6) 0.6058(5) 0.070(3) Uani 0.55 1 d . . P B 1
C22 C 0.1215(4) -0.1761(4) 0.9583(3) 0.0598(17) Uani 1 1 d . . . . .
H22 H 0.103571 -0.207099 0.947043 0.072 Uiso 1 1 calc R U . . .
C9 C 0.0747(4) 0.9487(5) 0.7722(3) 0.0625(17) Uani 1 1 d . . . . .
H9A H 0.083546 0.909714 0.752297 0.094 Uiso 1 1 calc R U . . .
H9B H 0.014544 0.973559 0.787515 0.094 Uiso 1 1 calc R U . . .
H9C H 0.106254 0.924327 0.797655 0.094 Uiso 1 1 calc R U . . .
C25 C 0.1768(4) -0.0859(3) 0.9908(2) 0.0472(13) Uani 1 1 d . . . . .
C6 C 0.1052(4) 1.0076(4) 0.7402(2) 0.0514(14) Uani 1 1 d . . . . .
C58 C 0.8861(4) 0.5619(3) 0.92223(19) 0.0410(11) Uani 1 1 d . . . . .
C31 C 0.1733(4) 0.2931(3) 0.8772(2) 0.0489(13) Uani 1 1 d . . . . .
F97 F 0.9427(3) 0.5095(4) 0.5658(2) 0.116(2) Uani 1 1 d . . . . .
C50 C 0.8404(4) 0.3129(3) 0.4881(2) 0.0501(13) Uani 1 1 d . . . . .
C33 C 0.0550(4) 0.2774(3) 0.8762(2) 0.0490(13) Uani 1 1 d . . . . .
C30 C 0.1630(4) 0.3129(3) 0.8286(2) 0.0440(12) Uani 1 1 d . . . . .
F73 F 0.5807(5) 0.5123(4) 0.5156(3) 0.121(2) Uani 1 1 d . . . . .
F54A F 0.8220(16) 0.1873(18) 0.7416(10) 0.065(6) Uani 0.41 1 d D . P D 1
C32 C 0.1060(4) 0.2715(3) 0.9071(2) 0.0526(15) Uani 1 1 d . . . . .
C51 C 0.9191(4) 0.3124(4) 0.4885(2) 0.0520(14) Uani 1 1 d . . . . .
C4 C 0.0724(4) 1.1408(4) 0.7071(2) 0.0548(15) Uani 1 1 d . . . . .
F96A F 0.8370(9) 0.6418(10) 0.6066(5) 0.084(4) Uani 0.55 1 d . . P G 1
C66 C 1.1226(3) 0.6344(3) 0.8489(2) 0.0425(12) Uani 1 1 d . . . . .
C1 C 0.1895(4) 0.9902(4) 0.7143(2) 0.0486(13) Uani 1 1 d . . . . .
F82 F 0.5427(5) 0.8352(4) 0.6024(3) 0.142(3) Uani 1 1 d D U . . .
F108 F 0.6207(4) 0.7194(4) 0.4031(3) 0.131(3) Uani 1 1 d . . . . .
C11 C 0.5540(3) 0.7363(3) 0.7860(3) 0.0569(17) Uani 1 1 d . . . . .
F64 F 0.8296(4) 0.4380(4) 0.7487(3) 0.143(3) Uani 1 1 d D . . . .
C42 C 1.1852(4) -0.1965(4) 0.6515(2) 0.0545(14) Uani 1 1 d . . . . .
C24 C 0.2073(4) -0.1659(4) 1.0020(3) 0.0618(17) Uani 1 1 d . . . . .
H24 H 0.248916 -0.189828 1.020438 0.074 Uiso 1 1 calc R U . . .
O11A O 0.7352(7) 0.6227(6) 0.5567(4) 0.051(2) Uani 0.5 1 d . U P G 1
F76A F 0.4759(7) 0.6457(8) 0.4763(5) 0.119(4) Uani 0.67 1 d D U P I 1
O7A O 0.5617(8) 0.3471(6) 0.7770(5) 0.063(2) Uani 0.55 1 d . U P D 1
F104 F 0.9053(4) 0.5611(4) 0.4046(3) 0.136(3) Uani 1 1 d . . . . .
C13 C 0.4436(3) 0.7000(3) 0.8143(3) 0.0610(19) Uani 1 1 d . . . . .
C10 C 0.5386(4) 0.7233(3) 0.8367(3) 0.0570(16) Uani 1 1 d . . . . .
F63A F 0.4632(5) 0.4995(4) 0.7812(3) 0.105(2) Uani 0.8 1 d D U P D 1
F90A F 0.7393(5) 0.8280(5) 0.4476(3) 0.092(2) Uani 0.75 1 d D . P G 1
F53A F 0.8357(12) 0.0761(9) 0.7719(7) 0.065(5) Uani 0.41 1 d D . P D 1
F88 F 0.7815(4) 0.7678(4) 0.5108(3) 0.116(2) Uani 1 1 d D U . . .
C3 C 0.1571(4) 1.1204(4) 0.6829(2) 0.0560(15) Uani 1 1 d . . . . .
H3 H 0.174225 1.159240 0.663162 0.067 Uiso 1 1 calc R U . . .
C5 C 0.0495(4) 1.0824(4) 0.7356(2) 0.0535(15) Uani 1 1 d . . . . .
H5 H -0.007864 1.095096 0.752668 0.064 Uiso 1 1 calc R U . . .
C23 C 0.1797(4) -0.2106(4) 0.9875(3) 0.0603(17) Uani 1 1 d . . . . .
C53 C 0.8426(4) 0.2511(4) 0.6206(2) 0.0488(13) Uani 1 1 d . . . . .
H53A H 0.810819 0.218509 0.629010 0.073 Uiso 1 1 calc R U . . .
H53B H 0.809441 0.297462 0.637654 0.073 Uiso 1 1 calc R U . . .
H53C H 0.895977 0.222908 0.630494 0.073 Uiso 1 1 calc R U . . .
F62A F 0.5581(5) 0.4895(4) 0.7142(3) 0.101(2) Uani 0.8 1 d D U P D 1
F94A F 0.8396(11) 0.5382(11) 0.6527(7) 0.096(5) Uani 0.55 1 d . . P G 1
F47A F 0.6900(11) 0.0713(8) 0.8414(7) 0.069(4) Uani 0.41 1 d D . P D 1
C62 C 0.8422(4) 0.8246(3) 0.8573(3) 0.0596(14) Uani 1 1 d D U . . .
F81A F 0.4598(5) 0.7396(5) 0.5919(4) 0.096(2) Uani 0.67 1 d D . P J 1
C12 C 0.4956(4) 0.7205(4) 0.7712(3) 0.0634(18) Uani 1 1 d . . . . .
C41 C 1.1006(4) -0.1517(4) 0.6682(2) 0.0555(15) Uani 1 1 d . . . . .
H41 H 1.065294 -0.175385 0.689986 0.067 Uiso 1 1 calc R U . . .
F56A F 0.3720(12) 0.4221(13) 0.7810(8) 0.077(6) Uani 0.43 1 d D U P D 1
F70A F 0.7155(4) 0.5535(3) 0.8041(4) 0.106(3) Uani 0.75 1 d D . P D 1
C43 C 1.2347(4) -0.1592(4) 0.6198(2) 0.0543(14) Uani 1 1 d . . . . .
H43 H 1.293140 -0.188506 0.608125 0.065 Uiso 1 1 calc R U . . .
F57A F 0.4518(6) 0.2961(4) 0.7745(4) 0.109(3) Uani 0.8 1 d D U P D 1
C14 C 0.4715(4) 0.7016(3) 0.8547(2) 0.0595(17) Uani 1 1 d . . . . .
F49A F 0.8205(12) 0.0794(10) 0.8673(6) 0.078(5) Uani 0.41 1 d D . P D 1
F102 F 0.8016(6) 0.5251(5) 0.3719(3) 0.148(3) Uani 1 1 d . . . . .
C40 C 1.0652(4) -0.0736(4) 0.6546(2) 0.0555(15) Uani 1 1 d . . . . .
C38 C -0.0263(4) 0.2668(4) 0.8923(3) 0.076(2) Uani 1 1 d . . . . .
H38A H -0.030586 0.238661 0.924999 0.114 Uiso 1 1 calc R U . . .
H38B H -0.027965 0.237739 0.869169 0.114 Uiso 1 1 calc R U . . .
H38C H -0.073664 0.317053 0.893353 0.114 Uiso 1 1 calc R U . . .
C39 C 1.1169(4) -0.0394(4) 0.6227(2) 0.0528(14) Uani 1 1 d . . . . .
C37 C 0.0907(6) 0.2510(4) 0.9613(2) 0.078(2) Uani 1 1 d . . . . .
H37A H 0.144852 0.224609 0.970517 0.117 Uiso 1 1 calc R U . . .
H37B H 0.060253 0.217271 0.971001 0.117 Uiso 1 1 calc R U . . .
H37C H 0.057080 0.297854 0.977932 0.117 Uiso 1 1 calc R U . . .
F50A F 0.7587(19) 0.192(2) 0.8889(11) 0.114(10) Uani 0.41 1 d D . P D 1
F92A F 0.7481(7) 0.4787(6) 0.5574(4) 0.069(2) Uani 0.55 1 d . . P B 1
C26 C 0.0283(5) -0.0634(5) 0.9127(3) 0.0652(18) Uani 1 1 d . . . . .
H26A H -0.025246 -0.026127 0.929674 0.098 Uiso 1 1 calc R U . . .
H26B H 0.018533 -0.104503 0.904546 0.098 Uiso 1 1 calc R U . . .
H26C H 0.052177 -0.037785 0.882527 0.098 Uiso 1 1 calc R U . . .
C44 C 1.2025(4) -0.0815(4) 0.6046(2) 0.0530(14) Uani 1 1 d . . . . .
C54 C 0.7183(4) 0.2869(4) 0.5535(3) 0.0618(17) Uani 1 1 d . . . . .
H54A H 0.707049 0.269631 0.527880 0.093 Uiso 1 1 calc R U . . .
H54B H 0.675624 0.338318 0.560546 0.093 Uiso 1 1 calc R U . . .
H54C H 0.716049 0.251321 0.583214 0.093 Uiso 1 1 calc R U . . .
F13A F 0.6958(7) 0.8850(6) 0.8572(5) 0.106(3) Uani 0.66 1 d D U P K 1
C35 C 0.2153(5) 0.3435(4) 0.7862(3) 0.0642(18) Uani 1 1 d . . . . .
H35A H 0.196825 0.398550 0.787432 0.096 Uiso 1 1 calc R U . . .
H35B H 0.209023 0.334985 0.755603 0.096 Uiso 1 1 calc R U . . .
H35C H 0.274656 0.317010 0.787537 0.096 Uiso 1 1 calc R U . . .
F14A F 0.7370(5) 0.8114(4) 0.9216(4) 0.105(3) Uani 0.66 1 d D . P K 1
F71A F 0.5933(5) 0.5525(4) 0.8195(6) 0.149(5) Uani 0.75 1 d D . P D 1
C102 C 0.8826(4) 0.5406(4) 0.5423(3) 0.0648(18) Uani 1 1 d . . . . .
C2 C 0.2171(4) 1.0467(4) 0.6861(2) 0.0529(15) Uani 1 1 d . . . . .
F68A F 0.7418(8) 0.3442(5) 0.8739(4) 0.134(4) Uani 0.75 1 d D . P D 1
C57 C 1.0027(4) 0.2845(4) 0.5542(3) 0.0593(16) Uani 1 1 d . . . . .
H57A H 1.004159 0.254378 0.586189 0.089 Uiso 1 1 calc R U . . .
H57B H 0.994435 0.336719 0.557136 0.089 Uiso 1 1 calc R U . . .
H57C H 1.056115 0.260586 0.530610 0.089 Uiso 1 1 calc R U . . .
F78A F 0.3799(6) 0.6855(9) 0.5432(4) 0.133(4) Uani 0.67 1 d D U P I 1
F46A F 0.6419(14) 0.1486(9) 0.8952(6) 0.081(6) Uani 0.41 1 d D . P D 1
C46 C 1.2218(5) -0.2811(5) 0.6676(3) 0.0721(19) Uani 1 1 d . . . . .
H46A H 1.254972 -0.290511 0.691170 0.108 Uiso 1 1 calc R U . . .
H46B H 1.258245 -0.309152 0.639060 0.108 Uiso 1 1 calc R U . . .
H46C H 1.176036 -0.298627 0.682962 0.108 Uiso 1 1 calc R U . . .
C103 C 0.7592(5) 0.6371(4) 0.4101(2) 0.0622(17) Uani 1 1 d . . . . .
F106 F 0.7070(5) 0.6725(6) 0.3374(2) 0.158(4) Uani 1 1 d . . . . .
C27 C 0.2142(6) -0.2960(4) 1.0010(4) 0.089(3) Uani 1 1 d . . . . .
H27A H 0.252854 -0.321880 0.972010 0.133 Uiso 1 1 calc R U . . .
H27B H 0.167683 -0.312977 1.013160 0.133 Uiso 1 1 calc R U . . .
H27C H 0.244684 -0.308630 1.026503 0.133 Uiso 1 1 calc R U . . .
F72A F 0.6714(7) 0.5353(5) 0.7444(4) 0.111(3) Uani 0.75 1 d D . P D 1
C7 C 0.3072(4) 1.0313(5) 0.6596(3) 0.070(2) Uani 1 1 d . . . . .
H7A H 0.309063 1.071827 0.632880 0.105 Uiso 1 1 calc R U . . .
H7B H 0.333267 0.981654 0.646233 0.105 Uiso 1 1 calc R U . . .
H7C H 0.337933 1.030296 0.682509 0.105 Uiso 1 1 calc R U . . .
F67A F 0.8072(6) 0.4185(5) 0.8481(4) 0.138(4) Uani 0.75 1 d D . P D 1
C8 C 0.0081(5) 1.2222(5) 0.7036(3) 0.071(2) Uani 1 1 d . . . . .
H8A H -0.017962 1.239703 0.736326 0.107 Uiso 1 1 calc R U . . .
H8B H -0.035472 1.224286 0.689279 0.107 Uiso 1 1 calc R U . . .
H8C H 0.035758 1.255340 0.682742 0.107 Uiso 1 1 calc R U . . .
C47 C 1.2618(5) -0.0490(5) 0.5676(3) 0.079(2) Uani 1 1 d . . . . .
H47A H 1.319071 -0.088966 0.561550 0.119 Uiso 1 1 calc R U . . .
H47B H 1.261247 -0.006119 0.580492 0.119 Uiso 1 1 calc R U . . .
H47C H 1.243428 -0.030742 0.536972 0.119 Uiso 1 1 calc R U . . .
C55 C 0.7990(6) 0.3390(4) 0.4462(3) 0.075(2) Uani 1 1 d . . . . .
H55A H 0.841470 0.337734 0.415353 0.112 Uiso 1 1 calc R U . . .
H55B H 0.756251 0.391479 0.449450 0.112 Uiso 1 1 calc R U . . .
H55C H 0.772084 0.304909 0.446446 0.112 Uiso 1 1 calc R U . . .
C34 C 0.0512(5) 0.3241(4) 0.7862(3) 0.0659(18) Uani 1 1 d . . . . .
H34A H 0.095732 0.312775 0.755882 0.099 Uiso 1 1 calc R U . . .
H34B H 0.014740 0.378854 0.784279 0.099 Uiso 1 1 calc R U . . .
H34C H 0.017611 0.294150 0.790400 0.099 Uiso 1 1 calc R U . . .
F84A F 0.6612(8) 0.8258(8) 0.5958(3) 0.146(4) Uani 0.75 1 d D . P G 1
C94 C 0.6346(5) 0.8251(5) 0.5232(3) 0.0858(19) Uani 1 1 d D U . . .
C69 C 1.1343(5) 0.6336(5) 0.8999(3) 0.072(2) Uani 1 1 d . . . . .
F87A F 0.5776(8) 0.9385(7) 0.4705(4) 0.157(5) Uani 0.75 1 d D U P G 1
C67 C 1.1196(4) 0.7128(4) 0.8193(3) 0.0633(17) Uani 1 1 d . . . . .
C59 C 0.8792(7) 0.5990(5) 0.9664(3) 0.080(2) Uani 1 1 d . . . . .
F52A F 0.7214(11) 0.1482(9) 0.7480(7) 0.083(5) Uani 0.41 1 d D . P D 1
C90 C 0.5236(5) 0.6326(5) 0.5448(3) 0.0800(17) Uani 1 1 d D U . . .
C56 C 0.9763(6) 0.3377(5) 0.4461(3) 0.075(2) Uani 1 1 d . . . . .
H56A H 1.034753 0.308280 0.448611 0.113 Uiso 1 1 calc R U . . .
H56B H 0.961617 0.392417 0.446216 0.113 Uiso 1 1 calc R U . . .
H56C H 0.970012 0.329110 0.415529 0.113 Uiso 1 1 calc R U . . .
F45A F 0.5282(12) 0.4257(12) 0.9550(8) 0.125(5) Uani 0.47 1 d . U P D 1
F17A F 0.8240(8) 0.8329(5) 0.7754(4) 0.127(4) Uani 0.66 1 d D . P H 1
F69A F 0.6674(7) 0.4710(8) 0.8854(4) 0.139(4) Uani 0.75 1 d D . P D 1
C28 C 0.2110(4) -0.0406(4) 1.0081(3) 0.0617(17) Uani 1 1 d . . . . .
H28A H 0.253999 -0.075590 1.025722 0.093 Uiso 1 1 calc R U . . .
H28B H 0.165027 -0.003838 1.029972 0.093 Uiso 1 1 calc R U . . .
H28C H 0.236171 -0.012869 0.979786 0.093 Uiso 1 1 calc R U . . .
F42A F 0.3808(9) 0.4197(12) 0.8748(6) 0.116(6) Uani 0.47 1 d D U P D 1
C36 C 0.2388(6) 0.3005(4) 0.8952(4) 0.084(3) Uani 1 1 d . . . . .
H36A H 0.290119 0.291896 0.868840 0.127 Uiso 1 1 calc R U . . .
H36B H 0.251658 0.262295 0.923188 0.127 Uiso 1 1 calc R U . . .
H36C H 0.217138 0.352007 0.905259 0.127 Uiso 1 1 calc R U . . .
F65A F 0.7646(8) 0.3889(7) 0.7287(4) 0.133(3) Uani 0.75 1 d . U P C 1
F59A F 0.5942(12) 0.2748(8) 0.7021(6) 0.084(4) Uani 0.43 1 d D U P D 1
C80A C 0.7975(11) 0.1529(10) 0.8495(8) 0.067(4) Uani 0.41 1 d D U P D 1
F74A F 0.4696(7) 0.5338(7) 0.5682(4) 0.118(3) Uani 0.67 1 d . U P L 1
F60A F 0.6645(9) 0.3299(12) 0.7068(7) 0.088(5) Uani 0.43 1 d D U P D 1
C16 C 0.6253(5) 0.7537(6) 0.7516(5) 0.120(5) Uani 1 1 d . . . . .
H16A H 0.610104 0.778690 0.720463 0.180 Uiso 1 1 calc R U . . .
H16B H 0.675586 0.705940 0.745728 0.180 Uiso 1 1 calc R U . . .
H16C H 0.637052 0.787951 0.765850 0.180 Uiso 1 1 calc R U . . .
F75A F 0.5798(10) 0.5069(6) 0.5892(4) 0.138(4) Uani 0.67 1 d . . P L 1
C68 C 1.1974(5) 0.5691(5) 0.8226(4) 0.082(2) Uani 1 1 d . . . . .
F43A F 0.3856(16) 0.4721(13) 0.9574(8) 0.126(8) Uani 0.47 1 d . U P D 1
C99A C 0.7694(10) 0.4922(8) 0.5926(6) 0.051(3) Uani 0.55 1 d D U P B 1
C105 C 0.8503(7) 0.6316(7) 0.3861(4) 0.097(3) Uani 1 1 d . . . . .
F41A F 0.4360(7) 0.2972(8) 0.8826(5) 0.091(4) Uani 0.47 1 d D U P D 1
C100 C 0.7969(16) 0.5913(12) 0.6217(7) 0.056(6) Uani 0.55 1 d D . P G 1
C65A C 0.8502(8) 0.8616(6) 0.8025(5) 0.086(3) Uani 0.66 1 d D U P H 1
F86A F 0.5834(8) 0.8333(8) 0.4555(5) 0.154(4) Uani 0.75 1 d D U P G 1
F39A F 0.4935(12) 0.2375(9) 0.9607(7) 0.107(5) Uani 0.47 1 d D U P D 1
F77A F 0.4562(9) 0.7440(9) 0.4994(5) 0.157(5) Uani 0.67 1 d D U P I 1
C64A C 0.7563(6) 0.8219(6) 0.8730(5) 0.077(3) Uani 0.66 1 d D U P K 1
C45 C 0.9717(4) -0.0294(5) 0.6738(3) 0.078(2) Uani 1 1 d . . . . .
H45A H 0.947063 -0.064161 0.695752 0.117 Uiso 1 1 calc R U . . .
H45B H 0.944604 -0.007376 0.646345 0.117 Uiso 1 1 calc R U . . .
H45C H 0.962762 0.011792 0.691858 0.117 Uiso 1 1 calc R U . . .
F44A F 0.4732(13) 0.4831(9) 0.8856(9) 0.134(6) Uani 0.47 1 d . U P D 1
C15 C 0.5903(7) 0.7286(5) 0.8673(5) 0.122(5) Uani 1 1 d . . . . .
H15A H 0.616106 0.764924 0.850053 0.182 Uiso 1 1 calc R U . . .
H15B H 0.634666 0.677930 0.872574 0.182 Uiso 1 1 calc R U . . .
H15C H 0.553666 0.746242 0.898942 0.182 Uiso 1 1 calc R U . . .
C63A C 0.8512(6) 0.8775(5) 0.8841(4) 0.064(2) Uani 0.66 1 d D U P F 1
F58A F 0.5794(12) 0.3853(13) 0.6584(6) 0.117(7) Uani 0.43 1 d D U P D 1
C18 C 0.3744(5) 0.6743(5) 0.8172(6) 0.129(5) Uani 1 1 d . . . . .
H18A H 0.328476 0.692852 0.846017 0.194 Uiso 1 1 calc R U . . .
H18B H 0.397247 0.618222 0.819835 0.194 Uiso 1 1 calc R U . . .
H18C H 0.352917 0.695378 0.787613 0.194 Uiso 1 1 calc R U . . .
F61A F 0.4317(6) 0.5111(5) 0.7142(5) 0.141(4) Uani 0.8 1 d D U P D 1
C93A C 0.4924(6) 0.6645(8) 0.5954(4) 0.085(3) Uani 0.67 1 d D U P J 1
C97A C 0.7202(7) 0.8305(6) 0.4959(4) 0.083(2) Uani 0.75 1 d D U P G 1
C61A C 0.8187(15) 0.5352(13) 0.9280(8) 0.065(6) Uani 0.48 1 d . . P M 1
C81A C 0.7771(9) 0.1472(8) 0.7700(5) 0.059(4) Uani 0.41 1 d D U P D 1
C84A C 0.5884(9) 0.3467(8) 0.7015(5) 0.069(3) Uani 0.43 1 d D U P D 1
C60A C 0.977(3) 0.4864(18) 0.9242(14) 0.083(9) Uani 0.48 1 d . . P M 1
F40A F 0.3520(8) 0.3546(10) 0.9456(5) 0.098(4) Uani 0.47 1 d D U P D 1
C95A C 0.6001(7) 0.8566(6) 0.5727(4) 0.095(3) Uani 0.75 1 d D U P G 1
C19 C 0.4373(8) 0.6769(7) 0.9072(4) 0.138(6) Uani 1 1 d . . . . .
H19A H 0.433999 0.711380 0.928601 0.208 Uiso 1 1 calc R U . . .
H19B H 0.474678 0.624376 0.916081 0.208 Uiso 1 1 calc R U . . .
H19C H 0.380842 0.679071 0.910980 0.208 Uiso 1 1 calc R U . . .
C106 C 0.7012(8) 0.6995(7) 0.3787(5) 0.113(4) Uani 1 1 d . . . . .
C104 C 0.7558(8) 0.5603(6) 0.4113(4) 0.103(3) Uani 1 1 d . . . . .
C79B C 0.6735(13) 0.1459(11) 0.8644(8) 0.072(4) Uani 0.25 1 d D U P D 2
F55A F 0.4239(11) 0.3756(14) 0.7041(6) 0.111(5) Uani 0.43 1 d D U P D 1
C85A C 0.4911(6) 0.4733(6) 0.7383(4) 0.078(2) Uani 0.8 1 d D U P D 1
C17 C 0.4950(7) 0.7186(7) 0.7201(4) 0.127(5) Uani 1 1 d . . . . .
H17A H 0.441782 0.717306 0.719785 0.191 Uiso 1 1 calc R U . . .
H17B H 0.542205 0.672802 0.706708 0.191 Uiso 1 1 calc R U . . .
H17C H 0.500438 0.764526 0.699997 0.191 Uiso 1 1 calc R U . . .
F85A F 0.4931(6) 0.8956(7) 0.5125(5) 0.151(4) Uani 0.75 1 d D U P G 1
C88A C 0.7305(7) 0.4164(6) 0.8555(5) 0.089(3) Uani 0.75 1 d D U P D 1
F38A F 0.5789(9) 0.2820(14) 0.9710(6) 0.141(6) Uani 0.47 1 d D U P D 1
C91A C 0.5411(9) 0.5448(8) 0.5558(6) 0.095(3) Uani 0.67 1 d D U P L 1
C83A C 0.4365(9) 0.3702(9) 0.7495(6) 0.080(4) Uani 0.43 1 d D U P D 1
C76A C 0.4107(9) 0.3581(9) 0.9054(5) 0.093(4) Uani 0.47 1 d D U P D 1
F15A F 0.7566(5) 0.7620(4) 0.8573(6) 0.112(4) Uani 0.66 1 d D . P K 1
F37A F 0.4467(10) 0.3354(11) 1.0052(4) 0.130(5) Uani 0.47 1 d D U P D 1
C89A C 0.6720(6) 0.5209(5) 0.7923(4) 0.078(2) Uani 0.75 1 d D U P D 1
C92A C 0.4563(8) 0.6760(10) 0.5166(5) 0.109(3) Uani 0.67 1 d D U P I 1
C75A C 0.5008(10) 0.3023(10) 0.9646(6) 0.107(5) Uani 0.47 1 d D U P D 1
C96A C 0.5711(9) 0.8745(9) 0.4893(5) 0.130(4) Uani 0.75 1 d D U P G 1
Te3B Te 1.0570(2) 0.0827(2) 0.60975(15) 0.0761(9) Uani 0.47 1 d . . P A 2
F2A F 0.7941(7) 0.6533(6) 0.9759(4) 0.092(3) Uani 0.48 1 d . . P E 1
F8A F 0.8451(10) 0.4811(7) 0.8986(4) 0.091(4) Uani 0.48 1 d . . P M 1
F5A F 1.0325(6) 0.5009(7) 0.9339(5) 0.096(4) Uani 0.48 1 d . . P M 1
F3A F 0.9226(10) 0.6396(8) 0.9579(4) 0.080(3) Uani 0.48 1 d . . P E 1
F9A F 0.7533(9) 0.5947(11) 0.9141(7) 0.089(6) Uani 0.48 1 d . . P M 1
F6A F 1.0074(11) 0.4612(7) 0.8783(5) 0.097(5) Uani 0.48 1 d . . P M 1
F4 F 0.9511(4) 0.4353(3) 0.9595(2) 0.0995(17) Uani 1 1 d . . . . .
F7 F 0.7835(4) 0.5117(3) 0.9695(2) 0.0972(16) Uani 1 1 d . . . . .
F1B F 0.8462(8) 0.5742(8) 1.0094(5) 0.072(3) Uani 0.52 1 d . . P E 2
C61B C 0.7863(14) 0.5750(13) 0.9282(8) 0.065(5) Uani 0.52 1 d . . P M 2
C60B C 0.9438(18) 0.4806(13) 0.9178(11) 0.071(7) Uani 0.52 1 d . . P M 2
F2B F 0.8518(10) 0.6719(6) 0.9616(4) 0.085(3) Uani 0.52 1 d . . P E 2
F8B F 0.7752(8) 0.5634(8) 0.8905(5) 0.073(3) Uani 0.52 1 d . . P M 2
F5B F 1.0208(7) 0.4742(6) 0.8996(6) 0.070(3) Uani 0.52 1 d . . P M 2
F3B F 0.9684(8) 0.5746(7) 0.9640(4) 0.088(3) Uani 0.52 1 d . . P E 2
F9B F 0.7352(5) 0.6398(6) 0.9467(5) 0.093(3) Uani 0.52 1 d . . P M 2
F6B F 0.9221(7) 0.4491(5) 0.8902(4) 0.082(3) Uani 0.52 1 d . . P M 2
F12B F 0.7936(11) 0.8233(8) 0.9492(5) 0.096(5) Uani 0.34 1 d D . P H 2
F11B F 0.9052(10) 0.8376(14) 0.9173(7) 0.079(6) Uani 0.34 1 d D . P H 2
F18B F 0.9264(12) 0.8962(10) 0.8268(8) 0.093(5) Uani 0.34 1 d D . P H 2
F15B F 0.6902(12) 0.8857(12) 0.8845(8) 0.082(4) Uani 0.34 1 d D U P H 2
F13B F 0.7442(9) 0.7646(10) 0.8956(6) 0.080(5) Uani 0.34 1 d D . P H 2
F17B F 0.8996(17) 0.8406(15) 0.7789(9) 0.090(8) Uani 0.34 1 d D . P H 2
C65B C 0.8697(9) 0.8790(8) 0.8178(7) 0.073(3) Uani 0.34 1 d D U P H 2
C64B C 0.7554(9) 0.8240(10) 0.8651(6) 0.081(5) Uani 0.34 1 d D U P H 2
C63B C 0.8297(10) 0.8586(8) 0.9060(6) 0.078(5) Uani 0.34 1 d D U P H 2
F14B F 0.7566(10) 0.8178(9) 0.8195(6) 0.085(4) Uani 0.34 1 d D . P H 2
F98 F 0.8913(3) 0.6011(3) 0.51386(18) 0.0858(14) Uani 1 1 d . . . . .
F93B F 0.7209(16) 0.4917(14) 0.6408(9) 0.066(5) Uani 0.45 1 d . . P G 2
F95B F 0.6942(12) 0.6456(10) 0.6323(6) 0.074(4) Uani 0.45 1 d . . P G 2
F91B F 0.8574(10) 0.4344(9) 0.6215(6) 0.096(5) Uani 0.45 1 d . . P G 2
F96B F 0.8005(12) 0.6661(12) 0.5967(8) 0.091(5) Uani 0.45 1 d . . P G 2
C98 C 0.7952(4) 0.5608(4) 0.5767(2) 0.0504(13) Uani 1 1 d D U . . .
F94B F 0.8088(17) 0.5692(15) 0.6507(11) 0.113(8) Uani 0.45 1 d . . P G 2
F92B F 0.7829(9) 0.4432(7) 0.5725(5) 0.083(4) Uani 0.45 1 d . . P G 2
C99B C 0.7886(14) 0.4848(11) 0.6038(8) 0.059(4) Uani 0.45 1 d D U P G 2
C101 C 0.773(2) 0.6145(12) 0.6158(10) 0.053(7) Uani 0.45 1 d D . P G 2
F83 F 0.5705(5) 0.9321(3) 0.5696(3) 0.129(2) Uani 1 1 d D U . . .
F89 F 0.7274(5) 0.8899(4) 0.5053(3) 0.134(2) Uani 1 1 d D U . . .
F84B F 0.4852(11) 0.9027(10) 0.5504(8) 0.103(6) Uani 0.25 1 d D U P G 2
F90B F 0.724(2) 0.7984(18) 0.5787(11) 0.124(6) Uani 0.25 1 d D U P G 2
F86B F 0.6935(19) 0.8421(18) 0.4477(13) 0.123(8) Uani 0.25 1 d D U P G 2
F85B F 0.5765(18) 0.8817(15) 0.4504(11) 0.103(5) Uani 0.25 1 d D U P G 2
C97B C 0.7153(11) 0.8275(8) 0.5324(9) 0.109(4) Uani 0.25 1 d D U P G 2
C95B C 0.5583(11) 0.8751(10) 0.5611(7) 0.110(4) Uani 0.25 1 d D U P G 2
F87B F 0.5966(16) 0.9540(11) 0.4875(11) 0.090(5) Uani 0.25 1 d D U P G 2
C96B C 0.6231(19) 0.8834(11) 0.4766(8) 0.105(4) Uani 0.25 1 d D U P G 2
F81B F 0.5498(13) 0.5574(16) 0.6082(8) 0.130(6) Uani 0.33 1 d D U P J 2
F80 F 0.4311(3) 0.6460(5) 0.6243(2) 0.117(2) Uani 1 1 d D . . . .
F74B F 0.4873(17) 0.6063(14) 0.4796(10) 0.097(4) Uani 0.33 1 d . U P J 2
F76B F 0.4820(13) 0.7448(15) 0.4812(7) 0.121(7) Uani 0.33 1 d D U P J 2
F79 F 0.5526(3) 0.6485(5) 0.6152(2) 0.1156(19) Uani 1 1 d D U . . .
F78B F 0.3824(10) 0.7269(10) 0.5307(6) 0.073(4) Uani 0.33 1 d D U P J 2
F75B F 0.4333(12) 0.5764(13) 0.5493(8) 0.102(3) Uani 0.33 1 d . U P J 2
F77B F 0.4472(10) 0.7746(11) 0.5502(7) 0.102(4) Uani 0.33 1 d D U P J 2
C93B C 0.5062(9) 0.6304(15) 0.5995(6) 0.102(4) Uani 0.33 1 d D U P J 2
C91B C 0.507(2) 0.579(2) 0.5217(13) 0.102(3) Uani 0.33 1 d D U P J 2
C92B C 0.4611(11) 0.7150(10) 0.5271(7) 0.101(4) Uani 0.33 1 d D U P J 2
F42B F 0.3426(19) 0.403(2) 0.9169(15) 0.096(8) Uani 0.21 1 d D U P D 2
F43B F 0.397(3) 0.445(3) 0.9797(15) 0.118(8) Uani 0.21 1 d . U P N 2
F41B F 0.414(3) 0.285(2) 0.9071(16) 0.096(9) Uani 0.21 1 d D U P D 2
F39B F 0.5463(18) 0.2345(15) 0.9425(11) 0.109(9) Uani 0.21 1 d D U P D 2
F44B F 0.417(3) 0.497(2) 0.9003(16) 0.121(7) Uani 0.21 1 d . U P O 2
F40B F 0.371(3) 0.326(3) 0.9725(16) 0.114(11) Uani 0.21 1 d D U P D 2
F38B F 0.6203(12) 0.299(2) 0.9342(9) 0.088(6) Uani 0.21 1 d D U P D 2
C76B C 0.4087(17) 0.342(2) 0.9271(14) 0.095(5) Uani 0.21 1 d D U P D 2
C77A C 0.4591(12) 0.4453(9) 0.9288(7) 0.112(4) Uani 0.68 1 d D U P D 1
F37B F 0.515(2) 0.332(2) 0.9951(10) 0.132(10) Uani 0.21 1 d D U P D 2
C75B C 0.5415(14) 0.3014(15) 0.9522(9) 0.105(5) Uani 0.21 1 d D U P D 2
F42C F 0.4363(14) 0.4807(11) 0.8684(6) 0.085(5) Uani 0.32 1 d D U P D 3
F39C F 0.4321(15) 0.2707(12) 0.9283(8) 0.101(7) Uani 0.32 1 d D U P D 3
F40C F 0.3664(17) 0.4862(14) 0.9392(8) 0.087(7) Uani 0.32 1 d D U P D 3
F38C F 0.5097(13) 0.2588(12) 0.9779(8) 0.108(7) Uani 0.32 1 d D U P D 3
F45C F 0.5984(16) 0.3399(15) 0.9526(11) 0.124(7) Uani 0.32 1 d D U P D 3
F41C F 0.3545(14) 0.4208(18) 0.8948(11) 0.101(7) Uani 0.32 1 d D U P D 3
F37C F 0.3795(14) 0.3425(13) 0.9886(7) 0.103(8) Uani 0.32 1 d D U P D 3
F44C F 0.5249(10) 0.4612(7) 0.9287(6) 0.101(4) Uani 0.53 1 d D U P D 3
C75C C 0.4498(12) 0.3076(11) 0.9546(7) 0.100(4) Uani 0.32 1 d D U P D 3
C76C C 0.4101(11) 0.4373(11) 0.9058(8) 0.096(4) Uani 0.32 1 d D U P D 3
F43C F 0.4819(15) 0.4071(12) 0.9951(6) 0.111(6) Uani 0.32 1 d D U P D 3
C77C C 0.5220(13) 0.3929(10) 0.9483(6) 0.102(5) Uani 0.32 1 d D U P D 3
C74 C 0.4854(4) 0.3629(4) 0.9192(2) 0.0578(16) Uani 1 1 d D . . . .
F63B F 0.4267(15) 0.5108(15) 0.7552(10) 0.078(6) Uani 0.2 1 d D U P D 2
F62B F 0.526(2) 0.4943(18) 0.6906(12) 0.106(9) Uani 0.2 1 d D U P D 2
F56B F 0.3687(19) 0.413(2) 0.7687(18) 0.080(9) Uani 0.2 1 d D U P D 2
F57B F 0.4704(18) 0.2910(14) 0.8022(11) 0.077(6) Uani 0.2 1 d D U P D 2
F59B F 0.600(3) 0.2532(17) 0.7256(13) 0.113(10) Uani 0.2 1 d D U P D 2
F60B F 0.648(3) 0.349(3) 0.6960(19) 0.087(13) Uani 0.2 1 d D U P D 2
F58B F 0.564(2) 0.3493(18) 0.6644(10) 0.076(7) Uani 0.2 1 d D U P D 2
F61B F 0.4201(15) 0.4662(17) 0.6965(9) 0.093(7) Uani 0.2 1 d D U P D 2
C84B C 0.584(2) 0.3273(16) 0.7080(9) 0.076(5) Uani 0.2 1 d D U P D 2
F55B F 0.441(2) 0.311(2) 0.7363(14) 0.101(7) Uani 0.2 1 d D U P D 2
C85B C 0.4724(15) 0.4656(10) 0.7199(9) 0.077(5) Uani 0.2 1 d D U P D 2
C83B C 0.4471(16) 0.3525(16) 0.7673(11) 0.080(4) Uani 0.2 1 d D U P D 2
C82 C 0.5161(4) 0.3847(4) 0.7444(3) 0.0627(14) Uani 1 1 d D U . . .
C84C C 0.5610(10) 0.3636(10) 0.6919(5) 0.077(4) Uani 0.37 1 d D U P D 3
F60C F 0.6378(12) 0.3626(13) 0.6785(7) 0.089(6) Uani 0.37 1 d D U P D 3
F59C F 0.5613(12) 0.2970(11) 0.6869(8) 0.096(6) Uani 0.37 1 d D U P D 3
F58C F 0.5179(12) 0.4074(10) 0.6588(5) 0.103(5) Uani 0.37 1 d D U P D 3
C83C C 0.4373(12) 0.3668(16) 0.7639(7) 0.082(4) Uani 0.37 1 d D U P D 3
F55C F 0.3927(12) 0.3831(13) 0.7293(9) 0.106(5) Uani 0.37 1 d D U P D 3
F56C F 0.3842(10) 0.4058(11) 0.8035(6) 0.082(5) Uani 0.37 1 d D U P D 3
F54B F 0.803(3) 0.179(2) 0.7404(13) 0.059(8) Uani 0.25 1 d D U P D 2
F53B F 0.8418(19) 0.0675(16) 0.7922(11) 0.071(9) Uani 0.25 1 d D U P D 2
F46B F 0.6018(16) 0.1658(15) 0.8511(10) 0.075(6) Uani 0.25 1 d D U P D 2
F48B F 0.7097(14) 0.0698(9) 0.8717(9) 0.085(5) Uani 0.25 1 d D U P D 2
F49B F 0.8287(19) 0.1176(14) 0.8761(8) 0.095(8) Uani 0.25 1 d D . P D 2
F50B F 0.7588(14) 0.2398(11) 0.8772(6) 0.070(5) Uani 0.25 1 d D . P D 2
F47B F 0.6525(16) 0.1713(11) 0.9078(8) 0.075(6) Uani 0.25 1 d D U P D 2
F52B F 0.7238(13) 0.1133(10) 0.7679(9) 0.073(5) Uani 0.25 1 d D U P D 2
C80B C 0.7878(15) 0.1819(12) 0.8496(10) 0.066(5) Uani 0.25 1 d D U P D 2
C81B C 0.7813(13) 0.1302(12) 0.7768(7) 0.058(4) Uani 0.25 1 d D U P D 2
C79A C 0.6606(11) 0.1456(9) 0.8470(7) 0.066(4) Uani 0.41 1 d D U P D 1
F3 F 0.8306(14) 0.3539(12) 0.8021(9) 0.091(5) Uani 0.25 1 d D U P C 2
C86 C 0.7044(4) 0.4357(3) 0.8060(3) 0.0624(15) Uani 1 1 d D U . . .
F70B F 0.6740(13) 0.5667(9) 0.7592(10) 0.083(6) Uani 0.25 1 d D U P D 2
F71B F 0.5651(9) 0.5383(9) 0.7942(8) 0.078(5) Uani 0.25 1 d D U P D 2
F68B F 0.7224(17) 0.4349(16) 0.8855(9) 0.086(5) Uani 0.25 1 d D U P D 2
F72B F 0.6549(13) 0.4875(10) 0.7299(6) 0.079(5) Uani 0.25 1 d D U P D 2
F67B F 0.7623(15) 0.5098(15) 0.8267(9) 0.095(5) Uani 0.25 1 d D U P D 2
F69B F 0.6327(14) 0.5341(11) 0.8606(8) 0.084(5) Uani 0.25 1 d D U P D 2
F1 F 0.7806(13) 0.3488(10) 0.7441(9) 0.088(5) Uani 0.25 1 d D U P C 2
C87 C 0.7860(5) 0.3953(5) 0.7683(4) 0.091(2) Uani 1 1 d D U . . .
C88B C 0.7059(13) 0.4779(11) 0.8439(7) 0.077(4) Uani 0.25 1 d D U P D 2
C89B C 0.6501(10) 0.5058(10) 0.7744(7) 0.073(4) Uani 0.25 1 d D U P D 2
F30 F 0.9060(3) 0.5319(3) 0.79452(18) 0.0784(12) Uani 1 1 d . . . . .
F29 F 0.8100(3) 0.6464(3) 0.79512(18) 0.0781(12) Uani 1 1 d . . . . .
F28 F 0.8564(4) 0.5894(4) 0.7308(2) 0.108(2) Uani 1 1 d . . . . .
F32A F 1.0636(7) 0.5296(9) 0.7658(6) 0.096(4) Uani 0.62 1 d . U P P 1
F35A F 0.9591(6) 0.7454(7) 0.6985(4) 0.087(3) Uani 0.62 1 d . . P Q 1
F36A F 0.8316(6) 0.7480(7) 0.7226(4) 0.093(3) Uani 0.62 1 d . . P Q 1
F33A F 1.0804(8) 0.6092(8) 0.6996(5) 0.093(3) Uani 0.62 1 d . U P P 1
F34A F 0.9272(8) 0.6746(9) 0.6669(3) 0.108(4) Uani 0.62 1 d . . P Q 1
C71 C 0.8800(5) 0.5993(5) 0.7668(3) 0.0680(19) Uani 1 1 d D . . . .
F31A F 1.0259(8) 0.5276(9) 0.7030(6) 0.121(4) Uani 0.62 1 d . U P P 1
C70 C 0.9486(4) 0.6317(4) 0.7491(2) 0.0604(15) Uani 1 1 d D U . . .
C73A C 0.9143(11) 0.7024(9) 0.7116(5) 0.074(3) Uani 0.62 1 d D U P Q 1
C72A C 1.0316(10) 0.5732(11) 0.7235(7) 0.090(4) Uani 0.62 1 d D U P P 1
F36B F 1.0079(15) 0.7088(11) 0.6931(7) 0.103(5) Uani 0.38 1 d . U P Q 2
F35B F 0.8716(16) 0.7222(11) 0.7037(7) 0.099(6) Uani 0.38 1 d . U P Q 2
F33B F 1.1071(12) 0.5758(12) 0.7160(7) 0.093(6) Uani 0.38 1 d . . P Q 2
F34B F 0.9879(17) 0.6300(13) 0.6642(6) 0.119(5) Uani 0.38 1 d . U P Q 2
F31B F 1.038(2) 0.4959(11) 0.7227(9) 0.135(11) Uani 0.38 1 d . . P Q 2
C73B C 0.947(2) 0.6747(17) 0.6980(7) 0.085(4) Uani 0.38 1 d D U P Q 2
C72B C 1.0323(13) 0.5598(13) 0.7446(11) 0.075(4) Uani 0.38 1 d D U P Q 2
F32B F 1.0531(18) 0.5166(14) 0.7885(7) 0.098(8) Uani 0.38 1 d . . P Q 2
O6B O 0.6936(7) 0.2539(6) 0.8117(3) 0.065(2) Uani 0.7 1 d . U P D 2
O7B O 0.5401(8) 0.3726(8) 0.7862(5) 0.065(3) Uani 0.45 1 d . U P D 2
O5B O 0.5252(9) 0.3529(9) 0.8746(6) 0.065(4) Uani 0.4 1 d . U P D 2
C79C C 0.6728(14) 0.1311(12) 0.8372(8) 0.071(4) Uani 0.34 1 d D U P D 3
F54C F 0.7803(14) 0.2295(12) 0.7395(6) 0.085(5) Uani 0.34 1 d D . P D 3
F53C F 0.8160(10) 0.1059(14) 0.7505(8) 0.102(8) Uani 0.34 1 d D . P D 3
F48A F 0.5924(6) 0.1807(6) 0.8302(4) 0.094(3) Uani 0.75 1 d . U P D 1
F47C F 0.6967(16) 0.0675(10) 0.8168(9) 0.086(6) Uani 0.34 1 d D U P D 3
F49C F 0.8390(9) 0.0660(8) 0.8424(8) 0.071(6) Uani 0.34 1 d D . P D 3
C78 C 0.7293(4) 0.1784(3) 0.8203(2) 0.0580(14) Uani 1 1 d D U . . .
F50C F 0.7839(16) 0.168(2) 0.8853(9) 0.083(9) Uani 0.34 1 d D . P D 3
F46C F 0.6604(13) 0.1148(13) 0.8859(8) 0.101(8) Uani 0.34 1 d D U P D 3
F52C F 0.6947(11) 0.1842(10) 0.7418(7) 0.072(4) Uani 0.34 1 d D . P D 3
C80C C 0.8078(9) 0.1414(9) 0.8418(7) 0.061(4) Uani 0.34 1 d D U P D 3
C81C C 0.7543(11) 0.1740(9) 0.7637(5) 0.063(4) Uani 0.34 1 d D U P D 3
F51 F 0.8641(3) 0.1716(3) 0.8184(2) 0.0941(15) Uani 1 1 d D . . . .
O11B O 0.7384(7) 0.5905(7) 0.5490(5) 0.063(2) Uani 0.5 1 d . U P G 2
O10B O 0.656(2) 0.746(2) 0.5354(15) 0.050(7) Uani 0.25 1 d . . P G 2
O8A O 0.6486(7) 0.4071(7) 0.8032(4) 0.044(2) Uani 0.47 1 d . U P D 1
F110 F 0.5221(3) -0.1067(3) 0.9256(2) 0.0842(13) Uani 1 1 d D . . . .
C108 C 0.4803(4) -0.0347(4) 0.9390(3) 0.0626(17) Uani 1 1 d D . . . .
C110 C 0.4537(5) 0.0982(4) 0.9233(3) 0.0672(19) Uani 1 1 d . . . . .
H110 H 0.464563 0.139589 0.902497 0.081 Uiso 1 1 calc R U . . .
C107 C 0.4222(5) -0.0212(4) 0.9821(3) 0.0659(19) Uani 1 1 d D . . . .
H107 H 0.409878 -0.062310 1.002218 0.079 Uiso 0.27 1 calc R U P R 2
F109 F 0.4100(5) -0.0812(4) 1.0094(3) 0.090(2) Uani 0.73 1 d D . P S 1
C109 C 0.4955(4) 0.0250(5) 0.9095(3) 0.0635(17) Uani 1 1 d D . . . .
H109 H 0.535692 0.015806 0.878935 0.076 Uiso 0.73 1 calc R U P T 1
C111 C 0.3972(5) 0.1105(5) 0.9669(3) 0.071(2) Uani 1 1 d . . . . .
H111 H 0.367876 0.160765 0.976966 0.086 Uiso 1 1 calc R U . . .
C112 C 0.3817(5) 0.0496(6) 0.9971(3) 0.073(2) Uani 1 1 d . . . . .
H112 H 0.342632 0.057982 1.028050 0.088 Uiso 1 1 calc R U . . .
F111 F 0.5491(9) 0.0117(10) 0.8670(4) 0.076(4) Uani 0.27 1 d D . P U 2

loop_
_atom_site_aniso_label
_atom_site_aniso_U_11
_atom_site_aniso_U_22
_atom_site_aniso_U_33
_atom_site_aniso_U_23
_atom_site_aniso_U_13
_atom_site_aniso_U_12
Te2 0.04401(18) 0.04262(18) 0.0468(2) -0.00248(14) -0.00152(14) -0.01692(15)
Te1 0.0563(2) 0.0647(3) 0.0633(3) -0.00769(19) -0.02909(19) -0.01825(19)
Te3A 0.0552(9) 0.0651(13) 0.0592(7) -0.0169(6) -0.0175(6) -0.0231(9)
Fe2 0.0366(4) 0.0282(3) 0.0349(4) -0.0056(3) -0.0085(3) -0.0115(3)
Fe1 0.0353(4) 0.0299(4) 0.0391(4) -0.0077(3) -0.0117(3) -0.0059(3)
Fe3 0.0532(5) 0.0434(4) 0.0360(4) -0.0074(3) -0.0089(3) -0.0265(4)
P6 0.0444(7) 0.0352(6) 0.0402(7) -0.0054(5) -0.0051(5) -0.0182(5)
Al1 0.0301(6) 0.0286(6) 0.0333(7) -0.0034(5) -0.0059(5) -0.0123(5)
P7 0.0417(7) 0.0380(7) 0.0580(9) 0.0005(6) -0.0187(6) -0.0144(6)
P10 0.0662(9) 0.0515(8) 0.0374(7) -0.0095(6) -0.0101(6) -0.0314(7)
P1 0.0543(8) 0.0467(8) 0.0593(10) -0.0034(7) -0.0301(7) -0.0094(7)
P11 0.0575(9) 0.0501(8) 0.0535(9) -0.0154(7) -0.0194(7) -0.0164(7)
Al2 0.0359(7) 0.0302(7) 0.0436(8) -0.0054(6) -0.0003(6) -0.0134(6)
P8 0.0385(7) 0.0442(8) 0.0711(11) -0.0039(7) -0.0022(7) -0.0160(6)
Al3 0.0398(8) 0.0387(8) 0.0403(9) -0.0056(6) -0.0010(6) -0.0140(6)
P15 0.0638(9) 0.0453(8) 0.0595(10) -0.0036(7) -0.0153(7) -0.0302(7)
P9 0.0641(9) 0.0492(8) 0.0421(8) -0.0116(6) 0.0073(7) -0.0267(7)
P2 0.0783(11) 0.0459(8) 0.0799(12) 0.0161(8) -0.0451(10) -0.0311(8)
P14 0.0843(12) 0.0546(9) 0.0701(11) -0.0068(8) -0.0388(9) -0.0342(9)
P5 0.0387(7) 0.0696(11) 0.0537(10) -0.0172(8) -0.0047(6) 0.0015(7)
P3 0.0860(13) 0.0382(8) 0.0982(15) -0.0124(8) -0.0543(11) -0.0144(8)
P12 0.0618(10) 0.0761(12) 0.0584(10) -0.0281(9) 0.0071(8) -0.0303(9)
P4 0.0644(10) 0.0657(11) 0.0609(11) -0.0308(9) -0.0239(8) 0.0077(8)
P13 0.1053(15) 0.0685(11) 0.0436(9) -0.0144(8) -0.0149(9) -0.0395(11)
O1 0.0420(19) 0.0407(19) 0.039(2) 0.0006(15) -0.0085(15) -0.0194(16)
O3 0.0349(19) 0.057(2) 0.060(3) -0.0035(19) -0.0115(17) -0.0236(18)
F19 0.064(2) 0.052(2) 0.113(4) -0.010(2) -0.018(2) -0.0255(19)
O4 0.064(3) 0.074(3) 0.036(2) -0.0009(19) -0.0095(18) -0.044(2)
F26 0.088(3) 0.121(4) 0.069(3) -0.038(3) 0.007(2) -0.063(3)
O2 0.045(2) 0.0331(19) 0.071(3) -0.0056(18) -0.0082(19) -0.0100(16)
F20 0.088(3) 0.109(4) 0.081(3) 0.040(3) -0.041(3) -0.066(3)
F21 0.067(3) 0.113(4) 0.094(3) 0.026(3) -0.023(2) -0.063(3)
O12 0.105(4) 0.088(4) 0.042(3) -0.016(2) 0.012(2) -0.061(3)
F27 0.087(3) 0.127(4) 0.087(3) -0.009(3) -0.027(3) -0.070(3)
F93A 0.066(10) 0.059(9) 0.090(13) 0.006(7) 0.010(7) -0.035(8)
F23 0.083(3) 0.119(4) 0.084(4) -0.050(3) 0.022(3) -0.047(3)
F24 0.064(3) 0.054(2) 0.159(5) -0.030(3) -0.020(3) -0.020(2)
O9 0.052(3) 0.077(3) 0.080(3) -0.022(3) -0.001(2) -0.036(2)
F25 0.092(3) 0.107(4) 0.094(3) 0.041(3) -0.054(3) -0.059(3)
F100 0.129(5) 0.128(5) 0.076(3) -0.029(3) 0.002(3) -0.082(4)
F99 0.106(4) 0.099(4) 0.106(4) -0.054(3) 0.045(3) -0.059(3)
F107 0.128(5) 0.097(4) 0.122(5) 0.051(4) -0.033(4) -0.054(4)
F22 0.038(2) 0.073(3) 0.197(6) -0.032(3) -0.017(3) -0.011(2)
F103 0.114(4) 0.131(5) 0.050(3) -0.013(3) 0.022(3) -0.048(4)
F66A 0.055(3) 0.040(3) 0.176(7) -0.028(4) -0.014(4) -0.003(3)
F10 0.099(4) 0.051(3) 0.150(5) -0.043(3) 0.022(3) -0.026(3)
C21 0.042(3) 0.052(3) 0.042(3) -0.007(2) 0.000(2) -0.024(2)
O8B 0.047(3) 0.043(3) 0.051(5) -0.016(4) -0.008(4) -0.022(3)
C20 0.039(3) 0.046(3) 0.041(3) 0.004(2) -0.004(2) -0.024(2)
F1A 0.084(9) 0.086(10) 0.043(6) -0.004(5) -0.008(7) -0.031(8)
F12A 0.131(9) 0.057(4) 0.050(5) -0.001(3) -0.005(6) -0.037(6)
F11A 0.066(4) 0.050(3) 0.099(6) -0.010(4) -0.017(4) -0.029(3)
O6A 0.056(6) 0.027(5) 0.041(7) 0.000(6) 0.007(6) -0.006(5)
F105 0.107(4) 0.124(5) 0.079(3) -0.002(3) 0.003(3) -0.069(4)
C48 0.045(3) 0.039(3) 0.041(3) -0.011(2) -0.004(2) -0.021(2)
O10A 0.050(7) 0.041(5) 0.104(10) -0.029(5) 0.006(5) -0.019(5)
F16 0.126(4) 0.056(3) 0.136(5) 0.015(3) -0.055(4) -0.016(3)
F95A 0.115(14) 0.097(11) 0.050(8) -0.029(7) 0.018(7) -0.051(10)
C52 0.049(3) 0.042(3) 0.055(4) -0.017(2) -0.001(2) -0.024(2)
F101 0.148(6) 0.061(3) 0.121(5) 0.014(3) -0.030(4) -0.041(3)
F18A 0.110(8) 0.066(6) 0.059(5) -0.004(4) 0.000(5) -0.020(6)
O5A 0.058(5) 0.046(5) 0.042(4) 0.000(3) 0.003(4) -0.003(4)
C49 0.041(3) 0.040(3) 0.056(3) -0.007(2) -0.014(2) -0.016(2)
C29 0.050(3) 0.034(3) 0.050(3) 0.000(2) -0.020(2) -0.011(2)
F91A 0.059(6) 0.053(5) 0.093(8) 0.013(5) -0.026(5) -0.021(5)
C22 0.066(4) 0.058(4) 0.062(4) -0.021(3) 0.009(3) -0.040(3)
C9 0.061(4) 0.085(5) 0.051(4) 0.003(3) -0.013(3) -0.042(4)
C25 0.042(3) 0.054(3) 0.045(3) 0.004(2) -0.010(2) -0.024(3)
C6 0.049(3) 0.076(4) 0.035(3) -0.007(3) -0.015(2) -0.026(3)
C58 0.050(3) 0.040(3) 0.032(3) 0.000(2) -0.005(2) -0.023(2)
C31 0.063(4) 0.026(2) 0.060(4) -0.007(2) -0.029(3) -0.010(2)
F97 0.045(2) 0.156(6) 0.123(5) 0.018(4) -0.022(3) -0.033(3)
C50 0.063(4) 0.039(3) 0.055(4) 0.000(2) -0.017(3) -0.026(3)
C33 0.044(3) 0.032(3) 0.059(4) -0.004(2) -0.009(2) -0.007(2)
C30 0.052(3) 0.028(2) 0.050(3) -0.005(2) -0.013(2) -0.013(2)
F73 0.137(5) 0.089(4) 0.148(6) -0.026(4) -0.009(5) -0.064(4)
F54A 0.060(11) 0.065(11) 0.058(9) -0.002(7) -0.009(6) -0.019(8)
C32 0.076(4) 0.032(3) 0.038(3) -0.009(2) -0.011(3) -0.011(3)
C51 0.066(4) 0.052(3) 0.048(3) -0.013(3) -0.001(3) -0.036(3)
C4 0.049(3) 0.066(4) 0.055(4) -0.007(3) -0.026(3) -0.017(3)
F96A 0.097(10) 0.115(12) 0.076(8) -0.035(7) 0.002(6) -0.078(9)
C66 0.025(2) 0.054(3) 0.051(3) -0.004(2) -0.007(2) -0.020(2)
C1 0.044(3) 0.067(4) 0.040(3) -0.004(3) -0.022(2) -0.020(3)
F82 0.162(6) 0.113(4) 0.131(5) -0.054(4) 0.050(4) -0.075(4)
F108 0.068(3) 0.138(6) 0.130(5) 0.024(4) -0.014(3) -0.014(3)
C11 0.029(3) 0.037(3) 0.085(5) 0.004(3) -0.007(3) -0.004(2)
F64 0.110(4) 0.090(4) 0.188(7) -0.024(4) 0.060(5) -0.063(4)
C42 0.061(4) 0.061(4) 0.043(3) -0.008(3) -0.019(3) -0.018(3)
C24 0.055(4) 0.065(4) 0.052(4) 0.002(3) -0.004(3) -0.022(3)
O11A 0.052(4) 0.043(5) 0.061(5) -0.007(4) -0.025(4) -0.013(4)
F76A 0.080(5) 0.180(9) 0.097(6) -0.032(7) -0.044(4) -0.028(7)
O7A 0.063(6) 0.042(5) 0.074(5) -0.022(4) -0.028(4) 0.004(4)
F104 0.077(4) 0.138(6) 0.140(6) 0.008(5) -0.038(4) 0.001(4)
C13 0.028(3) 0.034(3) 0.121(6) -0.031(3) -0.011(3) -0.006(2)
C10 0.055(3) 0.035(3) 0.081(5) -0.012(3) -0.036(3) -0.001(3)
F63A 0.113(6) 0.073(4) 0.112(6) -0.032(4) 0.006(5) -0.033(4)
F90A 0.098(5) 0.098(6) 0.071(4) -0.004(4) 0.001(4) -0.048(5)
F53A 0.067(9) 0.033(7) 0.083(14) -0.005(8) -0.019(9) -0.010(6)
F88 0.072(3) 0.110(4) 0.156(5) 0.016(4) -0.029(3) -0.040(3)
C3 0.057(4) 0.072(4) 0.043(3) 0.008(3) -0.025(3) -0.027(3)
C5 0.045(3) 0.079(4) 0.043(3) -0.011(3) -0.013(2) -0.026(3)
C23 0.058(4) 0.051(3) 0.057(4) -0.005(3) 0.007(3) -0.023(3)
C53 0.045(3) 0.053(3) 0.045(3) -0.010(2) -0.004(2) -0.018(3)
F62A 0.101(5) 0.093(5) 0.107(5) 0.018(4) -0.012(4) -0.059(4)
F94A 0.112(12) 0.150(16) 0.060(7) 0.015(9) -0.053(8) -0.072(12)
F47A 0.062(7) 0.041(7) 0.094(12) -0.016(8) 0.003(9) -0.022(5)
C62 0.055(3) 0.032(2) 0.094(4) -0.008(2) -0.023(3) -0.015(2)
F81A 0.068(4) 0.102(6) 0.108(7) -0.041(5) 0.001(4) -0.023(4)
C12 0.055(4) 0.054(4) 0.057(4) -0.030(3) -0.016(3) 0.013(3)
C41 0.047(3) 0.079(4) 0.041(3) -0.010(3) -0.007(2) -0.025(3)
F56A 0.050(8) 0.100(10) 0.082(11) -0.051(8) -0.012(7) -0.016(7)
F70A 0.074(4) 0.043(3) 0.208(9) -0.024(4) -0.034(5) -0.025(3)
C43 0.040(3) 0.067(4) 0.050(4) -0.014(3) -0.011(2) -0.012(3)
F57A 0.102(5) 0.079(5) 0.149(8) -0.016(5) -0.013(6) -0.047(4)
C14 0.058(4) 0.039(3) 0.054(4) -0.005(3) 0.001(3) -0.004(3)
F49A 0.088(11) 0.055(10) 0.066(10) 0.010(8) -0.014(8) -0.016(8)
F102 0.182(7) 0.142(6) 0.118(5) -0.080(5) 0.050(5) -0.088(6)
C40 0.048(3) 0.074(4) 0.043(3) -0.015(3) -0.016(3) -0.015(3)
C38 0.038(3) 0.053(4) 0.103(6) 0.007(4) 0.000(3) -0.005(3)
C39 0.053(3) 0.063(4) 0.050(3) -0.009(3) -0.022(3) -0.022(3)
C37 0.131(7) 0.039(3) 0.040(4) -0.010(3) -0.018(4) -0.012(4)
F50A 0.13(3) 0.14(3) 0.070(12) -0.014(14) -0.007(15) -0.06(2)
F92A 0.086(6) 0.059(5) 0.083(6) 0.003(4) -0.030(5) -0.046(5)
C26 0.068(4) 0.083(5) 0.059(4) -0.012(3) -0.016(3) -0.041(4)
C44 0.050(3) 0.066(4) 0.054(4) -0.008(3) -0.018(3) -0.029(3)
C54 0.052(3) 0.061(4) 0.080(5) 0.002(3) -0.021(3) -0.029(3)
F13A 0.054(4) 0.069(5) 0.171(9) -0.002(7) -0.034(6) -0.004(3)
C35 0.070(4) 0.044(3) 0.075(5) 0.004(3) -0.003(3) -0.033(3)
F14A 0.079(5) 0.052(4) 0.151(9) -0.027(5) 0.037(5) -0.032(4)
F71A 0.052(4) 0.048(4) 0.316(17) -0.026(6) -0.018(6) -0.006(3)
C102 0.052(4) 0.068(4) 0.073(5) -0.007(4) -0.006(3) -0.029(3)
C2 0.043(3) 0.084(4) 0.037(3) 0.000(3) -0.014(2) -0.028(3)
F68A 0.215(11) 0.101(6) 0.135(7) 0.047(5) -0.110(8) -0.089(7)
C57 0.057(4) 0.070(4) 0.066(4) -0.028(3) -0.002(3) -0.037(3)
F78A 0.060(4) 0.215(10) 0.103(6) -0.027(7) -0.026(4) -0.026(6)
F46A 0.080(11) 0.043(9) 0.083(11) 0.004(8) 0.030(8) -0.028(8)
C46 0.077(5) 0.071(5) 0.063(5) -0.008(4) -0.018(4) -0.023(4)
C103 0.067(4) 0.061(4) 0.042(3) -0.002(3) 0.001(3) -0.022(3)
F106 0.145(6) 0.257(11) 0.067(4) 0.011(5) -0.042(4) -0.076(7)
C27 0.091(6) 0.054(4) 0.089(6) 0.003(4) 0.012(5) -0.026(4)
F72A 0.137(7) 0.070(6) 0.131(8) 0.036(5) -0.069(6) -0.042(6)
C7 0.045(3) 0.097(6) 0.063(4) 0.013(4) -0.018(3) -0.030(4)
F67A 0.146(8) 0.098(6) 0.230(11) 0.021(6) -0.137(9) -0.059(6)
C8 0.070(4) 0.075(5) 0.077(5) -0.011(4) -0.040(4) -0.020(4)
C47 0.065(4) 0.095(6) 0.083(6) -0.004(4) -0.014(4) -0.042(4)
C55 0.120(7) 0.063(4) 0.058(4) 0.017(3) -0.045(4) -0.046(5)
C34 0.078(5) 0.057(4) 0.067(5) 0.014(3) -0.041(4) -0.026(3)
F84A 0.156(10) 0.217(13) 0.069(5) 0.001(6) -0.027(6) -0.084(9)
C94 0.093(4) 0.063(3) 0.104(4) -0.018(3) -0.011(4) -0.037(3)
C69 0.069(5) 0.093(6) 0.075(5) 0.001(4) -0.027(4) -0.050(4)
F87A 0.137(7) 0.125(7) 0.111(7) -0.010(6) -0.031(5) 0.035(6)
C67 0.053(4) 0.068(4) 0.069(5) 0.006(3) -0.014(3) -0.031(3)
C59 0.123(8) 0.080(6) 0.050(4) -0.004(4) -0.017(4) -0.056(6)
F52A 0.093(11) 0.048(9) 0.106(11) -0.007(9) -0.056(9) -0.006(9)
C90 0.056(3) 0.130(5) 0.078(4) -0.021(4) -0.013(3) -0.056(3)
C56 0.109(6) 0.077(5) 0.055(4) -0.008(3) 0.010(4) -0.069(5)
F45A 0.125(10) 0.139(13) 0.131(13) -0.041(10) -0.011(10) -0.070(10)
F17A 0.185(11) 0.070(5) 0.134(8) -0.001(5) -0.118(9) -0.010(6)
F69A 0.122(8) 0.187(12) 0.101(7) -0.036(7) -0.015(6) -0.054(8)
C28 0.059(4) 0.078(5) 0.060(4) 0.006(3) -0.026(3) -0.037(4)
F42A 0.061(8) 0.147(12) 0.081(9) 0.004(9) -0.011(6) 0.001(8)
C36 0.112(7) 0.046(4) 0.129(8) -0.010(4) -0.079(6) -0.028(4)
F65A 0.168(8) 0.106(7) 0.109(7) -0.038(6) -0.017(6) -0.039(7)
F59A 0.095(10) 0.062(8) 0.075(10) -0.026(7) -0.005(8) -0.014(8)
C80A 0.052(6) 0.035(6) 0.077(7) 0.003(6) -0.002(5) 0.002(5)
F74A 0.119(6) 0.143(6) 0.119(6) -0.018(5) 0.000(4) -0.092(5)
F60A 0.036(6) 0.117(12) 0.063(8) 0.002(7) -0.005(5) 0.002(7)
C16 0.050(4) 0.073(6) 0.180(12) 0.015(6) 0.017(6) -0.017(4)
F75A 0.216(14) 0.088(7) 0.085(7) 0.018(5) -0.045(8) -0.046(8)
C68 0.051(4) 0.073(5) 0.115(8) -0.025(5) -0.006(4) -0.021(4)
F43A 0.121(14) 0.090(13) 0.109(15) -0.050(11) 0.038(12) -0.016(11)
C99A 0.039(6) 0.061(5) 0.059(7) -0.005(5) -0.017(5) -0.023(4)
C105 0.087(6) 0.118(8) 0.084(7) -0.016(6) 0.003(5) -0.052(6)
F41A 0.068(6) 0.125(9) 0.095(8) -0.040(7) -0.001(6) -0.051(6)
C100 0.060(14) 0.044(12) 0.058(12) 0.001(10) -0.015(9) -0.016(10)
C65A 0.097(6) 0.046(4) 0.110(6) -0.009(5) -0.039(5) -0.014(5)
F86A 0.141(7) 0.157(8) 0.148(7) -0.043(7) -0.062(6) -0.014(7)
F39A 0.104(9) 0.100(10) 0.102(10) 0.015(8) -0.005(8) -0.053(8)
F77A 0.124(8) 0.155(8) 0.118(8) -0.011(8) -0.027(6) 0.007(8)
C64A 0.049(4) 0.053(5) 0.123(7) -0.015(5) -0.020(5) -0.013(4)
C45 0.045(4) 0.103(6) 0.058(4) -0.008(4) -0.012(3) -0.005(4)
F44A 0.132(12) 0.069(7) 0.154(14) -0.021(9) 0.037(11) -0.041(8)
C15 0.104(7) 0.073(5) 0.205(13) -0.049(7) -0.121(9) 0.022(5)
C63A 0.063(5) 0.036(4) 0.091(6) 0.001(4) -0.015(4) -0.024(3)
F58A 0.077(9) 0.135(13) 0.068(8) 0.014(9) 0.001(7) -0.004(10)
C18 0.052(4) 0.071(6) 0.276(17) -0.064(8) -0.023(7) -0.024(4)
F61A 0.127(7) 0.087(5) 0.212(10) 0.043(6) -0.108(7) -0.030(5)
C93A 0.046(4) 0.152(7) 0.070(5) -0.022(5) -0.005(4) -0.052(4)
C97A 0.090(5) 0.066(4) 0.105(6) -0.004(4) -0.014(5) -0.049(4)
C61A 0.081(13) 0.069(11) 0.073(12) 0.049(11) -0.046(10) -0.061(11)
C81A 0.054(6) 0.023(6) 0.079(6) -0.017(6) -0.007(5) 0.003(5)
C84A 0.057(6) 0.074(6) 0.067(6) -0.015(5) -0.014(5) -0.015(5)
C60A 0.11(3) 0.059(12) 0.062(15) -0.004(10) -0.019(18) -0.019(17)
F40A 0.070(7) 0.143(11) 0.070(7) -0.009(7) 0.014(6) -0.055(7)
C95A 0.113(7) 0.070(5) 0.102(6) -0.033(5) 0.004(6) -0.043(5)
C19 0.141(10) 0.093(7) 0.078(7) 0.027(6) 0.023(6) -0.005(7)
C106 0.097(8) 0.106(8) 0.105(9) 0.006(7) 0.001(6) -0.036(6)
C104 0.133(10) 0.090(7) 0.077(6) -0.024(5) 0.003(6) -0.047(7)
C79B 0.060(5) 0.033(5) 0.087(7) 0.003(5) 0.012(6) -0.011(5)
F55A 0.082(9) 0.156(13) 0.096(10) -0.032(10) -0.017(7) -0.043(9)
C85A 0.071(5) 0.073(5) 0.089(5) -0.007(4) -0.020(4) -0.027(4)
C17 0.112(8) 0.127(9) 0.090(7) -0.070(7) -0.050(6) 0.043(7)
F85A 0.083(5) 0.176(8) 0.160(8) -0.066(7) -0.022(5) -0.002(5)
C88A 0.090(6) 0.074(5) 0.105(7) -0.002(5) -0.031(6) -0.032(5)
F38A 0.082(8) 0.208(15) 0.094(10) -0.014(10) -0.040(8) -0.011(10)
C91A 0.092(5) 0.130(6) 0.095(6) -0.018(5) -0.005(5) -0.080(5)
C83A 0.065(5) 0.089(6) 0.092(7) -0.019(6) -0.014(5) -0.034(5)
C76A 0.078(6) 0.112(7) 0.085(7) -0.019(6) -0.002(6) -0.041(5)
F15A 0.068(5) 0.051(4) 0.239(14) -0.003(7) -0.073(7) -0.025(4)
F37A 0.091(8) 0.207(14) 0.049(6) -0.014(7) 0.005(6) -0.035(9)
C89A 0.067(5) 0.054(4) 0.112(6) -0.005(4) -0.018(4) -0.027(4)
C92A 0.076(4) 0.157(6) 0.096(5) -0.024(5) -0.029(4) -0.038(5)
C75A 0.087(7) 0.135(8) 0.081(7) -0.012(7) -0.008(6) -0.036(7)
C96A 0.109(5) 0.121(5) 0.125(6) -0.026(5) -0.026(5) -0.010(5)
Te3B 0.096(2) 0.0470(10) 0.093(2) -0.0289(13) -0.0657(17) 0.0035(12)
F2A 0.093(7) 0.068(6) 0.076(6) -0.037(5) 0.038(6) -0.022(6)
F8A 0.152(12) 0.089(7) 0.085(7) 0.008(6) -0.044(7) -0.094(9)
F5A 0.056(5) 0.119(9) 0.113(9) 0.055(8) -0.054(6) -0.043(6)
F3A 0.134(10) 0.085(8) 0.060(6) 0.000(5) -0.029(6) -0.077(8)
F9A 0.051(8) 0.098(13) 0.111(15) 0.049(10) -0.048(9) -0.032(8)
F6A 0.119(12) 0.049(6) 0.069(8) -0.025(5) -0.012(7) 0.016(6)
F4 0.115(4) 0.068(3) 0.105(4) 0.039(3) -0.048(3) -0.035(3)
F7 0.101(4) 0.110(4) 0.087(3) 0.013(3) 0.003(3) -0.076(3)
F1B 0.086(8) 0.082(9) 0.039(5) -0.009(5) 0.005(6) -0.039(7)
C61B 0.054(12) 0.052(10) 0.069(12) 0.020(11) 0.006(10) -0.029(10)
C60B 0.084(17) 0.039(8) 0.066(14) 0.010(8) -0.012(10) -0.014(9)
F2B 0.136(10) 0.065(6) 0.061(6) -0.002(4) -0.030(6) -0.045(7)
F8B 0.062(6) 0.087(8) 0.082(8) -0.001(5) -0.019(5) -0.042(6)
F5B 0.046(5) 0.061(6) 0.086(10) -0.010(6) -0.005(6) -0.012(4)
F3B 0.115(8) 0.111(8) 0.076(6) 0.031(6) -0.056(6) -0.076(7)
F9B 0.045(5) 0.077(6) 0.117(9) -0.022(6) 0.020(5) -0.009(4)
F6B 0.093(7) 0.056(5) 0.105(7) -0.027(5) -0.020(6) -0.031(5)
F12B 0.124(13) 0.057(7) 0.056(8) -0.006(6) -0.002(8) -0.003(8)
F11B 0.080(11) 0.100(12) 0.071(12) -0.006(9) -0.005(9) -0.058(11)
F18B 0.119(13) 0.094(11) 0.109(13) 0.021(11) -0.044(11) -0.086(11)
F15B 0.047(6) 0.068(7) 0.117(10) -0.036(8) -0.031(8) 0.011(5)
F13B 0.050(7) 0.100(13) 0.089(10) 0.041(10) -0.029(7) -0.044(8)
F17B 0.14(2) 0.085(12) 0.076(12) 0.025(9) -0.057(14) -0.073(15)
C65B 0.081(5) 0.038(5) 0.109(6) -0.005(5) -0.032(5) -0.028(4)
C64B 0.053(6) 0.054(6) 0.117(7) -0.008(6) -0.018(6) -0.007(6)
C63B 0.070(7) 0.050(7) 0.103(8) -0.008(7) -0.013(7) -0.019(6)
F14B 0.107(11) 0.089(10) 0.100(11) 0.001(8) -0.065(9) -0.054(9)
F98 0.092(3) 0.080(3) 0.079(3) -0.004(2) 0.013(2) -0.052(3)
F93B 0.059(9) 0.070(13) 0.051(8) 0.006(7) -0.002(6) -0.022(8)
F95B 0.070(9) 0.067(7) 0.066(11) -0.029(7) -0.003(6) -0.008(6)
F91B 0.072(10) 0.071(8) 0.099(11) 0.033(8) -0.023(7) -0.005(7)
F96B 0.110(14) 0.085(11) 0.107(12) -0.025(8) -0.022(10) -0.062(11)
C98 0.041(3) 0.052(3) 0.056(3) -0.004(2) -0.014(2) -0.017(2)
F94B 0.13(2) 0.124(17) 0.090(12) 0.039(12) -0.078(14) -0.039(14)
F92B 0.094(9) 0.055(7) 0.101(10) -0.028(7) -0.002(7) -0.035(6)
C99B 0.046(7) 0.065(6) 0.062(8) -0.002(6) -0.019(6) -0.018(6)
C101 0.066(18) 0.032(11) 0.063(13) 0.006(10) -0.038(11) -0.011(11)
F83 0.162(5) 0.076(3) 0.146(5) -0.046(3) 0.002(4) -0.056(4)
F89 0.146(5) 0.098(4) 0.172(6) -0.037(4) 0.019(4) -0.088(4)
F84B 0.063(10) 0.099(12) 0.145(15) -0.059(12) -0.006(11) -0.022(9)
F90B 0.113(10) 0.116(10) 0.148(11) -0.021(10) -0.032(10) -0.044(9)
F86B 0.111(11) 0.088(10) 0.122(11) 0.010(9) -0.005(10) -0.022(10)
F85B 0.097(9) 0.077(9) 0.135(11) 0.000(9) -0.036(9) -0.034(8)
C97B 0.102(5) 0.089(5) 0.138(6) -0.011(5) -0.012(6) -0.052(5)
C95B 0.129(6) 0.080(5) 0.120(6) -0.040(5) 0.008(6) -0.052(5)
F87B 0.100(9) 0.053(7) 0.133(11) 0.007(8) -0.032(9) -0.049(7)
C96B 0.101(6) 0.080(5) 0.121(6) -0.006(5) -0.021(6) -0.031(5)
F81B 0.088(8) 0.160(11) 0.099(9) 0.031(9) -0.007(8) -0.040(9)
F80 0.079(3) 0.196(7) 0.076(3) -0.023(4) 0.013(3) -0.070(4)
F74B 0.101(9) 0.128(10) 0.102(9) -0.027(9) -0.029(7) -0.073(8)
F76B 0.071(8) 0.126(10) 0.100(10) 0.008(9) 0.021(7) -0.017(8)
F79 0.070(3) 0.195(6) 0.089(3) -0.056(4) -0.007(2) -0.047(3)
F78B 0.056(6) 0.099(8) 0.075(8) -0.018(7) -0.021(6) -0.032(6)
F75B 0.092(6) 0.136(7) 0.113(7) -0.019(6) -0.006(5) -0.087(5)
F77B 0.077(7) 0.111(9) 0.110(9) -0.035(8) -0.005(7) -0.032(7)
C93B 0.062(5) 0.159(7) 0.082(6) -0.014(6) -0.007(5) -0.049(6)
C91B 0.091(5) 0.137(6) 0.103(5) -0.020(5) -0.012(5) -0.070(5)
C92B 0.072(5) 0.127(6) 0.092(6) -0.017(6) -0.008(5) -0.034(6)
F42B 0.058(12) 0.119(17) 0.105(18) -0.007(15) -0.004(14) -0.043(12)
F43B 0.109(11) 0.110(12) 0.104(12) -0.044(10) 0.012(11) -0.026(10)
F41B 0.093(15) 0.096(15) 0.109(19) 0.002(15) -0.011(15) -0.061(12)
F39B 0.066(12) 0.101(15) 0.104(16) 0.030(13) -0.001(12) -0.014(12)
F44B 0.106(11) 0.107(11) 0.112(12) -0.027(10) 0.021(10) -0.032(10)
F40B 0.084(14) 0.122(17) 0.11(2) -0.008(17) 0.040(16) -0.065(13)
F38B 0.042(9) 0.148(16) 0.059(11) -0.036(12) -0.020(8) -0.006(11)
C76B 0.080(7) 0.107(7) 0.094(8) -0.015(7) 0.003(7) -0.047(6)
C77A 0.105(6) 0.108(7) 0.105(7) -0.036(6) 0.007(6) -0.037(6)
F37B 0.105(16) 0.153(18) 0.079(14) -0.018(15) -0.001(14) -0.010(16)
C75B 0.088(7) 0.124(7) 0.084(7) -0.014(7) -0.006(7) -0.032(7)
F42C 0.101(11) 0.066(9) 0.064(9) 0.012(7) -0.030(8) -0.013(8)
F39C 0.117(14) 0.090(11) 0.100(13) -0.023(10) 0.021(11) -0.071(10)
F40C 0.077(10) 0.056(9) 0.079(13) -0.012(9) 0.004(9) 0.004(7)
F38C 0.108(13) 0.081(11) 0.096(14) 0.044(10) 0.000(11) -0.042(10)
F45C 0.104(13) 0.118(13) 0.113(14) -0.011(12) -0.064(10) 0.014(11)
F41C 0.049(10) 0.125(14) 0.116(18) 0.015(14) -0.017(11) -0.038(10)
F37C 0.110(13) 0.111(12) 0.071(11) -0.039(9) 0.053(10) -0.063(10)
F44C 0.133(9) 0.080(7) 0.113(9) -0.023(6) -0.030(8) -0.056(7)
C75C 0.088(6) 0.113(6) 0.087(7) -0.014(6) 0.005(6) -0.044(6)
C76C 0.083(6) 0.102(7) 0.093(7) -0.018(6) -0.002(6) -0.036(6)
F43C 0.153(14) 0.104(11) 0.053(8) -0.027(8) -0.018(9) -0.026(11)
C77C 0.104(7) 0.106(8) 0.090(8) -0.026(7) -0.012(7) -0.037(7)
C74 0.045(3) 0.065(4) 0.048(4) -0.011(3) 0.009(3) -0.019(3)
F63B 0.059(11) 0.086(13) 0.067(12) -0.014(11) -0.016(10) -0.006(10)
F62B 0.102(16) 0.091(15) 0.095(15) 0.009(13) -0.025(13) -0.020(13)
F56B 0.035(10) 0.104(15) 0.11(2) -0.033(16) 0.005(13) -0.040(10)
F57B 0.090(13) 0.068(11) 0.099(15) -0.021(11) -0.029(11) -0.044(10)
F59B 0.117(16) 0.080(15) 0.089(16) -0.044(13) -0.037(14) 0.034(13)
F60B 0.061(17) 0.062(15) 0.07(2) 0.015(15) 0.003(15) 0.014(13)
F58B 0.084(14) 0.069(14) 0.045(12) 0.000(11) -0.021(10) -0.002(12)
F61B 0.077(12) 0.101(14) 0.079(12) -0.039(11) -0.044(10) 0.017(11)
C84B 0.062(6) 0.078(7) 0.069(6) -0.015(6) -0.014(6) -0.008(6)
F55B 0.089(14) 0.108(15) 0.118(17) -0.028(15) -0.011(14) -0.050(12)
C85B 0.063(7) 0.078(7) 0.082(7) -0.016(7) -0.023(6) -0.016(7)
C83B 0.065(6) 0.087(6) 0.093(7) -0.021(6) -0.015(6) -0.033(6)
C82 0.050(3) 0.071(3) 0.069(4) -0.017(3) -0.015(3) -0.021(3)
C84C 0.066(6) 0.076(6) 0.071(6) -0.015(6) -0.014(6) -0.011(5)
F60C 0.070(10) 0.084(11) 0.067(11) 0.005(8) 0.019(8) -0.021(9)
F59C 0.094(10) 0.084(11) 0.113(12) -0.049(9) -0.056(9) 0.001(8)
F58C 0.112(11) 0.112(11) 0.070(8) -0.014(8) -0.043(8) -0.015(9)
C83C 0.065(5) 0.089(6) 0.098(7) -0.021(6) -0.014(5) -0.034(5)
F55C 0.071(9) 0.143(13) 0.138(14) -0.038(12) -0.041(9) -0.050(9)
F56C 0.047(7) 0.099(10) 0.080(11) -0.016(9) 0.012(7) -0.025(7)
F54B 0.062(16) 0.051(13) 0.048(11) -0.025(9) -0.001(11) -0.008(12)
F53B 0.056(10) 0.031(8) 0.082(17) -0.006(11) 0.004(12) 0.010(7)
F46B 0.058(9) 0.047(8) 0.089(11) -0.007(8) 0.013(9) -0.014(7)
F48B 0.080(9) 0.023(6) 0.099(10) 0.011(7) 0.018(9) -0.008(7)
F49B 0.13(2) 0.058(14) 0.051(12) 0.000(11) 0.005(12) -0.018(15)
F50B 0.100(15) 0.074(12) 0.039(9) -0.014(8) -0.004(8) -0.041(12)
F47B 0.071(9) 0.031(8) 0.076(10) 0.012(7) 0.022(8) -0.013(7)
F52B 0.074(10) 0.027(8) 0.100(13) -0.019(8) -0.011(10) -0.004(8)
C80B 0.054(6) 0.036(7) 0.073(7) 0.002(7) -0.001(6) 0.002(6)
C81B 0.054(6) 0.027(6) 0.078(6) -0.011(6) -0.005(6) -0.007(5)
C79A 0.052(6) 0.033(5) 0.086(7) -0.004(5) 0.009(6) -0.011(5)
F3 0.064(9) 0.045(9) 0.154(13) 0.010(10) -0.041(9) -0.011(8)
C86 0.055(3) 0.047(3) 0.096(4) -0.003(3) -0.014(3) -0.034(2)
F70B 0.068(10) 0.031(8) 0.117(14) 0.016(9) 0.004(10) -0.020(7)
F71B 0.040(8) 0.037(7) 0.114(12) 0.007(8) 0.015(8) -0.006(6)
F68B 0.092(12) 0.113(13) 0.089(12) 0.017(10) -0.052(10) -0.066(10)
F72B 0.100(11) 0.064(9) 0.074(10) 0.025(8) -0.033(9) -0.040(8)
F67B 0.092(11) 0.110(13) 0.109(13) 0.010(11) -0.024(10) -0.074(10)
F69B 0.112(13) 0.067(10) 0.078(11) 0.002(8) -0.015(10) -0.050(9)
F1 0.064(8) 0.040(7) 0.124(11) -0.037(8) 0.017(8) 0.000(7)
C87 0.065(4) 0.060(4) 0.129(6) -0.011(4) 0.001(4) -0.024(3)
C88B 0.078(6) 0.063(6) 0.102(6) 0.002(6) -0.021(6) -0.043(5)
C89B 0.062(6) 0.051(6) 0.102(7) 0.001(6) -0.006(6) -0.030(6)
F30 0.095(3) 0.065(3) 0.087(3) -0.005(2) -0.016(2) -0.048(2)
F29 0.060(2) 0.093(3) 0.089(3) -0.012(3) -0.017(2) -0.037(2)
F28 0.137(5) 0.169(6) 0.082(3) -0.016(3) -0.032(3) -0.113(5)
F32A 0.050(5) 0.085(8) 0.135(12) -0.033(9) -0.012(7) -0.007(5)
F35A 0.091(6) 0.103(8) 0.070(5) 0.025(5) -0.009(5) -0.062(6)
F36A 0.073(6) 0.090(7) 0.092(8) 0.029(6) -0.024(5) -0.027(5)
F33A 0.064(6) 0.112(9) 0.103(8) -0.030(6) 0.009(5) -0.043(6)
F34A 0.121(8) 0.199(13) 0.037(4) 0.003(6) -0.023(5) -0.099(9)
C71 0.076(5) 0.083(5) 0.065(5) -0.013(4) -0.017(4) -0.047(4)
F31A 0.107(7) 0.134(10) 0.134(10) -0.106(8) 0.046(7) -0.067(7)
C70 0.080(4) 0.086(4) 0.040(3) -0.012(3) -0.007(3) -0.057(3)
C73A 0.093(7) 0.097(7) 0.042(6) -0.005(5) -0.006(5) -0.053(6)
C72A 0.085(6) 0.105(6) 0.075(7) -0.022(6) 0.009(6) -0.045(5)
F36B 0.152(14) 0.092(11) 0.073(9) 0.014(8) -0.008(11) -0.078(10)
F35B 0.150(16) 0.084(10) 0.068(10) -0.002(8) -0.068(10) -0.026(11)
F33B 0.063(11) 0.111(15) 0.084(13) -0.050(10) 0.032(8) -0.030(9)
F34B 0.191(15) 0.135(13) 0.049(8) -0.010(8) -0.013(10) -0.091(12)
F31B 0.22(3) 0.060(10) 0.103(16) -0.012(9) -0.035(15) -0.038(12)
C73B 0.116(8) 0.097(7) 0.047(6) -0.004(6) -0.006(6) -0.055(6)
C72B 0.084(7) 0.099(8) 0.057(8) -0.020(7) -0.003(7) -0.054(6)
F32B 0.139(19) 0.066(10) 0.076(12) -0.017(9) -0.038(12) -0.017(10)
O6B 0.067(4) 0.035(3) 0.054(5) -0.001(4) 0.016(4) -0.009(3)
O7B 0.040(5) 0.068(6) 0.057(5) -0.038(5) -0.013(4) 0.020(5)
O5B 0.048(6) 0.053(6) 0.050(6) -0.010(5) 0.009(5) 0.009(5)
C79C 0.052(5) 0.039(6) 0.094(7) 0.005(6) 0.004(5) -0.013(5)
F54C 0.107(14) 0.110(14) 0.046(8) 0.008(9) -0.008(9) -0.064(12)
F53C 0.045(8) 0.14(2) 0.098(15) -0.081(15) -0.006(8) 0.010(10)
F48A 0.052(4) 0.074(5) 0.134(8) 0.006(5) -0.017(5) -0.017(3)
F47C 0.076(9) 0.030(6) 0.136(15) -0.010(10) -0.012(13) -0.015(6)
F49C 0.042(7) 0.032(6) 0.119(18) 0.008(9) -0.014(9) -0.008(5)
C78 0.051(3) 0.028(2) 0.074(3) -0.004(2) 0.003(2) -0.010(2)
F50C 0.043(8) 0.12(2) 0.039(11) 0.013(10) -0.007(7) 0.004(9)
F46C 0.054(9) 0.073(12) 0.115(14) 0.029(11) 0.006(9) -0.006(11)
F52C 0.082(11) 0.055(9) 0.080(10) -0.022(9) -0.037(8) -0.010(8)
C80C 0.049(6) 0.032(6) 0.074(7) 0.002(6) 0.002(6) -0.005(5)
C81C 0.058(6) 0.034(6) 0.077(7) -0.015(6) -0.005(6) -0.004(6)
F51 0.067(3) 0.119(4) 0.093(4) -0.023(3) 0.000(2) -0.041(3)
O11B 0.062(4) 0.052(5) 0.068(5) -0.019(5) -0.029(4) -0.003(5)
O10B 0.039(15) 0.052(15) 0.058(13) 0.003(10) -0.015(11) -0.019(12)
O8A 0.046(4) 0.043(4) 0.052(6) -0.007(5) -0.019(5) -0.020(3)
F110 0.089(3) 0.067(3) 0.106(4) -0.012(2) -0.049(3) -0.021(2)
C108 0.063(4) 0.069(4) 0.069(5) -0.003(3) -0.036(4) -0.027(3)
C110 0.062(4) 0.069(4) 0.085(5) 0.013(4) -0.034(4) -0.038(4)
C107 0.058(4) 0.076(5) 0.075(5) 0.006(4) -0.035(4) -0.031(4)
F109 0.093(5) 0.106(5) 0.091(5) 0.039(4) -0.042(4) -0.066(4)
C109 0.052(4) 0.079(5) 0.065(4) -0.002(4) -0.023(3) -0.027(3)
C111 0.059(4) 0.070(5) 0.093(6) -0.022(4) -0.034(4) -0.015(4)
C112 0.052(4) 0.110(7) 0.061(4) -0.007(4) -0.018(3) -0.033(4)
F111 0.068(9) 0.101(12) 0.063(10) 0.011(8) -0.017(7) -0.046(9)

loop_
_atom_type_symbol
_atom_type_description
_atom_type_scat_dispersion_real
_atom_type_scat_dispersion_imag
_atom_type_scat_source
Al Al 0.2130 0.2455 'International Tables Vol C Tables 4.2.6.8 and 6.1.1.4'
C C 0.0181 0.0091 'International Tables Vol C Tables 4.2.6.8 and 6.1.1.4'
F F 0.0727 0.0534 'International Tables Vol C Tables 4.2.6.8 and 6.1.1.4'
Fe Fe -1.1336 3.1974 'International Tables Vol C Tables 4.2.6.8 and 6.1.1.4'
H H 0.0000 0.0000 'International Tables Vol C Tables 4.2.6.8 and 6.1.1.4'
O O 0.0492 0.0322 'International Tables Vol C Tables 4.2.6.8 and 6.1.1.4'
P P 0.2955 0.4335 'International Tables Vol C Tables 4.2.6.8 and 6.1.1.4'
Te Te -0.1759 6.3531 'International Tables Vol C Tables 4.2.6.8 and 6.1.1.4'

loop_
_exptl_crystal_face_index_h
_exptl_crystal_face_index_k
_exptl_crystal_face_index_l
_exptl_crystal_face_perp_dist
10 7 14 0.0847
-9 -10 -13 0.0984
4 1 -15 0.0664
8 7 -8 0.0607
-5 -9 -16 0.0983
10 11 5 0.1048
-9 0 -11 0.0941
-8 4 -8 0.0870
-5 8 -4 0.0963
10 3 13 0.0854
4 -9 2 0.0646
0 -11 -4 0.0735
-1 2 17 0.0782
-5 -2 14 0.0679
-9 -9 4 0.0728
-8 -11 -10 0.0936
12 4 3 0.0741
11 9 9 0.0839
-8 3 5 0.0752
-11 -3 -2 0.0812
-10 0 -4 0.0760
-8 4 0 0.0766
1 -7 12 0.0812
-4 -12 3 0.0794
0 8 -11 0.0752
-4 1 -17 0.0913
-6 -13 -4 0.0831
7 5 18 0.0859
0 -2 17 0.0763
9 1 -7 0.0591
8 -4 -1 0.0599
12 5 8 0.0754

loop_
_geom_angle_atom_site_label_1
_geom_angle_atom_site_label_2
_geom_angle_atom_site_label_3
_geom_angle
_geom_angle_site_symmetry_1
_geom_angle_site_symmetry_3
_geom_angle_publ_flag
C20 Te2 P6 95.46(14) . . ?
C1 Te1 P1 89.26(15) . . ?
C39 Te3A P11 95.2(2) . . ?
P6 Fe2 P10 53.83(5) . . ?
P6 Fe2 P8 87.15(6) . . ?
P6 Fe2 P9 87.39(6) . . ?
P7 Fe2 P6 54.19(5) . . ?
P7 Fe2 P10 100.02(6) . . ?
P7 Fe2 P8 52.79(6) . . ?
P7 Fe2 P9 94.85(7) . . ?
P10 Fe2 P8 94.56(7) . . ?
P10 Fe2 P9 53.04(6) . . ?
P9 Fe2 P8 53.11(7) . . ?
C29 Fe2 P6 135.03(16) . . ?
C29 Fe2 P7 162.22(17) . . ?
C29 Fe2 P10 96.43(16) . . ?
C29 Fe2 P8 132.59(17) . . ?
C29 Fe2 P9 100.45(17) . . ?
C31 Fe2 P6 139.97(18) . . ?
C31 Fe2 P7 97.54(16) . . ?
C31 Fe2 P10 162.41(16) . . ?
C31 Fe2 P8 96.89(18) . . ?
C31 Fe2 P9 126.44(19) . . ?
C31 Fe2 C29 66.0(2) . . ?
C31 Fe2 C33 66.5(2) . . ?
C31 Fe2 C30 39.4(2) . . ?
C31 Fe2 C32 39.8(3) . . ?
C33 Fe2 P6 107.42(16) . . ?
C33 Fe2 P7 129.49(18) . . ?
C33 Fe2 P10 100.94(18) . . ?
C33 Fe2 P8 163.09(17) . . ?
C33 Fe2 P9 133.97(19) . . ?
C33 Fe2 C29 39.2(2) . . ?
C33 Fe2 C30 66.3(2) . . ?
C33 Fe2 C32 39.5(3) . . ?
C30 Fe2 P6 173.68(17) . . ?
C30 Fe2 P7 129.95(17) . . ?
C30 Fe2 P10 125.34(17) . . ?
C30 Fe2 P8 99.16(17) . . ?
C30 Fe2 P9 96.59(17) . . ?
C30 Fe2 C29 39.4(2) . . ?
C32 Fe2 P6 109.45(17) . . ?
C32 Fe2 P7 97.24(18) . . ?
C32 Fe2 P10 135.5(2) . . ?
C32 Fe2 P8 128.0(2) . . ?
C32 Fe2 P9 162.95(17) . . ?
C32 Fe2 C29 66.0(2) . . ?
C32 Fe2 C30 66.4(2) . . ?
P1 Fe1 P2 54.27(7) . . ?
P1 Fe1 P5 53.71(7) . . ?
P1 Fe1 P3 88.15(6) . . ?
P1 Fe1 P4 87.79(7) . . ?
P2 Fe1 P5 99.36(8) . . ?
P2 Fe1 P3 52.45(7) . . ?
P2 Fe1 P4 93.79(8) . . ?
P5 Fe1 P3 95.07(8) . . ?
P5 Fe1 P4 53.45(7) . . ?
P4 Fe1 P3 52.95(9) . . ?
C11 Fe1 P1 133.4(2) . . ?
C11 Fe1 P2 96.24(18) . . ?
C11 Fe1 P5 162.27(18) . . ?
C11 Fe1 P3 101.12(19) . . ?
C11 Fe1 P4 133.9(2) . . ?
C13 Fe1 P1 110.6(2) . . ?
C13 Fe1 P2 139.0(3) . . ?
C13 Fe1 P5 96.54(17) . . ?
C13 Fe1 P3 161.2(2) . . ?
C13 Fe1 P4 125.6(2) . . ?
C13 Fe1 C11 66.0(2) . . ?
C13 Fe1 C10 65.5(2) . . ?
C13 Fe1 C12 39.5(3) . . ?
C13 Fe1 C14 40.0(3) . . ?
C10 Fe1 P1 171.5(2) . . ?
C10 Fe1 P2 123.1(2) . . ?
C10 Fe1 P5 133.0(2) . . ?
C10 Fe1 P3 95.81(18) . . ?
C10 Fe1 P4 100.6(2) . . ?
C10 Fe1 C11 38.5(3) . . ?
C12 Fe1 P1 106.74(19) . . ?
C12 Fe1 P2 103.4(2) . . ?
C12 Fe1 P5 127.4(2) . . ?
C12 Fe1 P3 136.0(2) . . ?
C12 Fe1 P4 161.9(2) . . ?
C12 Fe1 C11 39.4(3) . . ?
C12 Fe1 C10 65.3(3) . . ?
C14 Fe1 P1 142.8(2) . . ?
C14 Fe1 P2 160.7(2) . . ?
C14 Fe1 P5 99.81(19) . . ?
C14 Fe1 P3 123.2(2) . . ?
C14 Fe1 P4 95.7(2) . . ?
C14 Fe1 C11 65.2(2) . . ?
C14 Fe1 C10 38.4(3) . . ?
C14 Fe1 C12 66.2(3) . . ?
P11 Fe3 P14 87.20(6) . . ?
P11 Fe3 P13 87.29(7) . . ?
P15 Fe3 P11 54.06(6) . . ?
P15 Fe3 P14 53.28(6) . . ?
P15 Fe3 P12 99.93(8) . . ?
P15 Fe3 P13 94.98(7) . . ?
P12 Fe3 P11 53.72(7) . . ?
P12 Fe3 P14 94.37(8) . . ?
P12 Fe3 P13 53.05(8) . . ?
P13 Fe3 P14 52.81(7) . . ?
C48 Fe3 P11 109.88(16) . . ?
C48 Fe3 P15 98.63(15) . . ?
C48 Fe3 P14 129.75(15) . . ?
C48 Fe3 P12 134.28(16) . . ?
C48 Fe3 P13 162.30(17) . . ?
C48 Fe3 C49 39.7(2) . . ?
C48 Fe3 C50 66.4(2) . . ?
C52 Fe3 P11 108.17(19) . . ?
C52 Fe3 P15 131.00(18) . . ?
C52 Fe3 P14 163.25(18) . . ?
C52 Fe3 P12 100.09(17) . . ?
C52 Fe3 P13 132.30(17) . . ?
C52 Fe3 C48 39.3(2) . . ?
C52 Fe3 C49 66.0(2) . . ?
C52 Fe3 C50 66.2(2) . . ?
C52 Fe3 C51 39.4(3) . . ?
C49 Fe3 P11 140.24(17) . . ?
C49 Fe3 P15 98.42(16) . . ?
C49 Fe3 P14 98.04(16) . . ?
C49 Fe3 P12 161.56(16) . . ?
C49 Fe3 P13 126.93(18) . . ?
C49 Fe3 C50 39.1(2) . . ?
C50 Fe3 P11 174.37(17) . . ?
C50 Fe3 P15 129.75(17) . . ?
C50 Fe3 P14 98.43(17) . . ?
C50 Fe3 P12 125.39(19) . . ?
C50 Fe3 P13 96.13(19) . . ?
C51 Fe3 P11 135.6(2) . . ?
C51 Fe3 P15 163.44(18) . . ?
C51 Fe3 P14 130.97(19) . . ?
C51 Fe3 P12 95.73(19) . . ?
C51 Fe3 P13 98.74(18) . . ?
C51 Fe3 C48 66.2(2) . . ?
C51 Fe3 C49 65.8(2) . . ?
C51 Fe3 C50 39.5(2) . . ?
Fe2 P6 Te2 116.14(6) . . ?
P7 P6 Te2 117.74(7) . . ?
P7 P6 Fe2 62.80(5) . . ?
P10 P6 Te2 116.66(7) . . ?
P10 P6 Fe2 63.30(6) . . ?
P10 P6 P7 115.13(8) . . ?
O1 Al1 O3 108.3(2) . . ?
O1 Al1 O2 112.4(2) . . ?
O4 Al1 O1 109.24(19) . . ?
O4 Al1 O3 113.9(2) . . ?
O4 Al1 O2 108.5(2) . . ?
O2 Al1 O3 104.6(2) . . ?
P6 P7 Fe2 63.00(5) . . ?
P8 P7 Fe2 65.11(6) . . ?
P8 P7 P6 100.92(9) . . ?
P6 P10 Fe2 62.87(5) . . ?
P9 P10 Fe2 64.59(6) . . ?
P9 P10 P6 100.94(9) . . ?
Fe1 P1 Te1 123.15(7) . . ?
P2 P1 Te1 116.60(10) . . ?
P2 P1 Fe1 63.48(6) . . ?
P5 P1 Te1 122.54(10) . . ?
P5 P1 Fe1 63.88(6) . . ?
P5 P1 P2 115.30(10) . . ?
Fe3 P11 Te3A 117.01(11) . . ?
Fe3 P11 Te3B 114.47(12) . . ?
P15 P11 Te3A 122.02(11) . . ?
P15 P11 Fe3 62.02(6) . . ?
P15 P11 Te3B 113.84(12) . . ?
P12 P11 Te3A 113.13(11) . . ?
P12 P11 Fe3 62.68(7) . . ?
P12 P11 P15 114.16(10) . . ?
P12 P11 Te3B 119.63(12) . . ?
O6A Al2 O5A 90.2(7) . . ?
O6A Al2 O7A 109.2(10) . . ?
O6A Al2 O8A 112.8(10) . . ?
O5A Al2 O7A 119.9(6) . . ?
O6B Al2 O8B 106.6(6) . . ?
O7B Al2 O8B 113.9(7) . . ?
O7B Al2 O6B 117.2(6) . . ?
O7B Al2 O5B 91.4(7) . . ?
O5B Al2 O8B 103.1(7) . . ?
O5B Al2 O6B 123.8(6) . . ?
O8A Al2 O5A 120.4(6) . . ?
O8A Al2 O7A 103.6(6) . . ?
P7 P8 Fe2 62.10(6) . . ?
P7 P8 P9 110.21(9) . . ?
P9 P8 Fe2 63.39(6) . . ?
O12 Al3 O10A 108.5(6) . . ?
O12 Al3 O11B 106.0(5) . . ?
O9 Al3 O12 109.6(3) . . ?
O9 Al3 O10A 106.9(4) . . ?
O9 Al3 O11A 116.3(4) . . ?
O9 Al3 O11B 101.6(5) . . ?
O11A Al3 O12 113.5(4) . . ?
O11A Al3 O10A 101.2(5) . . ?
O10B Al3 O12 112.9(14) . . ?
O10B Al3 O9 119.0(12) . . ?
O10B Al3 O11B 106.3(10) . . ?
P11 P15 Fe3 63.92(7) . . ?
P14 P15 Fe3 65.21(7) . . ?
P14 P15 P11 101.25(10) . . ?
P10 P9 Fe2 62.36(6) . . ?
P10 P9 P8 109.85(9) . . ?
P8 P9 Fe2 63.51(6) . . ?
P1 P2 Fe1 62.25(6) . . ?
P3 P2 Fe1 65.09(7) . . ?
P3 P2 P1 101.97(12) . . ?
P15 P14 Fe3 61.50(6) . . ?
P15 P14 P13 109.79(10) . . ?
P13 P14 Fe3 63.46(7) . . ?
P1 P5 Fe1 62.41(7) . . ?
P1 P5 P4 100.57(11) . . ?
P4 P5 Fe1 64.03(7) . . ?
P2 P3 Fe1 62.45(6) . . ?
P2 P3 P4 109.40(11) . . ?
P4 P3 Fe1 63.10(7) . . ?
P11 P12 Fe3 63.60(7) . . ?
P13 P12 Fe3 64.69(8) . . ?
P13 P12 P11 101.39(10) . . ?
P5 P4 Fe1 62.52(7) . . ?
P5 P4 P3 110.70(11) . . ?
P3 P4 Fe1 63.96(7) . . ?
P14 P13 Fe3 63.74(7) . . ?
P12 P13 Fe3 62.26(7) . . ?
P12 P13 P14 109.99(11) . . ?
C58 O1 Al1 149.4(4) . . ?
C66 O3 Al1 149.4(4) . . ?
C70 O4 Al1 149.2(4) . . ?
C62 O2 Al1 147.6(4) . . ?
C103 O12 Al3 151.7(5) . . ?
C90 O9 Al3 151.0(5) . . ?
C20 C21 C26 123.1(6) . . ?
C22 C21 C20 117.9(6) . . ?
C22 C21 C26 119.0(6) . . ?
C86 O8B Al2 147.6(8) . . ?
C21 C20 Te2 118.1(4) . . ?
C25 C20 Te2 120.0(4) . . ?
C25 C20 C21 121.8(5) . . ?
C78 O6A Al2 158(2) . . ?
C52 C48 Fe3 69.9(3) . . ?
C52 C48 C49 107.1(5) . . ?
C52 C48 C53 127.2(5) . . ?
C49 C48 Fe3 70.2(3) . . ?
C49 C48 C53 125.5(5) . . ?
C53 C48 Fe3 128.8(4) . . ?
C94 O10A Al3 152.5(11) . . ?
C48 C52 Fe3 70.7(3) . . ?
C48 C52 C51 108.7(5) . . ?
C48 C52 C57 125.7(6) . . ?
C51 C52 Fe3 70.6(3) . . ?
C51 C52 C57 125.4(5) . . ?
C57 C52 Fe3 129.0(4) . . ?
C74 O5A Al2 146.2(7) . . ?
C48 C49 Fe3 70.1(3) . . ?
C48 C49 C54 125.5(6) . . ?
C50 C49 Fe3 70.5(3) . . ?
C50 C49 C48 108.6(5) . . ?
C50 C49 C54 125.7(6) . . ?
C54 C49 Fe3 128.9(4) . . ?
C33 C29 Fe2 70.1(3) . . ?
C33 C29 C30 108.5(5) . . ?
C33 C29 C34 125.2(6) . . ?
C30 C29 Fe2 70.1(3) . . ?
C30 C29 C34 126.1(6) . . ?
C34 C29 Fe2 129.7(5) . . ?
C21 C22 H22 119.2 . . ?
C21 C22 C23 121.5(6) . . ?
C23 C22 H22 119.2 . . ?
H9A C9 H9B 109.5 . . ?
H9A C9 H9C 109.5 . . ?
H9B C9 H9C 109.5 . . ?
C6 C9 H9A 109.5 . . ?
C6 C9 H9B 109.5 . . ?
C6 C9 H9C 109.5 . . ?
C20 C25 C24 117.2(6) . . ?
C20 C25 C28 123.3(6) . . ?
C24 C25 C28 119.5(6) . . ?
C1 C6 C9 123.2(6) . . ?
C5 C6 C9 119.6(6) . . ?
C5 C6 C1 117.2(6) . . ?
O1 C58 C59 110.7(5) . . ?
O1 C58 C61A 114.5(8) . . ?
O1 C58 C60A 107.5(14) . . ?
O1 C58 C61B 101.1(9) . . ?
O1 C58 C60B 111.4(12) . . ?
C59 C58 C60A 97.9(13) . . ?
C59 C58 C61B 102.8(9) . . ?
C61A C58 C59 115.1(11) . . ?
C61A C58 C60A 109.6(16) . . ?
C60B C58 C59 118.0(12) . . ?
C60B C58 C61B 111.2(13) . . ?
C30 C31 Fe2 70.7(3) . . ?
C30 C31 C32 108.2(5) . . ?
C30 C31 C36 125.8(7) . . ?
C32 C31 Fe2 70.4(3) . . ?
C32 C31 C36 125.8(7) . . ?
C36 C31 Fe2 128.8(4) . . ?
C49 C50 Fe3 70.4(3) . . ?
C49 C50 C51 107.6(5) . . ?
C49 C50 C55 124.8(6) . . ?
C51 C50 Fe3 70.1(4) . . ?
C51 C50 C55 127.5(6) . . ?
C55 C50 Fe3 128.2(5) . . ?
C29 C33 Fe2 70.7(3) . . ?
C29 C33 C32 108.1(5) . . ?
C29 C33 C38 125.4(6) . . ?
C32 C33 Fe2 70.4(3) . . ?
C32 C33 C38 126.2(7) . . ?
C38 C33 Fe2 129.8(4) . . ?
C29 C30 Fe2 70.4(3) . . ?
C29 C30 C35 125.8(6) . . ?
C31 C30 Fe2 69.9(3) . . ?
C31 C30 C29 107.7(5) . . ?
C31 C30 C35 126.4(6) . . ?
C35 C30 Fe2 128.3(4) . . ?
C31 C32 Fe2 69.8(3) . . ?
C31 C32 C37 125.2(7) . . ?
C33 C32 Fe2 70.1(3) . . ?
C33 C32 C31 107.5(5) . . ?
C33 C32 C37 127.2(7) . . ?
C37 C32 Fe2 128.1(4) . . ?
C52 C51 Fe3 70.0(3) . . ?
C52 C51 C50 108.0(5) . . ?
C52 C51 C56 126.2(6) . . ?
C50 C51 Fe3 70.4(3) . . ?
C50 C51 C56 125.7(6) . . ?
C56 C51 Fe3 127.7(5) . . ?
C3 C4 C8 122.3(7) . . ?
C5 C4 C3 116.8(6) . . ?
C5 C4 C8 120.9(6) . . ?
O3 C66 C69 109.6(5) . . ?
O3 C66 C67 111.2(5) . . ?
O3 C66 C68 109.6(5) . . ?
C69 C66 C67 107.6(5) . . ?
C68 C66 C69 109.4(6) . . ?
C68 C66 C67 109.4(6) . . ?
C6 C1 Te1 118.4(5) . . ?
C2 C1 Te1 119.5(4) . . ?
C2 C1 C6 122.2(6) . . ?
C10 C11 Fe1 70.8(4) . . ?
C10 C11 C12 108.0(6) . . ?
C10 C11 C16 127.2(8) . . ?
C12 C11 Fe1 70.1(3) . . ?
C12 C11 C16 124.4(9) . . ?
C16 C11 Fe1 130.5(5) . . ?
C41 C42 C43 116.7(6) . . ?
C41 C42 C46 121.3(7) . . ?
C43 C42 C46 122.0(6) . . ?
C25 C24 H24 118.6 . . ?
C23 C24 C25 122.8(7) . . ?
C23 C24 H24 118.6 . . ?
C98 O11A Al3 151.3(8) . . ?
C82 O7A Al2 154.1(8) . . ?
C12 C13 Fe1 71.9(4) . . ?
C12 C13 C14 108.1(5) . . ?
C12 C13 C18 126.4(9) . . ?
C14 C13 Fe1 70.8(3) . . ?
C14 C13 C18 125.4(9) . . ?
C18 C13 Fe1 126.8(5) . . ?
C11 C10 Fe1 70.8(3) . . ?
C11 C10 C15 125.2(8) . . ?
C14 C10 Fe1 69.7(4) . . ?
C14 C10 C11 109.4(6) . . ?
C14 C10 C15 125.4(9) . . ?
C15 C10 Fe1 128.0(5) . . ?
C4 C3 H3 118.3 . . ?
C2 C3 C4 123.3(6) . . ?
C2 C3 H3 118.3 . . ?
C6 C5 C4 123.4(6) . . ?
C6 C5 H5 118.3 . . ?
C4 C5 H5 118.3 . . ?
C22 C23 C27 120.9(7) . . ?
C24 C23 C22 118.7(6) . . ?
C24 C23 C27 120.3(8) . . ?
C48 C53 H53A 109.5 . . ?
C48 C53 H53B 109.5 . . ?
C48 C53 H53C 109.5 . . ?
H53A C53 H53B 109.5 . . ?
H53A C53 H53C 109.5 . . ?
H53B C53 H53C 109.5 . . ?
O2 C62 C65A 110.0(6) . . ?
O2 C62 C64A 112.4(6) . . ?
O2 C62 C63A 110.1(6) . . ?
O2 C62 C65B 112.2(8) . . ?
O2 C62 C64B 114.2(8) . . ?
O2 C62 C63B 104.1(7) . . ?
C64A C62 C65A 104.8(8) . . ?
C63A C62 C65A 105.1(6) . . ?
C63A C62 C64A 114.0(7) . . ?
C65B C62 C64B 120.0(9) . . ?
C65B C62 C63B 102.5(10) . . ?
C64B C62 C63B 100.8(10) . . ?
C11 C12 Fe1 70.5(4) . . ?
C11 C12 C17 126.5(9) . . ?
C13 C12 Fe1 68.6(3) . . ?
C13 C12 C11 106.8(6) . . ?
C13 C12 C17 126.5(9) . . ?
C17 C12 Fe1 130.1(6) . . ?
C42 C41 H41 118.6 . . ?
C42 C41 C40 122.7(6) . . ?
C40 C41 H41 118.6 . . ?
C42 C43 H43 118.5 . . ?
C44 C43 C42 123.1(6) . . ?
C44 C43 H43 118.5 . . ?
C13 C14 Fe1 69.2(4) . . ?
C13 C14 C19 124.8(9) . . ?
C10 C14 Fe1 71.9(4) . . ?
C10 C14 C13 107.7(6) . . ?
C10 C14 C19 127.2(9) . . ?
C19 C14 Fe1 128.1(6) . . ?
C41 C40 C45 119.0(7) . . ?
C39 C40 C41 118.4(6) . . ?
C39 C40 C45 122.6(7) . . ?
C33 C38 H38A 109.5 . . ?
C33 C38 H38B 109.5 . . ?
C33 C38 H38C 109.5 . . ?
H38A C38 H38B 109.5 . . ?
H38A C38 H38C 109.5 . . ?
H38B C38 H38C 109.5 . . ?
C40 C39 Te3A 123.9(5) . . ?
C40 C39 C44 121.6(6) . . ?
C40 C39 Te3B 114.5(5) . . ?
C44 C39 Te3A 114.3(5) . . ?
C44 C39 Te3B 123.6(5) . . ?
C32 C37 H37A 109.5 . . ?
C32 C37 H37B 109.5 . . ?
C32 C37 H37C 109.5 . . ?
H37A C37 H37B 109.5 . . ?
H37A C37 H37C 109.5 . . ?
H37B C37 H37C 109.5 . . ?
C21 C26 H26A 109.5 . . ?
C21 C26 H26B 109.5 . . ?
C21 C26 H26C 109.5 . . ?
H26A C26 H26B 109.5 . . ?
H26A C26 H26C 109.5 . . ?
H26B C26 H26C 109.5 . . ?
C43 C44 C39 117.6(6) . . ?
C43 C44 C47 117.8(6) . . ?
C39 C44 C47 124.5(7) . . ?
C49 C54 H54A 109.5 . . ?
C49 C54 H54B 109.5 . . ?
C49 C54 H54C 109.5 . . ?
H54A C54 H54B 109.5 . . ?
H54A C54 H54C 109.5 . . ?
H54B C54 H54C 109.5 . . ?
C30 C35 H35A 109.5 . . ?
C30 C35 H35B 109.5 . . ?
C30 C35 H35C 109.5 . . ?
H35A C35 H35B 109.5 . . ?
H35A C35 H35C 109.5 . . ?
H35B C35 H35C 109.5 . . ?
F99 C102 C98 111.0(6) . . ?
F97 C102 F99 106.0(7) . . ?
F97 C102 F98 108.0(6) . . ?
F97 C102 C98 112.4(7) . . ?
F98 C102 F99 106.9(6) . . ?
F98 C102 C98 112.1(6) . . ?
C1 C2 C7 123.9(6) . . ?
C3 C2 C1 117.0(6) . . ?
C3 C2 C7 119.0(6) . . ?
C52 C57 H57A 109.5 . . ?
C52 C57 H57B 109.5 . . ?
C52 C57 H57C 109.5 . . ?
H57A C57 H57B 109.5 . . ?
H57A C57 H57C 109.5 . . ?
H57B C57 H57C 109.5 . . ?
C42 C46 H46A 109.5 . . ?
C42 C46 H46B 109.5 . . ?
C42 C46 H46C 109.5 . . ?
H46A C46 H46B 109.5 . . ?
H46A C46 H46C 109.5 . . ?
H46B C46 H46C 109.5 . . ?
O12 C103 C105 107.5(7) . . ?
O12 C103 C106 110.1(8) . . ?
O12 C103 C104 111.7(6) . . ?
C106 C103 C105 107.5(7) . . ?
C104 C103 C105 109.6(8) . . ?
C104 C103 C106 110.4(9) . . ?
C23 C27 H27A 109.5 . . ?
C23 C27 H27B 109.5 . . ?
C23 C27 H27C 109.5 . . ?
H27A C27 H27B 109.5 . . ?
H27A C27 H27C 109.5 . . ?
H27B C27 H27C 109.5 . . ?
C2 C7 H7A 109.5 . . ?
C2 C7 H7B 109.5 . . ?
C2 C7 H7C 109.5 . . ?
H7A C7 H7B 109.5 . . ?
H7A C7 H7C 109.5 . . ?
H7B C7 H7C 109.5 . . ?
C4 C8 H8A 109.5 . . ?
C4 C8 H8B 109.5 . . ?
C4 C8 H8C 109.5 . . ?
H8A C8 H8B 109.5 . . ?
H8A C8 H8C 109.5 . . ?
H8B C8 H8C 109.5 . . ?
C44 C47 H47A 109.5 . . ?
C44 C47 H47B 109.5 . . ?
C44 C47 H47C 109.5 . . ?
H47A C47 H47B 109.5 . . ?
H47A C47 H47C 109.5 . . ?
H47B C47 H47C 109.5 . . ?
C50 C55 H55A 109.5 . . ?
C50 C55 H55B 109.5 . . ?
C50 C55 H55C 109.5 . . ?
H55A C55 H55B 109.5 . . ?
H55A C55 H55C 109.5 . . ?
H55B C55 H55C 109.5 . . ?
C29 C34 H34A 109.5 . . ?
C29 C34 H34B 109.5 . . ?
C29 C34 H34C 109.5 . . ?
H34A C34 H34B 109.5 . . ?
H34A C34 H34C 109.5 . . ?
H34B C34 H34C 109.5 . . ?
O10A C94 C97A 115.5(9) . . ?
O10A C94 C95A 112.9(10) . . ?
O10A C94 C96A 99.2(10) . . ?
C97A C94 C96A 106.5(8) . . ?
C95A C94 C97A 112.1(8) . . ?
C95A C94 C96A 109.4(9) . . ?
C95B C94 C97B 105.4(11) . . ?
C95B C94 C96B 98.6(13) . . ?
C96B C94 C97B 100.6(14) . . ?
O10B C94 C97B 97.6(14) . . ?
O10B C94 C95B 113(2) . . ?
O10B C94 C96B 137.2(19) . . ?
F26 C69 F27 106.4(7) . . ?
F26 C69 F25 109.3(7) . . ?
F26 C69 C66 111.0(6) . . ?
F27 C69 C66 111.2(6) . . ?
F25 C69 F27 109.2(6) . . ?
F25 C69 C66 109.7(7) . . ?
F19 C67 F20 108.6(6) . . ?
F19 C67 F21 109.3(6) . . ?
F19 C67 C66 111.9(6) . . ?
F20 C67 C66 109.2(6) . . ?
F21 C67 F20 105.7(6) . . ?
F21 C67 C66 111.9(6) . . ?
F1A C59 C58 115.1(10) . . ?
F1A C59 F2A 106.1(10) . . ?
F2A C59 C58 102.8(8) . . ?
F3A C59 F1A 111.3(12) . . ?
F3A C59 C58 115.9(8) . . ?
F3A C59 F2A 104.1(11) . . ?
F1B C59 C58 117.6(9) . . ?
F1B C59 F3B 106.6(9) . . ?
F2B C59 C58 116.1(8) . . ?
F2B C59 F1B 111.0(11) . . ?
F2B C59 F3B 103.3(10) . . ?
F3B C59 C58 100.1(8) . . ?
O9 C90 C93A 111.4(6) . . ?
O9 C90 C91A 106.9(7) . . ?
O9 C90 C92A 111.2(8) . . ?
O9 C90 C93B 114.9(7) . . ?
O9 C90 C91B 109.8(13) . . ?
O9 C90 C92B 98.8(9) . . ?
C93A C90 C91A 106.4(9) . . ?
C92A C90 C93A 108.8(8) . . ?
C92A C90 C91A 112.1(10) . . ?
C93B C90 C91B 121.4(17) . . ?
C93B C90 C92B 105.9(13) . . ?
C91B C90 C92B 102.6(18) . . ?
C51 C56 H56A 109.5 . . ?
C51 C56 H56B 109.5 . . ?
C51 C56 H56C 109.5 . . ?
H56A C56 H56B 109.5 . . ?
H56A C56 H56C 109.5 . . ?
H56B C56 H56C 109.5 . . ?
C25 C28 H28A 109.5 . . ?
C25 C28 H28B 109.5 . . ?
C25 C28 H28C 109.5 . . ?
H28A C28 H28B 109.5 . . ?
H28A C28 H28C 109.5 . . ?
H28B C28 H28C 109.5 . . ?
C31 C36 H36A 109.5 . . ?
C31 C36 H36B 109.5 . . ?
C31 C36 H36C 109.5 . . ?
H36A C36 H36B 109.5 . . ?
H36A C36 H36C 109.5 . . ?
H36B C36 H36C 109.5 . . ?
F49A C80A F50A 105(2) . . ?
F49A C80A C78 112.0(15) . . ?
F49A C80A F51 114.3(16) . . ?
F50A C80A C78 105.0(18) . . ?
F50A C80A F51 113(2) . . ?
F51 C80A C78 107.0(13) . . ?
C11 C16 H16A 109.5 . . ?
C11 C16 H16B 109.5 . . ?
C11 C16 H16C 109.5 . . ?
H16A C16 H16B 109.5 . . ?
H16A C16 H16C 109.5 . . ?
H16B C16 H16C 109.5 . . ?
F23 C68 C66 109.7(7) . . ?
F24 C68 F23 109.0(7) . . ?
F24 C68 F22 106.6(7) . . ?
F24 C68 C66 110.7(7) . . ?
F22 C68 F23 109.5(7) . . ?
F22 C68 C66 111.2(7) . . ?
F93A C99A C98 107.9(15) . . ?
F91A C99A F93A 110.0(14) . . ?
F91A C99A F92A 110.9(14) . . ?
F91A C99A C98 109.4(10) . . ?
F92A C99A F93A 107.8(14) . . ?
F92A C99A C98 110.8(11) . . ?
F103 C105 F104 107.6(9) . . ?
F103 C105 C103 111.7(9) . . ?
F105 C105 F103 107.6(8) . . ?
F105 C105 F104 110.3(10) . . ?
F105 C105 C103 112.3(9) . . ?
F104 C105 C103 107.3(8) . . ?
F95A C100 F96A 106.9(16) . . ?
F95A C100 C98 113.7(18) . . ?
F96A C100 C98 110.5(16) . . ?
F94A C100 F95A 105.6(17) . . ?
F94A C100 F96A 104.0(19) . . ?
F94A C100 C98 115.5(16) . . ?
F16 C65A F18A 108.2(10) . . ?
F16 C65A C62 110.6(9) . . ?
F16 C65A F17A 109.0(10) . . ?
F18A C65A C62 110.5(10) . . ?
F17A C65A F18A 104.8(12) . . ?
F17A C65A C62 113.5(10) . . ?
F13A C64A C62 114.0(10) . . ?
F14A C64A C62 107.0(8) . . ?
F14A C64A F13A 110.4(11) . . ?
F14A C64A F15A 106.5(11) . . ?
F15A C64A C62 111.8(9) . . ?
F15A C64A F13A 106.9(10) . . ?
C40 C45 H45A 109.5 . . ?
C40 C45 H45B 109.5 . . ?
C40 C45 H45C 109.5 . . ?
H45A C45 H45B 109.5 . . ?
H45A C45 H45C 109.5 . . ?
H45B C45 H45C 109.5 . . ?
C10 C15 H15A 109.5 . . ?
C10 C15 H15B 109.5 . . ?
C10 C15 H15C 109.5 . . ?
H15A C15 H15B 109.5 . . ?
H15A C15 H15C 109.5 . . ?
H15B C15 H15C 109.5 . . ?
F10 C63A F12A 99.2(9) . . ?
F10 C63A C62 116.6(8) . . ?
F12A C63A C62 108.1(8) . . ?
F11A C63A F10 108.2(7) . . ?
F11A C63A F12A 109.6(9) . . ?
F11A C63A C62 114.0(8) . . ?
C13 C18 H18A 109.5 . . ?
C13 C18 H18B 109.5 . . ?
C13 C18 H18C 109.5 . . ?
H18A C18 H18B 109.5 . . ?
H18A C18 H18C 109.5 . . ?
H18B C18 H18C 109.5 . . ?
F81A C93A C90 112.6(9) . . ?
F80 C93A F81A 103.9(9) . . ?
F80 C93A C90 112.0(8) . . ?
F79 C93A F81A 101.4(9) . . ?
F79 C93A C90 112.5(8) . . ?
F79 C93A F80 113.6(9) . . ?
F90A C97A F88 103.7(10) . . ?
F90A C97A C94 114.0(9) . . ?
F88 C97A C94 108.1(7) . . ?
F89 C97A F90A 109.9(8) . . ?
F89 C97A F88 106.9(9) . . ?
F89 C97A C94 113.5(9) . . ?
F8A C61A C58 110.2(18) . . ?
F8A C61A F9A 107.3(16) . . ?
F9A C61A C58 108.0(13) . . ?
F7 C61A C58 121.5(14) . . ?
F7 C61A F8A 106.9(13) . . ?
F7 C61A F9A 102(2) . . ?
F54A C81A C78 112.0(17) . . ?
F53A C81A F54A 102.4(19) . . ?
F53A C81A F52A 107.8(15) . . ?
F53A C81A C78 114.7(14) . . ?
F52A C81A F54A 111.0(17) . . ?
F52A C81A C78 108.7(13) . . ?
F59A C84A C82 108.5(12) . . ?
F60A C84A F59A 99.3(16) . . ?
F60A C84A C82 114.1(13) . . ?
F58A C84A F59A 110.1(17) . . ?
F58A C84A F60A 110.2(16) . . ?
F58A C84A C82 113.6(13) . . ?
F5A C60A C58 115(2) . . ?
F5A C60A F6A 109(4) . . ?
F5A C60A F4 113(2) . . ?
F6A C60A C58 105(2) . . ?
F6A C60A F4 112(2) . . ?
F4 C60A C58 103(3) . . ?
F82 C95A F84A 102.2(11) . . ?
F82 C95A C94 114.8(9) . . ?
F82 C95A F83 108.1(9) . . ?
F84A C95A C94 107.7(9) . . ?
F84A C95A F83 110.1(11) . . ?
F83 C95A C94 113.4(9) . . ?
C14 C19 H19A 109.5 . . ?
C14 C19 H19B 109.5 . . ?
C14 C19 H19C 109.5 . . ?
H19A C19 H19B 109.5 . . ?
H19A C19 H19C 109.5 . . ?
H19B C19 H19C 109.5 . . ?
F107 C106 C103 110.1(10) . . ?
F107 C106 F106 107.2(10) . . ?
F108 C106 F107 113.0(11) . . ?
F108 C106 C103 110.2(9) . . ?
F108 C106 F106 104.9(11) . . ?
F106 C106 C103 111.4(10) . . ?
F100 C104 C103 108.6(9) . . ?
F101 C104 F100 107.4(9) . . ?
F101 C104 C103 111.0(9) . . ?
F102 C104 F100 107.7(10) . . ?
F102 C104 F101 107.7(10) . . ?
F102 C104 C103 114.1(9) . . ?
F46B C79B C78 105.1(18) . . ?
F48B C79B F46B 109(2) . . ?
F48B C79B F47B 106(2) . . ?
F48B C79B C78 111.4(14) . . ?
F47B C79B F46B 107(2) . . ?
F47B C79B C78 118.0(17) . . ?
F63A C85A F62A 108.0(9) . . ?
F63A C85A F61A 107.6(10) . . ?
F63A C85A C82 110.3(8) . . ?
F62A C85A C82 110.3(7) . . ?
F61A C85A F62A 108.0(9) . . ?
F61A C85A C82 112.4(8) . . ?
C12 C17 H17A 109.5 . . ?
C12 C17 H17B 109.5 . . ?
C12 C17 H17C 109.5 . . ?
H17A C17 H17B 109.5 . . ?
H17A C17 H17C 109.5 . . ?
H17B C17 H17C 109.5 . . ?
F68A C88A F67A 104.5(9) . . ?
F68A C88A F69A 113.9(12) . . ?
F68A C88A C86 110.7(9) . . ?
F67A C88A F69A 112.1(12) . . ?
F67A C88A C86 110.1(9) . . ?
F69A C88A C86 105.6(9) . . ?
F73 C91A C90 109.2(11) . . ?
F73 C91A F74A 102.5(11) . . ?
F74A C91A C90 111.5(12) . . ?
F75A C91A F73 109.5(14) . . ?
F75A C91A C90 117.2(12) . . ?
F75A C91A F74A 106.0(13) . . ?
F56A C83A F57A 107.1(16) . . ?
F56A C83A C82 105.3(15) . . ?
F57A C83A C82 105.7(10) . . ?
F55A C83A F56A 115.8(15) . . ?
F55A C83A F57A 112.2(16) . . ?
F55A C83A C82 110.0(13) . . ?
F42A C76A C74 107.7(13) . . ?
F41A C76A F42A 107.4(16) . . ?
F41A C76A F40A 108.1(14) . . ?
F41A C76A C74 111.9(12) . . ?
F40A C76A F42A 111.8(15) . . ?
F40A C76A C74 109.9(11) . . ?
F70A C89A C86 112.4(8) . . ?
F71A C89A F70A 104.7(9) . . ?
F71A C89A F72A 109.6(11) . . ?
F71A C89A C86 108.0(7) . . ?
F72A C89A F70A 113.0(9) . . ?
F72A C89A C86 109.0(8) . . ?
F76A C92A F78A 113.2(13) . . ?
F76A C92A C90 110.8(11) . . ?
F76A C92A F77A 100.9(14) . . ?
F78A C92A C90 113.4(11) . . ?
F77A C92A F78A 107.6(15) . . ?
F77A C92A C90 110.0(12) . . ?
F39A C75A F38A 108.0(18) . . ?
F39A C75A C74 112.9(13) . . ?
F38A C75A C74 110.6(13) . . ?
F37A C75A F39A 111.3(17) . . ?
F37A C75A F38A 105.3(15) . . ?
F37A C75A C74 108.5(12) . . ?
F87A C96A C94 112.6(11) . . ?
F87A C96A F86A 111.3(15) . . ?
F86A C96A C94 108.8(11) . . ?
F85A C96A C94 113.5(12) . . ?
F85A C96A F87A 103.1(13) . . ?
F85A C96A F86A 107.4(14) . . ?
C39 Te3B P11 95.2(2) . . ?
F7 C61B C58 96.9(16) . . ?
F8B C61B C58 112.7(13) . . ?
F8B C61B F7 112.1(15) . . ?
F8B C61B F9B 117(3) . . ?
F9B C61B C58 109.3(16) . . ?
F9B C61B F7 106.4(13) . . ?
F4 C60B C58 116(2) . . ?
F4 C60B F6B 107.7(16) . . ?
F5B C60B C58 110.3(17) . . ?
F5B C60B F4 100.6(19) . . ?
F5B C60B F6B 110(2) . . ?
F6B C60B C58 111.0(18) . . ?
F16 C65B C62 115.0(11) . . ?
F18B C65B F16 116.2(13) . . ?
F18B C65B C62 113.1(12) . . ?
F17B C65B F16 95.3(18) . . ?
F17B C65B C62 101.9(15) . . ?
F17B C65B F18B 112.8(17) . . ?
F15B C64B C62 114.8(16) . . ?
F13B C64B C62 113.9(13) . . ?
F13B C64B F15B 103.8(18) . . ?
F14B C64B C62 101.0(11) . . ?
F14B C64B F15B 113.3(16) . . ?
F14B C64B F13B 110.3(17) . . ?
F10 C63B C62 106.0(10) . . ?
F12B C63B F10 113.4(12) . . ?
F12B C63B C62 114.3(12) . . ?
F11B C63B F10 115.5(16) . . ?
F11B C63B C62 111.5(14) . . ?
F11B C63B F12B 96.3(14) . . ?
O11A C98 C102 111.5(7) . . ?
O11A C98 C99A 110.8(8) . . ?
O11A C98 C100 103.6(10) . . ?
C102 C98 C99A 112.7(8) . . ?
C102 C98 C100 106.8(11) . . ?
C102 C98 C99B 107.7(10) . . ?
C102 C98 C101 115.7(15) . . ?
C99A C98 C100 111.0(12) . . ?
C101 C98 C99B 108.0(16) . . ?
O11B C98 C102 107.7(8) . . ?
O11B C98 C99B 106.0(10) . . ?
O11B C98 C101 111.2(11) . . ?
F93B C99B F91B 106.6(17) . . ?
F93B C99B C98 116(2) . . ?
F93B C99B F92B 103.3(19) . . ?
F91B C99B C98 114.7(14) . . ?
F91B C99B F92B 103.6(18) . . ?
F92B C99B C98 111.2(15) . . ?
F95B C101 C98 110.4(19) . . ?
F95B C101 F94B 110(3) . . ?
F96B C101 F95B 109.0(19) . . ?
F96B C101 C98 109(2) . . ?
F96B C101 F94B 113(3) . . ?
F94B C101 C98 105(2) . . ?
F88 C97B C94 105.4(12) . . ?
F88 C97B F89 103.7(15) . . ?
F88 C97B F90B 95.2(18) . . ?
F89 C97B C94 108.5(12) . . ?
F90B C97B C94 111.3(18) . . ?
F90B C97B F89 129(2) . . ?
F82 C95B C94 111.9(14) . . ?
F82 C95B F83 108.5(13) . . ?
F82 C95B F84B 99.9(14) . . ?
F83 C95B C94 111.8(11) . . ?
F84B C95B C94 115.8(16) . . ?
F84B C95B F83 108.1(15) . . ?
F86B C96B C94 96(2) . . ?
F86B C96B F85B 93(3) . . ?
F86B C96B F87B 130(3) . . ?
F85B C96B C94 118(2) . . ?
F85B C96B F87B 110(2) . . ?
F87B C96B C94 110.5(18) . . ?
F81B C93B C90 97.4(15) . . ?
F80 C93B C90 118.2(11) . . ?
F80 C93B F81B 108.3(18) . . ?
F80 C93B F79 117.4(13) . . ?
F79 C93B C90 116.5(11) . . ?
F79 C93B F81B 92.4(19) . . ?
F73 C91B C90 106(2) . . ?
F74B C91B F73 109(2) . . ?
F74B C91B C90 115(3) . . ?
F74B C91B F75B 100(3) . . ?
F75B C91B F73 121(3) . . ?
F75B C91B C90 106(2) . . ?
F76B C92B C90 118.9(18) . . ?
F76B C92B F77B 97.9(14) . . ?
F78B C92B C90 119.3(15) . . ?
F78B C92B F76B 100.7(13) . . ?
F78B C92B F77B 99.4(13) . . ?
F77B C92B C90 116.8(16) . . ?
F42B C76B C74 111(2) . . ?
F41B C76B F42B 107(3) . . ?
F41B C76B F40B 99(4) . . ?
F41B C76B C74 123(3) . . ?
F40B C76B F42B 96(4) . . ?
F40B C76B C74 117(3) . . ?
F43A C77A F45A 112(2) . . ?
F43A C77A F44A 118(2) . . ?
F43A C77A C74 112.5(18) . . ?
F44A C77A F45A 111.5(19) . . ?
F44A C77A C74 105.9(14) . . ?
C74 C77A F45A 94.9(13) . . ?
F39B C75B F37B 130(3) . . ?
F39B C75B C74 103.8(18) . . ?
F38B C75B F39B 105(3) . . ?
F38B C75B F37B 104(3) . . ?
F38B C75B C74 107.6(18) . . ?
F37B C75B C74 104(2) . . ?
F39C C75C F38C 111.3(15) . . ?
F39C C75C F37C 109.1(13) . . ?
F39C C75C C74 108.0(15) . . ?
F38C C75C F37C 108.1(14) . . ?
F38C C75C C74 106.8(14) . . ?
F37C C75C C74 113.6(16) . . ?
F42C C76C F41C 108(2) . . ?
F42C C76C C74 111.7(14) . . ?
F40C C76C F42C 102(2) . . ?
F40C C76C F41C 106(2) . . ?
F40C C76C C74 117.0(17) . . ?
F41C C76C C74 111.8(18) . . ?
F45C C77C F44C 112(2) . . ?
F45C C77C F43C 102(2) . . ?
F45C C77C C74 109.4(17) . . ?
F44C C77C F43C 100.9(17) . . ?
F44C C77C C74 112.8(12) . . ?
F43C C77C C74 119.3(16) . . ?
O5A C74 C76A 105.3(8) . . ?
O5A C74 C75A 103.2(8) . . ?
O5A C74 C77A 119.7(9) . . ?
C75A C74 C76A 104.2(9) . . ?
C77A C74 C76A 108.2(11) . . ?
C77A C74 C75A 114.9(11) . . ?
C75B C74 C76B 105.5(18) . . ?
C75C C74 C76C 108.7(11) . . ?
C75C C74 C77C 107.4(11) . . ?
C77C C74 C76C 102.7(12) . . ?
O5B C74 C76B 105.2(17) . . ?
O5B C74 C75B 108.0(13) . . ?
F59B C84B C82 113(2) . . ?
F60B C84B F59B 117(3) . . ?
F60B C84B F58B 97(3) . . ?
F60B C84B C82 103(3) . . ?
F58B C84B F59B 117(3) . . ?
F58B C84B C82 108(2) . . ?
F63B C85B F62B 108(2) . . ?
F63B C85B F61B 107(2) . . ?
F63B C85B C82 107.1(18) . . ?
F62B C85B C82 113(2) . . ?
F61B C85B F62B 111(3) . . ?
F61B C85B C82 110.9(18) . . ?
F56B C83B C82 108(2) . . ?
F57B C83B F56B 128(3) . . ?
F57B C83B F55B 95(3) . . ?
F57B C83B C82 112(2) . . ?
F55B C83B F56B 97(3) . . ?
F55B C83B C82 114(2) . . ?
O7A C82 C84A 93.1(9) . . ?
O7A C82 C85A 113.6(7) . . ?
O7A C82 C83A 117.8(10) . . ?
C84A C82 C85A 110.9(8) . . ?
C84A C82 C83A 112.3(10) . . ?
C83A C82 C85A 108.5(8) . . ?
C84B C82 C83B 105(2) . . ?
C85B C82 C84B 113.8(15) . . ?
C85B C82 C83B 106.3(15) . . ?
C83C C82 C84C 111.8(11) . . ?
O7B C82 C84B 110.7(13) . . ?
O7B C82 C85B 122.8(12) . . ?
O7B C82 C83B 94.7(14) . . ?
F60C C84C C82 112.3(14) . . ?
F60C C84C F59C 111.8(18) . . ?
F60C C84C F58C 109.9(19) . . ?
F59C C84C C82 109.9(14) . . ?
F58C C84C C82 113.9(13) . . ?
F58C C84C F59C 98.3(17) . . ?
F55C C83C C82 113.1(15) . . ?
F56C C83C C82 111.5(15) . . ?
F56C C83C F55C 108(2) . . ?
F49B C80B C78 118(2) . . ?
F49B C80B F51 86.8(17) . . ?
F50B C80B F49B 107(2) . . ?
F50B C80B C78 119.4(17) . . ?
F50B C80B F51 113.3(19) . . ?
F51 C80B C78 108.0(16) . . ?
F54B C81B C78 105(2) . . ?
F53B C81B F54B 119(3) . . ?
F53B C81B C78 107.7(18) . . ?
F52B C81B F54B 110(3) . . ?
F52B C81B F53B 112(3) . . ?
F52B C81B C78 101.5(16) . . ?
F47A C79A F46A 105.0(15) . . ?
F47A C79A C78 110.8(13) . . ?
F46A C79A C78 110.3(14) . . ?
F48A C79A F47A 107.2(16) . . ?
F48A C79A F46A 110.7(16) . . ?
F48A C79A C78 112.5(13) . . ?
O8B C86 C87 122.0(7) . . ?
O8B C86 C88B 108.7(9) . . ?
O8B C86 C89B 96.6(9) . . ?
C89A C86 C88A 109.6(7) . . ?
C89A C86 C87 109.8(6) . . ?
C87 C86 C88A 105.1(7) . . ?
C87 C86 C89B 103.7(9) . . ?
C88B C86 C87 120.0(9) . . ?
C88B C86 C89B 99.9(11) . . ?
O8A C86 C88A 116.4(7) . . ?
O8A C86 C89A 110.7(7) . . ?
O8A C86 C87 104.8(7) . . ?
F66A C87 C86 110.7(8) . . ?
F64 C87 F66A 113.1(8) . . ?
F64 C87 F65A 101.3(10) . . ?
F64 C87 F3 96.2(12) . . ?
F64 C87 C86 112.6(7) . . ?
F65A C87 F66A 110.5(9) . . ?
F65A C87 C86 108.2(9) . . ?
F3 C87 C86 94.8(13) . . ?
F1 C87 F64 123.5(13) . . ?
F1 C87 F3 109.5(17) . . ?
F1 C87 C86 114.2(10) . . ?
F68B C88B C86 114.7(17) . . ?
F67B C88B C86 112.3(16) . . ?
F67B C88B F68B 106.9(19) . . ?
F69B C88B C86 114.2(16) . . ?
F69B C88B F68B 102(2) . . ?
F69B C88B F67B 106.2(19) . . ?
F70B C89B C86 116.8(15) . . ?
F71B C89B C86 116.8(15) . . ?
F71B C89B F70B 104.7(16) . . ?
F71B C89B F72B 103.2(18) . . ?
F72B C89B C86 113.1(14) . . ?
F72B C89B F70B 100.1(19) . . ?
F30 C71 C70 111.0(6) . . ?
F29 C71 F30 106.1(6) . . ?
F29 C71 C70 111.5(6) . . ?
F28 C71 F30 108.4(6) . . ?
F28 C71 F29 106.1(7) . . ?
F28 C71 C70 113.3(6) . . ?
O4 C70 C71 111.5(5) . . ?
O4 C70 C73A 102.0(8) . . ?
O4 C70 C72A 116.8(10) . . ?
O4 C70 C73B 119.1(13) . . ?
O4 C70 C72B 101.8(12) . . ?
C71 C70 C73A 104.5(8) . . ?
C71 C70 C72B 104.3(12) . . ?
C72A C70 C71 111.1(10) . . ?
C72A C70 C73A 109.9(11) . . ?
C73B C70 C71 111.1(14) . . ?
C73B C70 C72B 107.4(17) . . ?
F35A C73A F36A 109.3(13) . . ?
F35A C73A F34A 102.9(11) . . ?
F35A C73A C70 112.7(13) . . ?
F36A C73A F34A 104.1(14) . . ?
F36A C73A C70 118.1(11) . . ?
F34A C73A C70 108.2(13) . . ?
F32A C72A C70 99.5(12) . . ?
F33A C72A F32A 106.9(18) . . ?
F33A C72A C70 107.8(14) . . ?
F31A C72A F32A 106.0(18) . . ?
F31A C72A F33A 119.0(16) . . ?
F31A C72A C70 115.5(16) . . ?
F36B C73B C70 100.2(18) . . ?
F35B C73B C70 102.1(19) . . ?
F35B C73B F36B 114(3) . . ?
F35B C73B F34B 126(3) . . ?
F34B C73B C70 112(2) . . ?
F34B C73B F36B 100(2) . . ?
F33B C72B C70 113.6(19) . . ?
F31B C72B C70 117(2) . . ?
F31B C72B F33B 105(2) . . ?
F32B C72B C70 118(2) . . ?
F32B C72B F33B 106(2) . . ?
F32B C72B F31B 96(2) . . ?
C78 O6B Al2 150.2(7) . . ?
C82 O7B Al2 157.0(9) . . ?
C74 O5B Al2 158.5(15) . . ?
F47C C79C C78 119.5(17) . . ?
F47C C79C F46C 109(2) . . ?
F46C C79C C78 108.0(16) . . ?
O6A C78 C80A 104.3(14) . . ?
O6A C78 C81A 127.6(11) . . ?
O6A C78 C79A 96.5(12) . . ?
C80A C78 C79A 111.4(13) . . ?
C81A C78 C80A 105.5(11) . . ?
C81A C78 C79A 111.0(10) . . ?
C79B C78 C80B 97.3(16) . . ?
C81B C78 C79B 118.1(13) . . ?
C81B C78 C80B 111.4(13) . . ?
O6B C78 C79B 112.5(9) . . ?
O6B C78 C80B 93.1(10) . . ?
O6B C78 C81B 119.0(11) . . ?
C80C C78 C79C 112.6(12) . . ?
C80C C78 C81C 111.3(10) . . ?
C81C C78 C79C 100.0(11) . . ?
F49C C80C C78 110.0(13) . . ?
F49C C80C F50C 116(2) . . ?
F49C C80C F51 113.4(14) . . ?
F50C C80C C78 106.4(15) . . ?
F51 C80C C78 111.4(11) . . ?
F51 C80C F50C 99(2) . . ?
F54C C81C F53C 108(2) . . ?
F54C C81C C78 110.9(12) . . ?
F53C C81C C78 112.4(13) . . ?
F52C C81C F54C 101.8(16) . . ?
F52C C81C F53C 104.1(15) . . ?
F52C C81C C78 118.4(14) . . ?
C98 O11B Al3 152.8(10) . . ?
C94 O10B Al3 144(3) . . ?
C86 O8A Al2 148.9(9) . . ?
F110 C108 C107 119.8(7) . . ?
F110 C108 C109 121.0(7) . . ?
C107 C108 C109 119.2(7) . . ?
C109 C110 H110 120.5 . . ?
C111 C110 H110 120.5 . . ?
C111 C110 C109 119.0(7) . . ?
C108 C107 H107 119.5 . . ?
F109 C107 C108 116.7(8) . . ?
F109 C107 C112 122.2(8) . . ?
C112 C107 C108 121.0(7) . . ?
C112 C107 H107 119.5 . . ?
C108 C109 C110 121.0(7) . . ?
C108 C109 H109 119.5 . . ?
C110 C109 H109 119.5 . . ?
F111 C109 C108 118.6(10) . . ?
F111 C109 C110 120.3(11) . . ?
C110 C111 H111 120.0 . . ?
C110 C111 C112 120.1(8) . . ?
C112 C111 H111 120.0 . . ?
C107 C112 C111 119.6(8) . . ?
C107 C112 H112 120.2 . . ?
C111 C112 H112 120.2 . . ?

loop_
_geom_bond_atom_site_label_1
_geom_bond_atom_site_label_2
_geom_bond_distance
_geom_bond_site_symmetry_2
_geom_bond_publ_flag
Te2 P6 2.4438(14) . ?
Te2 C20 2.133(5) . ?
Te1 P1 2.4376(16) . ?
Te1 C1 2.140(6) . ?
Te3A P11 2.456(4) . ?
Te3A C39 2.121(8) . ?
Fe2 P6 2.3347(14) . ?
Fe2 P7 2.3305(16) . ?
Fe2 P10 2.3435(15) . ?
Fe2 P8 2.3920(17) . ?
Fe2 P9 2.3895(17) . ?
Fe2 C29 2.116(5) . ?
Fe2 C31 2.103(5) . ?
Fe2 C33 2.107(6) . ?
Fe2 C30 2.113(5) . ?
Fe2 C32 2.111(6) . ?
Fe1 P1 2.3141(16) . ?
Fe1 P2 2.3398(18) . ?
Fe1 P5 2.3443(17) . ?
Fe1 P3 2.3935(17) . ?
Fe1 P4 2.3757(19) . ?
Fe1 C11 2.110(6) . ?
Fe1 C13 2.062(5) . ?
Fe1 C10 2.110(6) . ?
Fe1 C12 2.105(6) . ?
Fe1 C14 2.082(6) . ?
Fe3 P11 2.3547(19) . ?
Fe3 P15 2.3151(16) . ?
Fe3 P14 2.3916(17) . ?
Fe3 P12 2.336(2) . ?
Fe3 P13 2.3858(19) . ?
Fe3 C48 2.112(5) . ?
Fe3 C52 2.101(5) . ?
Fe3 C49 2.114(6) . ?
Fe3 C50 2.114(6) . ?
Fe3 C51 2.110(6) . ?
P6 P7 2.1250(19) . ?
P6 P10 2.118(2) . ?
Al1 O1 1.721(4) . ?
Al1 O3 1.731(4) . ?
Al1 O4 1.714(4) . ?
Al1 O2 1.727(4) . ?
P7 P8 2.100(2) . ?
P10 P9 2.114(2) . ?
P1 P2 2.123(3) . ?
P1 P5 2.105(3) . ?
P11 P15 2.123(2) . ?
P11 P12 2.119(3) . ?
P11 Te3B 2.438(4) . ?
Al2 O8B 1.741(10) . ?
Al2 O6A 1.67(2) . ?
Al2 O5A 1.717(9) . ?
Al2 O7A 1.722(13) . ?
Al2 O6B 1.739(10) . ?
Al2 O7B 1.686(15) . ?
Al2 O5B 1.727(15) . ?
Al2 O8A 1.684(12) . ?
P8 P9 2.137(3) . ?
Al3 O12 1.720(5) . ?
Al3 O9 1.691(5) . ?
Al3 O10A 1.720(12) . ?
Al3 O11A 1.709(10) . ?
Al3 O11B 1.730(11) . ?
Al3 O10B 1.68(4) . ?
P15 P14 2.112(2) . ?
P2 P3 2.092(3) . ?
P14 P13 2.125(3) . ?
P5 P4 2.123(3) . ?
P3 P4 2.126(3) . ?
P12 P13 2.109(3) . ?
O1 C58 1.340(6) . ?
O3 C66 1.342(6) . ?
F19 C67 1.321(9) . ?
O4 C70 1.332(8) . ?
F26 C69 1.329(10) . ?
O2 C62 1.347(7) . ?
F20 C67 1.349(9) . ?
F21 C67 1.338(8) . ?
O12 C103 1.318(9) . ?
F27 C69 1.358(8) . ?
F93A C99A 1.33(3) . ?
F23 C68 1.374(12) . ?
F24 C68 1.327(10) . ?
O9 C90 1.360(8) . ?
F25 C69 1.335(10) . ?
F100 C104 1.402(14) . ?
F99 C102 1.331(9) . ?
F107 C106 1.339(14) . ?
F22 C68 1.354(10) . ?
F103 C105 1.345(12) . ?
F66A C87 1.380(13) . ?
F10 C63A 1.312(9) . ?
F10 C63B 1.404(13) . ?
C21 C20 1.404(8) . ?
C21 C22 1.396(9) . ?
C21 C26 1.511(9) . ?
O8B C86 1.333(12) . ?
C20 C25 1.400(8) . ?
F1A C59 1.325(18) . ?
F12A C63A 1.336(11) . ?
F11A C63A 1.303(10) . ?
O6A C78 1.35(2) . ?
F105 C105 1.292(12) . ?
C48 C52 1.418(7) . ?
C48 C49 1.434(8) . ?
C48 C53 1.490(8) . ?
O10A C94 1.302(15) . ?
F16 C65A 1.336(11) . ?
F16 C65B 1.342(13) . ?
F95A C100 1.34(3) . ?
C52 C51 1.419(9) . ?
C52 C57 1.515(9) . ?
F101 C104 1.348(13) . ?
F18A C65A 1.364(12) . ?
O5A C74 1.366(11) . ?
C49 C50 1.416(9) . ?
C49 C54 1.498(8) . ?
C29 C33 1.417(9) . ?
C29 C30 1.427(8) . ?
C29 C34 1.475(9) . ?
F91A C99A 1.299(17) . ?
C22 H22 0.9500 . ?
C22 C23 1.398(11) . ?
C9 H9A 0.9800 . ?
C9 H9B 0.9800 . ?
C9 H9C 0.9800 . ?
C9 C6 1.500(9) . ?
C25 C24 1.406(9) . ?
C25 C28 1.509(9) . ?
C6 C1 1.404(9) . ?
C6 C5 1.370(10) . ?
C58 C59 1.546(10) . ?
C58 C61A 1.479(16) . ?
C58 C60A 1.67(4) . ?
C58 C61B 1.68(2) . ?
C58 C60B 1.48(3) . ?
C31 C30 1.420(9) . ?
C31 C32 1.435(10) . ?
C31 C36 1.505(9) . ?
F97 C102 1.309(9) . ?
C50 C51 1.428(9) . ?
C50 C55 1.496(9) . ?
C33 C32 1.427(9) . ?
C33 C38 1.499(9) . ?
C30 C35 1.488(8) . ?
F73 C91A 1.296(17) . ?
F73 C91B 1.39(4) . ?
F54A C81A 1.347(13) . ?
C32 C37 1.495(9) . ?
C51 C56 1.490(8) . ?
C4 C3 1.392(9) . ?
C4 C5 1.392(9) . ?
C4 C8 1.508(10) . ?
F96A C100 1.39(3) . ?
C66 C69 1.544(10) . ?
C66 C67 1.564(9) . ?
C66 C68 1.524(10) . ?
C1 C2 1.404(9) . ?
F82 C95A 1.292(10) . ?
F82 C95B 1.298(18) . ?
F108 C106 1.333(13) . ?
C11 C10 1.390(10) . ?
C11 C12 1.421(10) . ?
C11 C16 1.493(10) . ?
F64 C87 1.317(9) . ?
C42 C41 1.384(9) . ?
C42 C43 1.395(10) . ?
C42 C46 1.506(10) . ?
C24 H24 0.9500 . ?
C24 C23 1.362(11) . ?
O11A C98 1.380(12) . ?
F76A C92A 1.301(13) . ?
O7A C82 1.323(14) . ?
F104 C105 1.406(13) . ?
C13 C12 1.409(11) . ?
C13 C14 1.417(11) . ?
C13 C18 1.518(9) . ?
C10 C14 1.378(10) . ?
C10 C15 1.518(10) . ?
F63A C85A 1.308(11) . ?
F90A C97A 1.334(12) . ?
F53A C81A 1.329(13) . ?
F88 C97A 1.339(11) . ?
F88 C97B 1.349(17) . ?
C3 H3 0.9500 . ?
C3 C2 1.376(10) . ?
C5 H5 0.9500 . ?
C23 C27 1.505(10) . ?
C53 H53A 0.9800 . ?
C53 H53B 0.9800 . ?
C53 H53C 0.9800 . ?
F62A C85A 1.335(10) . ?
F94A C100 1.34(2) . ?
F47A C79A 1.334(14) . ?
C62 C65A 1.579(13) . ?
C62 C64A 1.507(11) . ?
C62 C63A 1.503(10) . ?
C62 C65B 1.502(14) . ?
C62 C64B 1.528(15) . ?
C62 C63B 1.595(15) . ?
F81A C93A 1.310(12) . ?
C12 C17 1.488(11) . ?
C41 H41 0.9500 . ?
C41 C40 1.387(10) . ?
F56A C83A 1.390(13) . ?
F70A C89A 1.357(10) . ?
C43 H43 0.9500 . ?
C43 C44 1.387(10) . ?
F57A C83A 1.413(14) . ?
C14 C19 1.507(11) . ?
F49A C80A 1.332(14) . ?
F102 C104 1.310(12) . ?
C40 C39 1.386(10) . ?
C40 C45 1.512(9) . ?
C38 H38A 0.9800 . ?
C38 H38B 0.9800 . ?
C38 H38C 0.9800 . ?
C39 C44 1.392(9) . ?
C39 Te3B 2.140(8) . ?
C37 H37A 0.9800 . ?
C37 H37B 0.9800 . ?
C37 H37C 0.9800 . ?
F50A C80A 1.340(15) . ?
F92A C99A 1.303(19) . ?
C26 H26A 0.9800 . ?
C26 H26B 0.9800 . ?
C26 H26C 0.9800 . ?
C44 C47 1.515(10) . ?
C54 H54A 0.9800 . ?
C54 H54B 0.9800 . ?
C54 H54C 0.9800 . ?
F13A C64A 1.345(11) . ?
C35 H35A 0.9800 . ?
C35 H35B 0.9800 . ?
C35 H35C 0.9800 . ?
F14A C64A 1.327(12) . ?
F71A C89A 1.339(11) . ?
C102 F98 1.321(8) . ?
C102 C98 1.523(9) . ?
C2 C7 1.500(9) . ?
F68A C88A 1.338(11) . ?
C57 H57A 0.9800 . ?
C57 H57B 0.9800 . ?
C57 H57C 0.9800 . ?
F78A C92A 1.315(12) . ?
F46A C79A 1.334(15) . ?
C46 H46A 0.9800 . ?
C46 H46B 0.9800 . ?
C46 H46C 0.9800 . ?
C103 C105 1.550(12) . ?
C103 C106 1.545(15) . ?
C103 C104 1.517(13) . ?
F106 C106 1.363(16) . ?
C27 H27A 0.9800 . ?
C27 H27B 0.9800 . ?
C27 H27C 0.9800 . ?
F72A C89A 1.350(11) . ?
C7 H7A 0.9800 . ?
C7 H7B 0.9800 . ?
C7 H7C 0.9800 . ?
F67A C88A 1.361(11) . ?
C8 H8A 0.9800 . ?
C8 H8B 0.9800 . ?
C8 H8C 0.9800 . ?
C47 H47A 0.9800 . ?
C47 H47B 0.9800 . ?
C47 H47C 0.9800 . ?
C55 H55A 0.9800 . ?
C55 H55B 0.9800 . ?
C55 H55C 0.9800 . ?
C34 H34A 0.9800 . ?
C34 H34B 0.9800 . ?
C34 H34C 0.9800 . ?
F84A C95A 1.317(12) . ?
C94 C97A 1.550(11) . ?
C94 C95A 1.518(12) . ?
C94 C96A 1.588(14) . ?
C94 C97B 1.589(17) . ?
C94 C95B 1.555(16) . ?
C94 C96B 1.561(17) . ?
C94 O10B 1.41(4) . ?
F87A C96A 1.288(13) . ?
C59 F2A 1.422(15) . ?
C59 F3A 1.285(13) . ?
C59 F1B 1.291(15) . ?
C59 F2B 1.275(13) . ?
C59 F3B 1.459(15) . ?
F52A C81A 1.341(13) . ?
C90 C93A 1.555(12) . ?
C90 C91A 1.574(13) . ?
C90 C92A 1.509(13) . ?
C90 C93B 1.504(15) . ?
C90 C91B 1.535(16) . ?
C90 C92B 1.590(16) . ?
C56 H56A 0.9800 . ?
C56 H56B 0.9800 . ?
C56 H56C 0.9800 . ?
F45A C77A 1.53(3) . ?
F17A C65A 1.343(12) . ?
F69A C88A 1.384(12) . ?
C28 H28A 0.9800 . ?
C28 H28B 0.9800 . ?
C28 H28C 0.9800 . ?
F42A C76A 1.333(14) . ?
C36 H36A 0.9800 . ?
C36 H36B 0.9800 . ?
C36 H36C 0.9800 . ?
F65A C87 1.359(15) . ?
F59A C84A 1.355(13) . ?
C80A C78 1.553(14) . ?
C80A F51 1.41(2) . ?
F74A C91A 1.337(16) . ?
F60A C84A 1.325(13) . ?
C16 H16A 0.9800 . ?
C16 H16B 0.9800 . ?
C16 H16C 0.9800 . ?
F75A C91A 1.271(19) . ?
F43A C77A 1.28(3) . ?
C99A C98 1.538(13) . ?
F41A C76A 1.317(14) . ?
C100 C98 1.554(15) . ?
F86A C96A 1.302(13) . ?
F39A C75A 1.357(14) . ?
F77A C92A 1.310(14) . ?
C64A F15A 1.339(11) . ?
C45 H45A 0.9800 . ?
C45 H45B 0.9800 . ?
C45 H45C 0.9800 . ?
F44A C77A 1.31(3) . ?
C15 H15A 0.9800 . ?
C15 H15B 0.9800 . ?
C15 H15C 0.9800 . ?
F58A C84A 1.320(13) . ?
C18 H18A 0.9800 . ?
C18 H18B 0.9800 . ?
C18 H18C 0.9800 . ?
F61A C85A 1.316(10) . ?
C93A F80 1.309(10) . ?
C93A F79 1.274(10) . ?
C97A F89 1.313(12) . ?
C61A F8A 1.33(3) . ?
C61A F9A 1.34(2) . ?
C61A F7 1.263(18) . ?
C81A C78 1.542(13) . ?
C84A C82 1.537(13) . ?
C60A F5A 1.28(4) . ?
C60A F6A 1.38(4) . ?
C60A F4 1.38(4) . ?
F40A C76A 1.325(13) . ?
C95A F83 1.321(10) . ?
C19 H19A 0.9800 . ?
C19 H19B 0.9800 . ?
C19 H19C 0.9800 . ?
C79B F46B 1.339(16) . ?
C79B F48B 1.331(15) . ?
C79B F47B 1.332(16) . ?
C79B C78 1.568(15) . ?
F55A C83A 1.373(14) . ?
C85A C82 1.566(10) . ?
C17 H17A 0.9800 . ?
C17 H17B 0.9800 . ?
C17 H17C 0.9800 . ?
F85A C96A 1.286(13) . ?
C88A C86 1.560(13) . ?
F38A C75A 1.358(14) . ?
C83A C82 1.548(14) . ?
C76A C74 1.570(14) . ?
F37A C75A 1.351(14) . ?
C89A C86 1.504(10) . ?
C75A C74 1.564(16) . ?
F4 C60B 1.33(3) . ?
F7 C61B 1.52(2) . ?
C61B F8B 1.25(3) . ?
C61B F9B 1.31(2) . ?
C60B F5B 1.29(3) . ?
C60B F6B 1.34(3) . ?
F12B C63B 1.404(14) . ?
F11B C63B 1.371(14) . ?
F18B C65B 1.322(13) . ?
F15B C64B 1.344(14) . ?
F13B C64B 1.344(14) . ?
F17B C65B 1.322(15) . ?
C64B F14B 1.339(14) . ?
F93B C99B 1.33(4) . ?
F95B C101 1.27(4) . ?
F91B C99B 1.37(2) . ?
F96B C101 1.26(4) . ?
C98 C99B 1.552(16) . ?
C98 C101 1.549(17) . ?
C98 O11B 1.348(13) . ?
F94B C101 1.31(2) . ?
F92B C99B 1.39(3) . ?
F83 C95B 1.308(15) . ?
F89 C97B 1.361(16) . ?
F84B C95B 1.306(15) . ?
F90B C97B 1.359(16) . ?
F86B C96B 1.310(16) . ?
F85B C96B 1.311(16) . ?
F87B C96B 1.322(16) . ?
F81B C93B 1.302(15) . ?
F80 C93B 1.264(13) . ?
F74B C91B 1.30(4) . ?
F76B C92B 1.335(15) . ?
F79 C93B 1.265(13) . ?
F78B C92B 1.319(15) . ?
F75B C91B 1.35(3) . ?
F77B C92B 1.353(15) . ?
F42B C76B 1.324(17) . ?
F41B C76B 1.319(17) . ?
F39B C75B 1.353(16) . ?
F40B C76B 1.319(17) . ?
F38B C75B 1.348(17) . ?
C76B C74 1.557(17) . ?
C77A C74 1.525(14) . ?
F37B C75B 1.353(16) . ?
C75B C74 1.552(18) . ?
F42C C76C 1.321(16) . ?
F39C C75C 1.335(15) . ?
F40C C76C 1.319(16) . ?
F38C C75C 1.344(15) . ?
F45C C77C 1.344(17) . ?
F41C C76C 1.323(16) . ?
F37C C75C 1.349(15) . ?
F44C C77C 1.345(16) . ?
C75C C74 1.533(16) . ?
C76C C74 1.570(16) . ?
F43C C77C 1.346(16) . ?
C77C C74 1.544(17) . ?
C74 O5B 1.276(17) . ?
F63B C85B 1.318(16) . ?
F62B C85B 1.320(16) . ?
F56B C83B 1.395(16) . ?
F57B C83B 1.387(16) . ?
F59B C84B 1.352(16) . ?
F60B C84B 1.336(16) . ?
F58B C84B 1.343(16) . ?
F61B C85B 1.320(16) . ?
C84B C82 1.546(16) . ?
F55B C83B 1.394(17) . ?
C85B C82 1.541(16) . ?
C83B C82 1.547(16) . ?
C82 C84C 1.535(14) . ?
C82 C83C 1.530(14) . ?
C82 O7B 1.343(17) . ?
C84C F60C 1.321(14) . ?
C84C F59C 1.334(14) . ?
C84C F58C 1.329(14) . ?
C83C F55C 1.374(15) . ?
C83C F56C 1.369(15) . ?
F54B C81B 1.338(15) . ?
F53B C81B 1.336(15) . ?
F49B C80B 1.348(15) . ?
F50B C80B 1.341(15) . ?
F52B C81B 1.331(15) . ?
C80B C78 1.581(15) . ?
C80B F51 1.36(3) . ?
C81B C78 1.536(15) . ?
C79A F48A 1.31(2) . ?
C79A C78 1.564(13) . ?
F3 C87 1.351(16) . ?
C86 C87 1.538(10) . ?
C86 C88B 1.521(16) . ?
C86 C89B 1.581(15) . ?
C86 O8A 1.381(13) . ?
F70B C89B 1.377(14) . ?
F71B C89B 1.368(14) . ?
F68B C88B 1.337(15) . ?
F72B C89B 1.372(15) . ?
F67B C88B 1.337(15) . ?
F69B C88B 1.328(15) . ?
F1 C87 1.310(16) . ?
F30 C71 1.349(10) . ?
F29 C71 1.340(10) . ?
F28 C71 1.319(9) . ?
F32A C72A 1.45(2) . ?
F35A C73A 1.334(19) . ?
F36A C73A 1.35(2) . ?
F33A C72A 1.31(2) . ?
F34A C73A 1.42(2) . ?
C71 C70 1.538(8) . ?
F31A C72A 1.23(2) . ?
C70 C73A 1.570(13) . ?
C70 C72A 1.517(13) . ?
C70 C73B 1.528(15) . ?
C70 C72B 1.545(16) . ?
F36B C73B 1.47(4) . ?
F35B C73B 1.26(4) . ?
F33B C72B 1.48(3) . ?
F34B C73B 1.27(4) . ?
F31B C72B 1.47(4) . ?
C72B F32B 1.42(4) . ?
O6B C78 1.324(12) . ?
C79C F47C 1.328(15) . ?
C79C C78 1.568(14) . ?
C79C F46C 1.339(15) . ?
F54C C81C 1.340(14) . ?
F53C C81C 1.350(14) . ?
F49C C80C 1.322(13) . ?
C78 C80C 1.545(14) . ?
C78 C81C 1.566(14) . ?
F50C C80C 1.339(15) . ?
F52C C81C 1.336(14) . ?
C80C F51 1.333(15) . ?
F110 C108 1.349(7) . ?
C108 C107 1.351(11) . ?
C108 C109 1.361(10) . ?
C110 H110 0.9500 . ?
C110 C109 1.375(11) . ?
C110 C111 1.347(12) . ?
C107 H107 0.9500 . ?
C107 F109 1.323(7) . ?
C107 C112 1.345(12) . ?
C109 H109 0.9500 . ?
C109 F111 1.307(9) . ?
C111 H111 0.9500 . ?
C111 C112 1.390(12) . ?
C112 H112 0.9500 . ?

loop_
_geom_torsion_atom_site_label_1
_geom_torsion_atom_site_label_2
_geom_torsion_atom_site_label_3
_geom_torsion_atom_site_label_4
_geom_torsion
_geom_torsion_site_symmetry_1
_geom_torsion_site_symmetry_2
_geom_torsion_site_symmetry_3
_geom_torsion_site_symmetry_4
_geom_torsion_publ_flag
Te2 C20 C25 C24 177.1(4) . . . . ?
Te2 C20 C25 C28 -4.3(8) . . . . ?
Te1 C1 C2 C3 177.3(4) . . . . ?
Te1 C1 C2 C7 -2.7(8) . . . . ?
Te3A C39 C44 C43 174.4(5) . . . . ?
Te3A C39 C44 C47 -8.8(9) . . . . ?
Fe2 C29 C33 C32 60.8(4) . . . . ?
Fe2 C29 C33 C38 -125.7(6) . . . . ?
Fe2 C29 C30 C31 -60.3(4) . . . . ?
Fe2 C29 C30 C35 123.7(6) . . . . ?
Fe2 C31 C30 C29 60.6(4) . . . . ?
Fe2 C31 C30 C35 -123.5(6) . . . . ?
Fe2 C31 C32 C33 -60.2(4) . . . . ?
Fe2 C31 C32 C37 123.0(6) . . . . ?
Fe2 C33 C32 C31 60.0(4) . . . . ?
Fe2 C33 C32 C37 -123.2(6) . . . . ?
Fe1 C11 C10 C14 59.2(4) . . . . ?
Fe1 C11 C10 C15 -123.6(6) . . . . ?
Fe1 C11 C12 C13 -59.3(4) . . . . ?
Fe1 C11 C12 C17 126.0(8) . . . . ?
Fe1 C13 C12 C11 60.5(4) . . . . ?
Fe1 C13 C12 C17 -124.8(7) . . . . ?
Fe1 C13 C14 C10 -61.9(4) . . . . ?
Fe1 C13 C14 C19 122.7(7) . . . . ?
Fe1 C10 C14 C13 60.3(4) . . . . ?
Fe1 C10 C14 C19 -124.5(8) . . . . ?
Fe3 C48 C52 C51 60.7(4) . . . . ?
Fe3 C48 C52 C57 -124.7(6) . . . . ?
Fe3 C48 C49 C50 -60.2(4) . . . . ?
Fe3 C48 C49 C54 124.2(6) . . . . ?
Fe3 C52 C51 C50 60.4(4) . . . . ?
Fe3 C52 C51 C56 -122.6(7) . . . . ?
Fe3 C49 C50 C51 -60.5(4) . . . . ?
Fe3 C49 C50 C55 123.5(6) . . . . ?
Fe3 C50 C51 C52 -60.1(4) . . . . ?
Fe3 C50 C51 C56 122.9(7) . . . . ?
Al1 O1 C58 C59 43.3(10) . . . . ?
Al1 O1 C58 C61A 175.5(13) . . . . ?
Al1 O1 C58 C60A -62.6(15) . . . . ?
Al1 O1 C58 C61B 151.7(9) . . . . ?
Al1 O1 C58 C60B -90.1(13) . . . . ?
Al1 O3 C66 C69 117.3(8) . . . . ?
Al1 O3 C66 C67 -1.6(11) . . . . ?
Al1 O3 C66 C68 -122.7(8) . . . . ?
Al1 O4 C70 C71 46.2(12) . . . . ?
Al1 O4 C70 C73A 157.3(9) . . . . ?
Al1 O4 C70 C72A -83.0(12) . . . . ?
Al1 O4 C70 C73B 177.7(16) . . . . ?
Al1 O4 C70 C72B -64.5(15) . . . . ?
Al1 O2 C62 C65A -63.7(10) . . . . ?
Al1 O2 C62 C64A 52.7(12) . . . . ?
Al1 O2 C62 C63A -179.1(6) . . . . ?
Al1 O2 C62 C65B -97.3(10) . . . . ?
Al1 O2 C62 C64B 43.6(13) . . . . ?
Al1 O2 C62 C63B 152.5(8) . . . . ?
Al2 O8B C86 C87 -16(2) . . . . ?
Al2 O8B C86 C88B -162.2(16) . . . . ?
Al2 O8B C86 C89B 94.9(17) . . . . ?
Al2 O6A C78 C80A 167(4) . . . . ?
Al2 O6A C78 C81A 44(5) . . . . ?
Al2 O6A C78 C79A -79(4) . . . . ?
Al2 O5A C74 C76A 71.8(18) . . . . ?
Al2 O5A C74 C75A -179.2(15) . . . . ?
Al2 O5A C74 C77A -50(2) . . . . ?
Al2 O7A C82 C84A 123(2) . . . . ?
Al2 O7A C82 C85A 9(3) . . . . ?
Al2 O7A C82 C83A -119(2) . . . . ?
Al2 O6B C78 C79B -8(3) . . . . ?
Al2 O6B C78 C80B -107(2) . . . . ?
Al2 O6B C78 C81B 137(2) . . . . ?
Al3 O12 C103 C105 -159.0(11) . . . . ?
Al3 O12 C103 C106 84.2(13) . . . . ?
Al3 O12 C103 C104 -38.8(16) . . . . ?
Al3 O9 C90 C93A -3.1(16) . . . . ?
Al3 O9 C90 C91A -118.9(12) . . . . ?
Al3 O9 C90 C92A 118.5(12) . . . . ?
Al3 O9 C90 C93B -27.2(19) . . . . ?
Al3 O9 C90 C91B -168.1(19) . . . . ?
Al3 O9 C90 C92B 85.0(14) . . . . ?
Al3 O10A C94 C97A 2(3) . . . . ?
Al3 O10A C94 C95A -128(2) . . . . ?
Al3 O10A C94 C96A 116(2) . . . . ?
Al3 O11A C98 C102 65.9(18) . . . . ?
Al3 O11A C98 C99A -60(2) . . . . ?
Al3 O11A C98 C100 -179.6(18) . . . . ?
O1 Al1 O3 C66 -166.6(8) . . . . ?
O1 Al1 O4 C70 -27.5(9) . . . . ?
O1 Al1 O2 C62 -79.5(8) . . . . ?
O1 C58 C59 F1A -163.2(9) . . . . ?
O1 C58 C59 F2A 81.9(8) . . . . ?
O1 C58 C59 F3A -30.9(13) . . . . ?
O1 C58 C59 F1B 163.4(9) . . . . ?
O1 C58 C59 F2B 28.5(13) . . . . ?
O1 C58 C59 F3B -81.8(7) . . . . ?
O1 C58 C61A F8A 73.1(14) . . . . ?
O1 C58 C61A F9A -44(2) . . . . ?
O1 C58 C61A F7 -160.8(16) . . . . ?
O1 C58 C60A F5A 75(3) . . . . ?
O1 C58 C60A F6A -45(3) . . . . ?
O1 C58 C60A F4 -162.7(15) . . . . ?
O1 C58 C61B F7 168.9(9) . . . . ?
O1 C58 C61B F8B 51.5(17) . . . . ?
O1 C58 C61B F9B -80.9(16) . . . . ?
O1 C58 C60B F4 163.7(14) . . . . ?
O1 C58 C60B F5B 50(2) . . . . ?
O1 C58 C60B F6B -73(2) . . . . ?
O3 Al1 O1 C58 32.5(8) . . . . ?
O3 Al1 O4 C70 93.7(9) . . . . ?
O3 Al1 O2 C62 163.2(8) . . . . ?
O3 C66 C69 F26 -46.3(8) . . . . ?
O3 C66 C69 F27 -164.5(6) . . . . ?
O3 C66 C69 F25 74.6(7) . . . . ?
O3 C66 C67 F19 78.8(7) . . . . ?
O3 C66 C67 F20 -41.4(8) . . . . ?
O3 C66 C67 F21 -158.1(6) . . . . ?
O3 C66 C68 F23 75.1(7) . . . . ?
O3 C66 C68 F24 -45.3(9) . . . . ?
O3 C66 C68 F22 -163.6(7) . . . . ?
O4 Al1 O1 C58 157.1(7) . . . . ?
O4 Al1 O3 C66 71.7(8) . . . . ?
O4 Al1 O2 C62 41.4(8) . . . . ?
O4 C70 C73A F35A 53.2(14) . . . . ?
O4 C70 C73A F36A -75.9(15) . . . . ?
O4 C70 C73A F34A 166.3(10) . . . . ?
O4 C70 C72A F32A 45.9(15) . . . . ?
O4 C70 C72A F33A -65.4(17) . . . . ?
O4 C70 C72A F31A 158.8(16) . . . . ?
O4 C70 C73B F36B 40(2) . . . . ?
O4 C70 C73B F35B -78(2) . . . . ?
O4 C70 C73B F34B 145(2) . . . . ?
O4 C70 C72B F33B -79(2) . . . . ?
O4 C70 C72B F31B 159(2) . . . . ?
O4 C70 C72B F32B 45(3) . . . . ?
O2 Al1 O1 C58 -82.4(7) . . . . ?
O2 Al1 O3 C66 -46.6(8) . . . . ?
O2 Al1 O4 C70 -150.3(9) . . . . ?
O2 C62 C65A F16 -160.6(7) . . . . ?
O2 C62 C65A F18A -40.9(10) . . . . ?
O2 C62 C65A F17A 76.5(10) . . . . ?
O2 C62 C64A F13A -160.4(10) . . . . ?
O2 C62 C64A F14A 77.2(9) . . . . ?
O2 C62 C64A F15A -39.0(13) . . . . ?
O2 C62 C63A F10 -158.2(7) . . . . ?
O2 C62 C63A F12A -47.6(10) . . . . ?
O2 C62 C63A F11A 74.5(9) . . . . ?
O2 C62 C65B F16 155.8(11) . . . . ?
O2 C62 C65B F18B -67.3(18) . . . . ?
O2 C62 C65B F17B 54.1(15) . . . . ?
O2 C62 C64B F15B 151.2(14) . . . . ?
O2 C62 C64B F13B 31.7(19) . . . . ?
O2 C62 C64B F14B -86.5(12) . . . . ?
O2 C62 C63B F10 163.9(8) . . . . ?
O2 C62 C63B F12B -70.4(13) . . . . ?
O2 C62 C63B F11B 37.5(14) . . . . ?
O12 Al3 O9 C90 -167.5(11) . . . . ?
O12 Al3 O10A C94 -44(2) . . . . ?
O12 Al3 O11A C98 -53.6(18) . . . . ?
O12 Al3 O11B C98 90(2) . . . . ?
O12 Al3 O10B C94 39(4) . . . . ?
O12 C103 C105 F103 -163.1(8) . . . . ?
O12 C103 C105 F105 -42.0(11) . . . . ?
O12 C103 C105 F104 79.3(10) . . . . ?
O12 C103 C106 F107 76.3(10) . . . . ?
O12 C103 C106 F108 -49.0(13) . . . . ?
O12 C103 C106 F106 -165.0(8) . . . . ?
O12 C103 C104 F100 81.8(10) . . . . ?
O12 C103 C104 F101 -36.2(12) . . . . ?
O12 C103 C104 F102 -158.1(10) . . . . ?
F93A C99A C98 O11A -67.8(14) . . . . ?
F93A C99A C98 C102 166.5(11) . . . . ?
F93A C99A C98 C100 46.7(17) . . . . ?
O9 Al3 O12 C103 -8.3(13) . . . . ?
O9 Al3 O10A C94 -162(2) . . . . ?
O9 Al3 O11A C98 75.0(18) . . . . ?
O9 Al3 O11B C98 -156(2) . . . . ?
O9 Al3 O10B C94 -91(4) . . . . ?
O9 C90 C93A F81A 76.6(9) . . . . ?
O9 C90 C93A F80 -166.7(8) . . . . ?
O9 C90 C93A F79 -37.2(12) . . . . ?
O9 C90 C91A F73 -50.0(12) . . . . ?
O9 C90 C91A F74A -162.5(11) . . . . ?
O9 C90 C91A F75A 75.2(15) . . . . ?
O9 C90 C92A F76A 63.7(15) . . . . ?
O9 C90 C92A F78A -167.7(12) . . . . ?
O9 C90 C92A F77A -47.0(13) . . . . ?
O9 C90 C93B F81B -82.8(14) . . . . ?
O9 C90 C93B F80 161.8(15) . . . . ?
O9 C90 C93B F79 14(2) . . . . ?
O9 C90 C91B F73 49(3) . . . . ?
O9 C90 C91B F74B -72(3) . . . . ?
O9 C90 C91B F75B 179(2) . . . . ?
O9 C90 C92B F76B 35.6(16) . . . . ?
O9 C90 C92B F78B 159.1(14) . . . . ?
O9 C90 C92B F77B -81.4(14) . . . . ?
F99 C102 C98 O11A -90.5(9) . . . . ?
F99 C102 C98 C99A 34.8(10) . . . . ?
F99 C102 C98 C100 156.9(11) . . . . ?
F99 C102 C98 C99B 54.0(11) . . . . ?
F99 C102 C98 C101 174.9(12) . . . . ?
F99 C102 C98 O11B -60.0(9) . . . . ?
C21 C20 C25 C24 -1.9(8) . . . . ?
C21 C20 C25 C28 176.8(6) . . . . ?
C21 C22 C23 C24 -2.4(10) . . . . ?
C21 C22 C23 C27 -179.8(6) . . . . ?
O8B Al2 O6B C78 138(2) . . . . ?
O8B Al2 O7B C82 91(3) . . . . ?
O8B Al2 O5B C74 -42(3) . . . . ?
O8B C86 C87 F64 171.8(10) . . . . ?
O8B C86 C87 F3 -89.4(14) . . . . ?
O8B C86 C87 F1 24.5(18) . . . . ?
O8B C86 C88B F68B 58(2) . . . . ?
O8B C86 C88B F67B -179.6(17) . . . . ?
O8B C86 C88B F69B -58.6(17) . . . . ?
O8B C86 C89B F70B 159.9(17) . . . . ?
O8B C86 C89B F71B 35.0(19) . . . . ?
O8B C86 C89B F72B -84.6(15) . . . . ?
C20 C21 C22 C23 -0.4(9) . . . . ?
C20 C25 C24 C23 -1.0(9) . . . . ?
O6A Al2 O5A C74 -175.1(19) . . . . ?
O6A Al2 O7A C82 -165(2) . . . . ?
O6A Al2 O8A C86 -43(2) . . . . ?
C48 C52 C51 Fe3 -60.8(4) . . . . ?
C48 C52 C51 C50 -0.4(7) . . . . ?
C48 C52 C51 C56 176.6(6) . . . . ?
C48 C49 C50 Fe3 60.0(4) . . . . ?
C48 C49 C50 C51 -0.6(6) . . . . ?
C48 C49 C50 C55 -176.5(6) . . . . ?
O10A Al3 O12 C103 -124.7(12) . . . . ?
O10A Al3 O9 C90 -50.2(13) . . . . ?
O10A Al3 O11A C98 -169.6(17) . . . . ?
O10A C94 C97A F90A 69.7(13) . . . . ?
O10A C94 C97A F88 -45.1(13) . . . . ?
O10A C94 C97A F89 -163.4(11) . . . . ?
O10A C94 C95A F82 -29.2(14) . . . . ?
O10A C94 C95A F84A 83.8(11) . . . . ?
O10A C94 C95A F83 -154.1(10) . . . . ?
O10A C94 C96A F87A -162.8(12) . . . . ?
O10A C94 C96A F86A -39.0(15) . . . . ?
O10A C94 C96A F85A 80.5(14) . . . . ?
F95A C100 C98 O11A 46(2) . . . . ?
F95A C100 C98 C102 164.3(15) . . . . ?
F95A C100 C98 C99A -73(2) . . . . ?
C52 C48 C49 Fe3 60.5(4) . . . . ?
C52 C48 C49 C50 0.3(6) . . . . ?
C52 C48 C49 C54 -175.3(6) . . . . ?
O5A Al2 O6A C78 124(4) . . . . ?
O5A Al2 O7A C82 93(2) . . . . ?
O5A Al2 O8A C86 61.3(19) . . . . ?
C49 C48 C52 Fe3 -60.7(4) . . . . ?
C49 C48 C52 C51 0.0(6) . . . . ?
C49 C48 C52 C57 174.6(5) . . . . ?
C49 C50 C51 Fe3 60.7(4) . . . . ?
C49 C50 C51 C52 0.6(7) . . . . ?
C49 C50 C51 C56 -176.4(6) . . . . ?
C29 C33 C32 Fe2 -61.0(4) . . . . ?
C29 C33 C32 C31 -1.0(6) . . . . ?
C29 C33 C32 C37 175.8(6) . . . . ?
F91A C99A C98 O11A 172.5(12) . . . . ?
F91A C99A C98 C102 46.8(15) . . . . ?
F91A C99A C98 C100 -73.0(17) . . . . ?
C22 C21 C20 Te2 -176.5(4) . . . . ?
C22 C21 C20 C25 2.5(8) . . . . ?
C9 C6 C1 Te1 2.4(8) . . . . ?
C9 C6 C1 C2 -177.6(6) . . . . ?
C9 C6 C5 C4 179.3(6) . . . . ?
C25 C24 C23 C22 3.1(10) . . . . ?
C25 C24 C23 C27 -179.4(6) . . . . ?
C6 C1 C2 C3 -2.7(9) . . . . ?
C6 C1 C2 C7 177.2(6) . . . . ?
F97 C102 C98 O11A 151.0(8) . . . . ?
F97 C102 C98 C99A -83.7(10) . . . . ?
F97 C102 C98 C100 38.4(12) . . . . ?
F97 C102 C98 C99B -64.5(11) . . . . ?
F97 C102 C98 C101 56.4(13) . . . . ?
F97 C102 C98 O11B -178.5(8) . . . . ?
C33 C29 C30 Fe2 59.8(4) . . . . ?
C33 C29 C30 C31 -0.5(6) . . . . ?
C33 C29 C30 C35 -176.5(5) . . . . ?
C30 C29 C33 Fe2 -59.8(4) . . . . ?
C30 C29 C33 C32 0.9(6) . . . . ?
C30 C29 C33 C38 174.5(6) . . . . ?
C30 C31 C32 Fe2 60.9(4) . . . . ?
C30 C31 C32 C33 0.7(6) . . . . ?
C30 C31 C32 C37 -176.2(5) . . . . ?
F54A C81A C78 O6A 49(2) . . . . ?
F54A C81A C78 C80A -73.7(17) . . . . ?
F54A C81A C78 C79A 165.5(16) . . . . ?
C32 C31 C30 Fe2 -60.7(4) . . . . ?
C32 C31 C30 C29 -0.1(6) . . . . ?
C32 C31 C30 C35 175.9(5) . . . . ?
C4 C3 C2 C1 1.8(9) . . . . ?
C4 C3 C2 C7 -178.2(6) . . . . ?
F96A C100 C98 O11A -73.6(18) . . . . ?
F96A C100 C98 C102 44.2(18) . . . . ?
F96A C100 C98 C99A 167.4(15) . . . . ?
C1 C6 C5 C4 -0.3(9) . . . . ?
C11 C10 C14 Fe1 -59.9(4) . . . . ?
C11 C10 C14 C13 0.4(7) . . . . ?
C11 C10 C14 C19 175.6(7) . . . . ?
C42 C41 C40 C39 0.3(9) . . . . ?
C42 C41 C40 C45 178.6(6) . . . . ?
C42 C43 C44 C39 0.8(9) . . . . ?
C42 C43 C44 C47 -176.1(6) . . . . ?
O11A Al3 O12 C103 123.7(12) . . . . ?
O11A Al3 O9 C90 62.0(13) . . . . ?
O11A Al3 O10A C94 75(2) . . . . ?
O7A Al2 O6A C78 2(5) . . . . ?
O7A Al2 O5A C74 -62.6(18) . . . . ?
O7A Al2 O8A C86 -161.2(17) . . . . ?
C10 C11 C12 Fe1 60.9(4) . . . . ?
C10 C11 C12 C13 1.7(7) . . . . ?
C10 C11 C12 C17 -173.0(7) . . . . ?
F63A C85A C82 O7A -46.2(11) . . . . ?
F63A C85A C82 C84A -149.5(10) . . . . ?
F63A C85A C82 C83A 86.7(11) . . . . ?
F53A C81A C78 O6A 165(2) . . . . ?
F53A C81A C78 C80A 42.5(18) . . . . ?
F53A C81A C78 C79A -78.3(18) . . . . ?
C3 C4 C5 C6 -0.6(9) . . . . ?
C5 C6 C1 Te1 -178.0(4) . . . . ?
C5 C6 C1 C2 2.1(8) . . . . ?
C5 C4 C3 C2 -0.2(9) . . . . ?
C53 C48 C52 Fe3 124.0(6) . . . . ?
C53 C48 C52 C51 -175.2(5) . . . . ?
C53 C48 C52 C57 -0.7(9) . . . . ?
C53 C48 C49 Fe3 -124.1(5) . . . . ?
C53 C48 C49 C50 175.7(5) . . . . ?
C53 C48 C49 C54 0.0(9) . . . . ?
F62A C85A C82 O7A 73.0(11) . . . . ?
F62A C85A C82 C84A -30.3(12) . . . . ?
F62A C85A C82 C83A -154.1(10) . . . . ?
F94A C100 C98 O11A 168.7(19) . . . . ?
F94A C100 C98 C102 -73(2) . . . . ?
F94A C100 C98 C99A 50(2) . . . . ?
F47A C79A C78 O6A 175.9(19) . . . . ?
F47A C79A C78 C80A -75.9(19) . . . . ?
F47A C79A C78 C81A 41(2) . . . . ?
C12 C11 C10 Fe1 -60.5(4) . . . . ?
C12 C11 C10 C14 -1.3(7) . . . . ?
C12 C11 C10 C15 175.9(6) . . . . ?
C12 C13 C14 Fe1 62.6(4) . . . . ?
C12 C13 C14 C10 0.7(7) . . . . ?
C12 C13 C14 C19 -174.7(7) . . . . ?
C41 C42 C43 C44 -0.9(9) . . . . ?
C41 C40 C39 Te3A -174.4(5) . . . . ?
C41 C40 C39 C44 -0.3(9) . . . . ?
C41 C40 C39 Te3B -174.8(5) . . . . ?
F56A C83A C82 O7A 87.7(15) . . . . ?
F56A C83A C82 C84A -165.9(14) . . . . ?
F56A C83A C82 C85A -43.0(16) . . . . ?
F70A C89A C86 C88A 37.4(10) . . . . ?
F70A C89A C86 C87 -77.6(10) . . . . ?
F70A C89A C86 O8A 167.2(9) . . . . ?
C43 C42 C41 C40 0.3(9) . . . . ?
F57A C83A C82 O7A -25.5(15) . . . . ?
F57A C83A C82 C84A 80.9(13) . . . . ?
F57A C83A C82 C85A -156.2(10) . . . . ?
C14 C13 C12 Fe1 -61.9(4) . . . . ?
C14 C13 C12 C11 -1.4(7) . . . . ?
C14 C13 C12 C17 173.3(7) . . . . ?
F49A C80A C78 O6A 145.5(18) . . . . ?
F49A C80A C78 C81A -78.1(19) . . . . ?
F49A C80A C78 C79A 42(2) . . . . ?
C40 C39 C44 C43 -0.2(9) . . . . ?
C40 C39 C44 C47 176.6(6) . . . . ?
C38 C33 C32 Fe2 125.5(6) . . . . ?
C38 C33 C32 C31 -174.5(6) . . . . ?
C38 C33 C32 C37 2.2(10) . . . . ?
F50A C80A C78 O6A 32(3) . . . . ?
F50A C80A C78 C81A 168(2) . . . . ?
F50A C80A C78 C79A -71(2) . . . . ?
F92A C99A C98 O11A 50.0(15) . . . . ?
F92A C99A C98 C102 -75.7(13) . . . . ?
F92A C99A C98 C100 164.5(14) . . . . ?
C26 C21 C20 Te2 5.0(7) . . . . ?
C26 C21 C20 C25 -176.1(6) . . . . ?
C26 C21 C22 C23 178.3(6) . . . . ?
C54 C49 C50 Fe3 -124.4(6) . . . . ?
C54 C49 C50 C51 175.1(6) . . . . ?
C54 C49 C50 C55 -0.9(10) . . . . ?
F71A C89A C86 C88A -77.6(11) . . . . ?
F71A C89A C86 C87 167.5(10) . . . . ?
F71A C89A C86 O8A 52.3(12) . . . . ?
C102 C98 C99B F93B 170.5(17) . . . . ?
C102 C98 C99B F91B 45(2) . . . . ?
C102 C98 C99B F92B -71.8(16) . . . . ?
C102 C98 C101 F95B 160.7(18) . . . . ?
C102 C98 C101 F96B 41(2) . . . . ?
C102 C98 C101 F94B -81(3) . . . . ?
C102 C98 O11B Al3 -80(2) . . . . ?
F68A C88A C86 C89A 166.4(9) . . . . ?
F68A C88A C86 C87 -75.7(10) . . . . ?
F68A C88A C86 O8A 39.8(13) . . . . ?
C57 C52 C51 Fe3 124.7(6) . . . . ?
C57 C52 C51 C50 -174.9(5) . . . . ?
C57 C52 C51 C56 2.0(10) . . . . ?
F46A C79A C78 O6A -68.3(18) . . . . ?
F46A C79A C78 C80A 39.9(17) . . . . ?
F46A C79A C78 C81A 157.2(13) . . . . ?
C46 C42 C41 C40 179.2(6) . . . . ?
C46 C42 C43 C44 -179.7(6) . . . . ?
F72A C89A C86 C88A 163.5(8) . . . . ?
F72A C89A C86 C87 48.5(10) . . . . ?
F72A C89A C86 O8A -66.7(11) . . . . ?
F67A C88A C86 C89A -78.5(9) . . . . ?
F67A C88A C86 C87 39.4(9) . . . . ?
F67A C88A C86 O8A 154.8(9) . . . . ?
C8 C4 C3 C2 179.2(6) . . . . ?
C8 C4 C5 C6 -179.9(6) . . . . ?
C55 C50 C51 Fe3 -123.4(7) . . . . ?
C55 C50 C51 C52 176.4(6) . . . . ?
C55 C50 C51 C56 -0.6(11) . . . . ?
C34 C29 C33 Fe2 125.2(6) . . . . ?
C34 C29 C33 C32 -174.1(6) . . . . ?
C34 C29 C33 C38 -0.5(10) . . . . ?
C34 C29 C30 Fe2 -125.3(6) . . . . ?
C34 C29 C30 C31 174.4(6) . . . . ?
C34 C29 C30 C35 -1.6(10) . . . . ?
C69 C66 C67 F19 -41.2(7) . . . . ?
C69 C66 C67 F20 -161.4(6) . . . . ?
C69 C66 C67 F21 81.9(7) . . . . ?
C69 C66 C68 F23 -164.8(6) . . . . ?
C69 C66 C68 F24 74.9(8) . . . . ?
C69 C66 C68 F22 -43.4(9) . . . . ?
C67 C66 C69 F26 74.7(7) . . . . ?
C67 C66 C69 F27 -43.5(8) . . . . ?
C67 C66 C69 F25 -164.4(5) . . . . ?
C67 C66 C68 F23 -47.1(8) . . . . ?
C67 C66 C68 F24 -167.4(7) . . . . ?
C67 C66 C68 F22 74.3(9) . . . . ?
C59 C58 C61A F8A -156.9(10) . . . . ?
C59 C58 C61A F9A 86.2(18) . . . . ?
C59 C58 C61A F7 -31(2) . . . . ?
C59 C58 C60A F5A -40(3) . . . . ?
C59 C58 C60A F6A -160(2) . . . . ?
C59 C58 C60A F4 82.6(19) . . . . ?
C59 C58 C61B F7 -76.6(11) . . . . ?
C59 C58 C61B F8B 165.9(15) . . . . ?
C59 C58 C61B F9B 33.5(17) . . . . ?
C59 C58 C60B F4 34(2) . . . . ?
C59 C58 C60B F5B -80(2) . . . . ?
C59 C58 C60B F6B 157.6(14) . . . . ?
F52A C81A C78 O6A -74(2) . . . . ?
F52A C81A C78 C80A 163.2(14) . . . . ?
F52A C81A C78 C79A 42.4(17) . . . . ?
F45A C77A C74 O5A -75.7(15) . . . . ?
F45A C77A C74 C76A 163.8(11) . . . . ?
F45A C77A C74 C75A 47.9(15) . . . . ?
F69A C88A C86 C89A 42.7(10) . . . . ?
F69A C88A C86 C87 160.6(8) . . . . ?
F69A C88A C86 O8A -84.0(11) . . . . ?
C28 C25 C24 C23 -179.7(6) . . . . ?
F42A C76A C74 O5A -86.1(12) . . . . ?
F42A C76A C74 C75A 165.7(12) . . . . ?
F42A C76A C74 C77A 43.0(15) . . . . ?
C36 C31 C30 Fe2 124.4(6) . . . . ?
C36 C31 C30 C29 -175.0(6) . . . . ?
C36 C31 C30 C35 1.0(10) . . . . ?
C36 C31 C32 Fe2 -124.2(6) . . . . ?
C36 C31 C32 C33 175.5(6) . . . . ?
C36 C31 C32 C37 -1.3(9) . . . . ?
F59A C84A C82 O7A 77.6(15) . . . . ?
F59A C84A C82 C85A -165.7(12) . . . . ?
F59A C84A C82 C83A -44.2(16) . . . . ?
F60A C84A C82 O7A -32.1(16) . . . . ?
F60A C84A C82 C85A 84.6(15) . . . . ?
F60A C84A C82 C83A -153.8(14) . . . . ?
C16 C11 C10 Fe1 126.8(7) . . . . ?
C16 C11 C10 C14 -174.0(7) . . . . ?
C16 C11 C10 C15 3.3(11) . . . . ?
C16 C11 C12 Fe1 -126.1(7) . . . . ?
C16 C11 C12 C13 174.6(6) . . . . ?
C16 C11 C12 C17 -0.1(11) . . . . ?
C68 C66 C69 F26 -166.5(6) . . . . ?
C68 C66 C69 F27 75.3(8) . . . . ?
C68 C66 C69 F25 -45.5(7) . . . . ?
C68 C66 C67 F19 -159.9(6) . . . . ?
C68 C66 C67 F20 79.8(7) . . . . ?
C68 C66 C67 F21 -36.8(8) . . . . ?
F43A C77A C74 O5A 168.6(18) . . . . ?
F43A C77A C74 C76A 48(2) . . . . ?
F43A C77A C74 C75A -68(2) . . . . ?
C105 C103 C106 F107 -40.5(12) . . . . ?
C105 C103 C106 F108 -165.8(10) . . . . ?
C105 C103 C106 F106 78.2(11) . . . . ?
C105 C103 C104 F100 -159.3(8) . . . . ?
C105 C103 C104 F101 82.8(10) . . . . ?
C105 C103 C104 F102 -39.1(14) . . . . ?
F41A C76A C74 O5A 31.8(14) . . . . ?
F41A C76A C74 C75A -76.5(14) . . . . ?
F41A C76A C74 C77A 160.9(14) . . . . ?
C65A C62 C64A F13A -41.0(12) . . . . ?
C65A C62 C64A F14A -163.3(8) . . . . ?
C65A C62 C64A F15A 80.4(11) . . . . ?
C65A C62 C63A F10 83.3(9) . . . . ?
C65A C62 C63A F12A -166.0(9) . . . . ?
C65A C62 C63A F11A -43.9(10) . . . . ?
F39A C75A C74 O5A -70.7(15) . . . . ?
F39A C75A C74 C76A 39.2(15) . . . . ?
F39A C75A C74 C77A 157.4(14) . . . . ?
C64A C62 C65A F16 78.3(10) . . . . ?
C64A C62 C65A F18A -161.9(9) . . . . ?
C64A C62 C65A F17A -44.6(11) . . . . ?
C64A C62 C63A F10 -30.9(11) . . . . ?
C64A C62 C63A F12A 79.8(10) . . . . ?
C64A C62 C63A F11A -158.1(8) . . . . ?
C45 C40 C39 Te3A 7.3(9) . . . . ?
C45 C40 C39 C44 -178.6(6) . . . . ?
C45 C40 C39 Te3B 7.0(8) . . . . ?
F44A C77A C74 O5A 38(2) . . . . ?
F44A C77A C74 C76A -82.1(18) . . . . ?
F44A C77A C74 C75A 162.0(16) . . . . ?
C15 C10 C14 Fe1 122.9(7) . . . . ?
C15 C10 C14 C13 -176.8(6) . . . . ?
C15 C10 C14 C19 -1.6(11) . . . . ?
C63A C62 C65A F16 -42.1(10) . . . . ?
C63A C62 C65A F18A 77.6(10) . . . . ?
C63A C62 C65A F17A -165.0(9) . . . . ?
C63A C62 C64A F13A 73.4(13) . . . . ?
C63A C62 C64A F14A -48.9(10) . . . . ?
C63A C62 C64A F15A -165.2(10) . . . . ?
F58A C84A C82 O7A -159.6(17) . . . . ?
F58A C84A C82 C85A -42.9(18) . . . . ?
F58A C84A C82 C83A 78.6(18) . . . . ?
C18 C13 C12 Fe1 122.8(7) . . . . ?
C18 C13 C12 C11 -176.7(6) . . . . ?
C18 C13 C12 C17 -2.0(11) . . . . ?
C18 C13 C14 Fe1 -122.0(6) . . . . ?
C18 C13 C14 C10 176.0(6) . . . . ?
C18 C13 C14 C19 0.7(11) . . . . ?
F61A C85A C82 O7A -166.4(11) . . . . ?
F61A C85A C82 C84A 90.3(12) . . . . ?
F61A C85A C82 C83A -33.4(13) . . . . ?
C93A C90 C91A F73 -169.1(9) . . . . ?
C93A C90 C91A F74A 78.4(13) . . . . ?
C93A C90 C91A F75A -43.9(15) . . . . ?
C93A C90 C92A F76A -173.2(12) . . . . ?
C93A C90 C92A F78A -44.5(16) . . . . ?
C93A C90 C92A F77A 76.1(13) . . . . ?
C97A C94 C95A F82 -161.8(10) . . . . ?
C97A C94 C95A F84A -48.8(11) . . . . ?
C97A C94 C95A F83 73.3(12) . . . . ?
C97A C94 C96A F87A -42.6(13) . . . . ?
C97A C94 C96A F86A 81.2(14) . . . . ?
C97A C94 C96A F85A -159.3(12) . . . . ?
C61A C58 C59 F1A 65.0(14) . . . . ?
C61A C58 C59 F2A -49.9(12) . . . . ?
C61A C58 C59 F3A -162.7(14) . . . . ?
C61A C58 C60A F5A -160(2) . . . . ?
C61A C58 C60A F6A 80(3) . . . . ?
C61A C58 C60A F4 -38(2) . . . . ?
C60A C58 C59 F1A -51.1(17) . . . . ?
C60A C58 C59 F2A -165.9(15) . . . . ?
C60A C58 C59 F3A 81.2(18) . . . . ?
C60A C58 C61A F8A -47.7(19) . . . . ?
C60A C58 C61A F9A -165(2) . . . . ?
C60A C58 C61A F7 78(3) . . . . ?
F40A C76A C74 O5A 151.9(13) . . . . ?
F40A C76A C74 C75A 43.7(15) . . . . ?
F40A C76A C74 C77A -79.0(15) . . . . ?
C95A C94 C97A F90A -159.0(9) . . . . ?
C95A C94 C97A F88 86.2(11) . . . . ?
C95A C94 C97A F89 -32.1(12) . . . . ?
C95A C94 C96A F87A 78.8(12) . . . . ?
C95A C94 C96A F86A -157.3(12) . . . . ?
C95A C94 C96A F85A -37.8(15) . . . . ?
C106 C103 C105 F103 -44.5(12) . . . . ?
C106 C103 C105 F105 76.5(11) . . . . ?
C106 C103 C105 F104 -162.1(9) . . . . ?
C106 C103 C104 F100 -41.1(10) . . . . ?
C106 C103 C104 F101 -159.0(9) . . . . ?
C106 C103 C104 F102 79.1(13) . . . . ?
C104 C103 C105 F103 75.4(11) . . . . ?
C104 C103 C105 F105 -163.5(9) . . . . ?
C104 C103 C105 F104 -42.2(11) . . . . ?
C104 C103 C106 F107 -159.9(9) . . . . ?
C104 C103 C106 F108 74.7(12) . . . . ?
C104 C103 C106 F106 -41.2(11) . . . . ?
F55A C83A C82 O7A -146.8(14) . . . . ?
F55A C83A C82 C84A -40.4(17) . . . . ?
F55A C83A C82 C85A 82.5(15) . . . . ?
C88A C86 C87 F66A 40.0(9) . . . . ?
C88A C86 C87 F64 -87.7(10) . . . . ?
C88A C86 C87 F65A 161.2(8) . . . . ?
C88A C86 O8A Al2 -25(2) . . . . ?
F38A C75A C74 O5A 50.5(16) . . . . ?
F38A C75A C74 C76A 160.3(14) . . . . ?
F38A C75A C74 C77A -81.5(17) . . . . ?
C91A C90 C93A F81A -167.3(8) . . . . ?
C91A C90 C93A F80 -50.6(11) . . . . ?
C91A C90 C93A F79 78.9(11) . . . . ?
C91A C90 C92A F76A -55.8(16) . . . . ?
C91A C90 C92A F78A 72.8(16) . . . . ?
C91A C90 C92A F77A -166.6(12) . . . . ?
F37A C75A C74 O5A 165.5(13) . . . . ?
F37A C75A C74 C76A -84.7(15) . . . . ?
F37A C75A C74 C77A 33.5(18) . . . . ?
C89A C86 C87 F66A 157.9(8) . . . . ?
C89A C86 C87 F64 30.1(12) . . . . ?
C89A C86 C87 F65A -81.0(9) . . . . ?
C89A C86 O8A Al2 -151.5(16) . . . . ?
C92A C90 C93A F81A -46.4(11) . . . . ?
C92A C90 C93A F80 70.3(12) . . . . ?
C92A C90 C93A F79 -160.2(10) . . . . ?
C92A C90 C91A F73 72.1(12) . . . . ?
C92A C90 C91A F74A -40.4(16) . . . . ?
C92A C90 C91A F75A -162.7(13) . . . . ?
C96A C94 C97A F90A -39.3(12) . . . . ?
C96A C94 C97A F88 -154.1(9) . . . . ?
C96A C94 C97A F89 87.6(11) . . . . ?
C96A C94 C95A F82 80.2(12) . . . . ?
C96A C94 C95A F84A -166.7(10) . . . . ?
C96A C94 C95A F83 -44.7(12) . . . . ?
Te3B C39 C44 C43 173.7(5) . . . . ?
Te3B C39 C44 C47 -9.5(9) . . . . ?
C61B C58 C59 F1B 56.1(13) . . . . ?
C61B C58 C59 F2B -78.8(14) . . . . ?
C61B C58 C59 F3B 170.9(9) . . . . ?
C61B C58 C60B F4 -84(2) . . . . ?
C61B C58 C60B F5B 161.8(18) . . . . ?
C61B C58 C60B F6B 39(2) . . . . ?
C60B C58 C59 F1B -66.6(17) . . . . ?
C60B C58 C59 F2B 158.5(16) . . . . ?
C60B C58 C59 F3B 48.2(14) . . . . ?
C60B C58 C61B F7 50.6(17) . . . . ?
C60B C58 C61B F8B -67(2) . . . . ?
C60B C58 C61B F9B 160.7(18) . . . . ?
C65B C62 C64B F15B -71.2(19) . . . . ?
C65B C62 C64B F13B 169.3(16) . . . . ?
C65B C62 C64B F14B 51.1(16) . . . . ?
C65B C62 C63B F10 46.9(12) . . . . ?
C65B C62 C63B F12B 172.6(12) . . . . ?
C65B C62 C63B F11B -79.6(14) . . . . ?
C64B C62 C65B F16 17.4(19) . . . . ?
C64B C62 C65B F18B 154.3(16) . . . . ?
C64B C62 C65B F17B -84.3(16) . . . . ?
C64B C62 C63B F10 -77.5(12) . . . . ?
C64B C62 C63B F12B 48.2(14) . . . . ?
C64B C62 C63B F11B 156.1(14) . . . . ?
C63B C62 C65B F16 -93.1(14) . . . . ?
C63B C62 C65B F18B 43.9(18) . . . . ?
C63B C62 C65B F17B 165.2(15) . . . . ?
C63B C62 C64B F15B 40.2(17) . . . . ?
C63B C62 C64B F13B -79.3(17) . . . . ?
C63B C62 C64B F14B 162.5(11) . . . . ?
F98 C102 C98 O11A 29.0(9) . . . . ?
F98 C102 C98 C99A 154.3(8) . . . . ?
F98 C102 C98 C100 -83.5(11) . . . . ?
F98 C102 C98 C99B 173.5(10) . . . . ?
F98 C102 C98 C101 -65.6(13) . . . . ?
F98 C102 C98 O11B 59.5(9) . . . . ?
C99B C98 C101 F95B -79(2) . . . . ?
C99B C98 C101 F96B 161.5(18) . . . . ?
C99B C98 C101 F94B 40(3) . . . . ?
C99B C98 O11B Al3 165(2) . . . . ?
C101 C98 C99B F93B 45(2) . . . . ?
C101 C98 C99B F91B -80(2) . . . . ?
C101 C98 C99B F92B 162.6(18) . . . . ?
C101 C98 O11B Al3 48(3) . . . . ?
C97B C94 C95B F82 -88.6(13) . . . . ?
C97B C94 C95B F83 33.4(17) . . . . ?
C97B C94 C95B F84B 157.8(15) . . . . ?
C97B C94 C96B F86B 66(2) . . . . ?
C97B C94 C96B F85B 162(2) . . . . ?
C97B C94 C96B F87B -71(2) . . . . ?
C97B C94 O10B Al3 -118(4) . . . . ?
C95B C94 C97B F88 162.2(13) . . . . ?
C95B C94 C97B F89 -87.3(16) . . . . ?
C95B C94 C97B F90B 60(2) . . . . ?
C95B C94 C96B F86B 173(2) . . . . ?
C95B C94 C96B F85B -90(2) . . . . ?
C95B C94 C96B F87B 37(2) . . . . ?
C95B C94 O10B Al3 131(4) . . . . ?
C96B C94 C97B F88 -95.7(14) . . . . ?
C96B C94 C97B F89 14.8(17) . . . . ?
C96B C94 C97B F90B 162.4(19) . . . . ?
C96B C94 C95B F82 167.8(15) . . . . ?
C96B C94 C95B F83 -70.2(18) . . . . ?
C96B C94 C95B F84B 54.2(18) . . . . ?
C96B C94 O10B Al3 -4(6) . . . . ?
C93B C90 C91B F73 -89(2) . . . . ?
C93B C90 C91B F74B 150(2) . . . . ?
C93B C90 C91B F75B 41(4) . . . . ?
C93B C90 C92B F76B 154.8(15) . . . . ?
C93B C90 C92B F78B -81.7(16) . . . . ?
C93B C90 C92B F77B 37.8(16) . . . . ?
C91B C90 C93B F81B 53(2) . . . . ?
C91B C90 C93B F80 -62(3) . . . . ?
C91B C90 C93B F79 150(2) . . . . ?
C91B C90 C92B F76B -77(2) . . . . ?
C91B C90 C92B F78B 46(2) . . . . ?
C91B C90 C92B F77B 165.9(18) . . . . ?
C92B C90 C93B F81B 169.2(14) . . . . ?
C92B C90 C93B F80 54(2) . . . . ?
C92B C90 C93B F79 -94.3(19) . . . . ?
C92B C90 C91B F73 153.5(19) . . . . ?
C92B C90 C91B F74B 33(3) . . . . ?
C92B C90 C91B F75B -76(3) . . . . ?
F42B C76B C74 C75B 156(3) . . . . ?
F42B C76B C74 O5B -90(3) . . . . ?
F41B C76B C74 C75B -76(4) . . . . ?
F41B C76B C74 O5B 38(4) . . . . ?
F39B C75B C74 C76B 47(3) . . . . ?
F39B C75B C74 O5B -65(2) . . . . ?
F40B C76B C74 C75B 46(4) . . . . ?
F40B C76B C74 O5B 160(3) . . . . ?
F38B C75B C74 C76B 158(2) . . . . ?
F38B C75B C74 O5B 46(3) . . . . ?
C76B C74 O5B Al2 -164(3) . . . . ?
F37B C75B C74 C76B -92(3) . . . . ?
F37B C75B C74 O5B 156(2) . . . . ?
C75B C74 O5B Al2 -52(4) . . . . ?
F42C C76C C74 C75C -167.5(17) . . . . ?
F42C C76C C74 C77C 79(2) . . . . ?
F39C C75C C74 C76C 80.8(16) . . . . ?
F39C C75C C74 C77C -168.8(14) . . . . ?
F40C C76C C74 C75C 76(2) . . . . ?
F40C C76C C74 C77C -38(2) . . . . ?
F38C C75C C74 C76C -159.4(15) . . . . ?
F38C C75C C74 C77C -49.0(16) . . . . ?
F45C C77C C74 C75C 80(2) . . . . ?
F45C C77C C74 C76C -165.9(19) . . . . ?
F41C C76C C74 C75C -46(2) . . . . ?
F41C C76C C74 C77C -160(2) . . . . ?
F37C C75C C74 C76C -40.2(18) . . . . ?
F37C C75C C74 C77C 70.1(16) . . . . ?
F44C C77C C74 C75C -155.6(14) . . . . ?
F44C C77C C74 C76C -41.1(17) . . . . ?
F43C C77C C74 C75C -37(2) . . . . ?
F43C C77C C74 C76C 77.1(18) . . . . ?
F63B C85B C82 C84B -170(2) . . . . ?
F63B C85B C82 C83B 74(2) . . . . ?
F63B C85B C82 O7B -32(3) . . . . ?
F62B C85B C82 C84B -52(3) . . . . ?
F62B C85B C82 C83B -167(3) . . . . ?
F62B C85B C82 O7B 86(3) . . . . ?
F56B C83B C82 C84B -136(3) . . . . ?
F56B C83B C82 C85B -15(3) . . . . ?
F56B C83B C82 O7B 111(3) . . . . ?
F57B C83B C82 C84B 77(3) . . . . ?
F57B C83B C82 C85B -162(2) . . . . ?
F57B C83B C82 O7B -36(3) . . . . ?
F59B C84B C82 C85B -158(3) . . . . ?
F59B C84B C82 C83B -42(3) . . . . ?
F59B C84B C82 O7B 59(3) . . . . ?
F60B C84B C82 C85B 75(3) . . . . ?
F60B C84B C82 C83B -169(3) . . . . ?
F60B C84B C82 O7B -68(3) . . . . ?
F58B C84B C82 C85B -27(4) . . . . ?
F58B C84B C82 C83B 89(3) . . . . ?
F58B C84B C82 O7B -170(3) . . . . ?
F61B C85B C82 C84B 73(3) . . . . ?
F61B C85B C82 C83B -42(3) . . . . ?
F61B C85B C82 O7B -149.0(19) . . . . ?
C84B C82 O7B Al2 20(4) . . . . ?
F55B C83B C82 C84B -29(3) . . . . ?
F55B C83B C82 C85B 92(3) . . . . ?
F55B C83B C82 O7B -142(3) . . . . ?
C85B C82 O7B Al2 -119(3) . . . . ?
C83B C82 O7B Al2 128(4) . . . . ?
C84C C82 C83C F55C -39(2) . . . . ?
C84C C82 C83C F56C -161.5(16) . . . . ?
C83C C82 C84C F60C -166.0(18) . . . . ?
C83C C82 C84C F59C -40.9(19) . . . . ?
C83C C82 C84C F58C 68(2) . . . . ?
F54B C81B C78 C79B 164(2) . . . . ?
F54B C81B C78 C80B -85(3) . . . . ?
F54B C81B C78 O6B 21(3) . . . . ?
F53B C81B C78 C79B -68(3) . . . . ?
F53B C81B C78 C80B 43(3) . . . . ?
F53B C81B C78 O6B 149(2) . . . . ?
F46B C79B C78 C80B 157.3(17) . . . . ?
F46B C79B C78 C81B -84(2) . . . . ?
F46B C79B C78 O6B 60.9(19) . . . . ?
F48B C79B C78 C80B -85(2) . . . . ?
F48B C79B C78 C81B 34(3) . . . . ?
F48B C79B C78 O6B 179(2) . . . . ?
F49B C80B C78 C79B 54(3) . . . . ?
F49B C80B C78 C81B -70(3) . . . . ?
F49B C80B C78 O6B 167(2) . . . . ?
F50B C80B C78 C79B -78(2) . . . . ?
F50B C80B C78 C81B 157(2) . . . . ?
F50B C80B C78 O6B 35(2) . . . . ?
F47B C79B C78 C80B 38(2) . . . . ?
F47B C79B C78 C81B 156.9(19) . . . . ?
F47B C79B C78 O6B -59(2) . . . . ?
F52B C81B C78 C79B 49(2) . . . . ?
F52B C81B C78 C80B 160.3(18) . . . . ?
F52B C81B C78 O6B -93.4(19) . . . . ?
C87 C86 C88B F68B -89.1(19) . . . . ?
C87 C86 C88B F67B 33(2) . . . . ?
C87 C86 C88B F69B 154.1(13) . . . . ?
C87 C86 C89B F70B -74.8(18) . . . . ?
C87 C86 C89B F71B 160.2(17) . . . . ?
C87 C86 C89B F72B 40.6(16) . . . . ?
C87 C86 O8A Al2 90.2(18) . . . . ?
C88B C86 C87 F64 -45.3(14) . . . . ?
C88B C86 C87 F3 53.5(15) . . . . ?
C88B C86 C87 F1 167.3(16) . . . . ?
C88B C86 C89B F70B 49.5(19) . . . . ?
C88B C86 C89B F71B -75.4(19) . . . . ?
C88B C86 C89B F72B 165.0(15) . . . . ?
C89B C86 C87 F64 64.9(12) . . . . ?
C89B C86 C87 F3 163.7(13) . . . . ?
C89B C86 C87 F1 -82.4(16) . . . . ?
C89B C86 C88B F68B 158.6(19) . . . . ?
C89B C86 C88B F67B -79(2) . . . . ?
C89B C86 C88B F69B 41.9(17) . . . . ?
F30 C71 C70 O4 -78.7(8) . . . . ?
F30 C71 C70 C73A 171.8(8) . . . . ?
F30 C71 C70 C72A 53.4(12) . . . . ?
F30 C71 C70 C73B 145.9(14) . . . . ?
F30 C71 C70 C72B 30.4(13) . . . . ?
F29 C71 C70 O4 39.4(9) . . . . ?
F29 C71 C70 C73A -70.1(10) . . . . ?
F29 C71 C70 C72A 171.5(10) . . . . ?
F29 C71 C70 C73B -96.0(15) . . . . ?
F29 C71 C70 C72B 148.5(13) . . . . ?
F28 C71 C70 O4 159.0(7) . . . . ?
F28 C71 C70 C73A 49.6(11) . . . . ?
F28 C71 C70 C72A -68.9(12) . . . . ?
F28 C71 C70 C73B 23.6(16) . . . . ?
F28 C71 C70 C72B -91.9(14) . . . . ?
C71 C70 C73A F35A 169.4(12) . . . . ?
C71 C70 C73A F36A 40.3(16) . . . . ?
C71 C70 C73A F34A -77.5(12) . . . . ?
C71 C70 C72A F32A -83.5(14) . . . . ?
C71 C70 C72A F33A 165.2(13) . . . . ?
C71 C70 C72A F31A 29(2) . . . . ?
C71 C70 C73B F36B 171.8(15) . . . . ?
C71 C70 C73B F35B 54(2) . . . . ?
C71 C70 C73B F34B -83(3) . . . . ?
C71 C70 C72B F33B 164.9(18) . . . . ?
C71 C70 C72B F31B 43(2) . . . . ?
C71 C70 C72B F32B -71(3) . . . . ?
C73A C70 C72A F32A 161.3(12) . . . . ?
C73A C70 C72A F33A 50.0(19) . . . . ?
C73A C70 C72A F31A -85.8(19) . . . . ?
C72A C70 C73A F35A -71.3(17) . . . . ?
C72A C70 C73A F36A 159.6(16) . . . . ?
C72A C70 C73A F34A 41.9(16) . . . . ?
C73B C70 C72B F33B 47(3) . . . . ?
C73B C70 C72B F31B -75(3) . . . . ?
C73B C70 C72B F32B 171(3) . . . . ?
C72B C70 C73B F36B -75(2) . . . . ?
C72B C70 C73B F35B 168(2) . . . . ?
C72B C70 C73B F34B 30(3) . . . . ?
O6B Al2 O8B C86 45.5(17) . . . . ?
O6B Al2 O7B C82 -35(4) . . . . ?
O6B Al2 O5B C74 79(4) . . . . ?
O7B Al2 O8B C86 -85.3(16) . . . . ?
O7B Al2 O6B C78 -93(2) . . . . ?
O7B Al2 O5B C74 -157(3) . . . . ?
O5B Al2 O8B C86 177.2(16) . . . . ?
O5B Al2 O6B C78 19(3) . . . . ?
O5B Al2 O7B C82 -164(3) . . . . ?
C79C C78 C80C F49C 38.8(19) . . . . ?
C79C C78 C80C F50C -87(2) . . . . ?
C79C C78 C80C F51 165.4(12) . . . . ?
C79C C78 C81C F54C 160.3(17) . . . . ?
C79C C78 C81C F53C -78.3(18) . . . . ?
C79C C78 C81C F52C 43.2(17) . . . . ?
F48A C79A C78 O6A 55.9(16) . . . . ?
F48A C79A C78 C80A 164.1(13) . . . . ?
F48A C79A C78 C81A -78.6(13) . . . . ?
F47C C79C C78 C80C -77(2) . . . . ?
F47C C79C C78 C81C 41(2) . . . . ?
F46C C79C C78 C80C 48.6(19) . . . . ?
F46C C79C C78 C81C 166.9(16) . . . . ?
C80C C78 C81C F54C -80.4(16) . . . . ?
C80C C78 C81C F53C 40.9(18) . . . . ?
C80C C78 C81C F52C 162.4(14) . . . . ?
C81C C78 C80C F49C -72.6(16) . . . . ?
C81C C78 C80C F50C 161(2) . . . . ?
C81C C78 C80C F51 54.0(15) . . . . ?
F51 C80A C78 O6A -88.6(14) . . . . ?
F51 C80A C78 C81A 47.8(14) . . . . ?
F51 C80A C78 C79A 168.3(10) . . . . ?
F51 C80B C78 C79B 150.2(14) . . . . ?
F51 C80B C78 C81B 26.1(19) . . . . ?
F51 C80B C78 O6B -96.7(13) . . . . ?
O11B Al3 O12 C103 100.7(13) . . . . ?
O11B Al3 O9 C90 80.6(12) . . . . ?
O11B Al3 O10B C94 155(4) . . . . ?
O11B C98 C99B F93B -74(2) . . . . ?
O11B C98 C99B F91B 160.4(18) . . . . ?
O11B C98 C99B F92B 43.3(18) . . . . ?
O11B C98 C101 F95B 37(3) . . . . ?
O11B C98 C101 F96B -83(2) . . . . ?
O11B C98 C101 F94B 155(2) . . . . ?
O10B Al3 O12 C103 -143.4(14) . . . . ?
O10B Al3 O9 C90 -35.5(18) . . . . ?
O10B Al3 O11B C98 -31(3) . . . . ?
O10B C94 C97B F88 45(2) . . . . ?
O10B C94 C97B F89 156(2) . . . . ?
O10B C94 C97B F90B -57(3) . . . . ?
O10B C94 C95B F82 17(2) . . . . ?
O10B C94 C95B F83 138.9(17) . . . . ?
O10B C94 C95B F84B -97(2) . . . . ?
O10B C94 C96B F86B -48(4) . . . . ?
O10B C94 C96B F85B 49(4) . . . . ?
O10B C94 C96B F87B 176(2) . . . . ?
O8A Al2 O6A C78 -113(5) . . . . ?
O8A Al2 O5A C74 68.0(18) . . . . ?
O8A Al2 O7A C82 -44(2) . . . . ?
O8A C86 C87 F66A -83.2(10) . . . . ?
O8A C86 C87 F64 149.1(10) . . . . ?
O8A C86 C87 F65A 38.0(10) . . . . ?
F110 C108 C107 F109 0.2(9) . . . . ?
F110 C108 C107 C112 177.8(6) . . . . ?
F110 C108 C109 C110 -179.2(6) . . . . ?
F110 C108 C109 F111 2.8(12) . . . . ?
C108 C107 C112 C111 2.5(10) . . . . ?
C110 C111 C112 C107 -1.2(10) . . . . ?
C107 C108 C109 C110 0.9(10) . . . . ?
C107 C108 C109 F111 -177.1(10) . . . . ?
F109 C107 C112 C111 179.9(6) . . . . ?
C109 C108 C107 F109 -179.9(6) . . . . ?
C109 C108 C107 C112 -2.3(10) . . . . ?
C109 C110 C111 C112 -0.1(10) . . . . ?
C111 C110 C109 C108 0.3(10) . . . . ?
C111 C110 C109 F111 178.3(10) . . . . ?

loop_
_exptl_oxdiff_crystal_face_indexfrac_h
_exptl_oxdiff_crystal_face_indexfrac_k
_exptl_oxdiff_crystal_face_indexfrac_l
_exptl_oxdiff_crystal_face_x
_exptl_oxdiff_crystal_face_y
_exptl_oxdiff_crystal_face_z
10.0094 6.6954 14.0351 -0.4607 -0.1364 -0.8770
-8.7452 -9.6166 -13.3472 0.1632 0.0481 0.9854
4.0990 1.2609 -14.6976 -0.2781 0.9379 0.2076
8.0144 6.8611 -7.6812 -0.2690 0.9066 -0.3250
-5.3387 -8.9423 -15.8256 -0.0940 0.3181 0.9434
9.5809 11.0914 4.6578 -0.1411 0.4745 -0.8689
-9.4269 0.4763 -11.2691 0.8649 0.2566 0.4314
-7.6570 4.3053 -8.0230 0.9515 0.2822 0.1224
-4.9122 7.8762 -3.6718 0.9354 0.2774 -0.2192
10.1532 2.7108 13.0672 -0.7267 -0.2156 -0.6523
3.6479 -9.0543 1.8022 -0.8983 -0.2664 0.3493
-0.2382 -11.4345 -3.5865 -0.7056 -0.2091 0.6771
-1.0810 2.4080 16.9897 0.2446 -0.8246 -0.5101
-4.5206 -1.8063 14.2134 0.2807 -0.9464 -0.1597
-9.0632 -8.7973 3.7274 0.2393 -0.8071 0.5398
-8.4958 -11.1508 -10.4042 0.0429 -0.1447 0.9885
11.5986 3.8669 3.3373 -0.7784 0.3710 -0.5064
10.9687 8.6631 9.4068 -0.4191 0.1999 -0.8857
-8.1412 2.8473 4.6016 0.8985 -0.4282 -0.0964
-11.2557 -2.6050 -1.8057 0.8281 -0.3947 0.3982
-10.3982 0.4913 -4.4617 0.9500 -0.1248 0.2863
-8.2586 4.1161 -0.4866 0.9908 -0.1301 -0.0370
0.6109 -7.2972 12.2997 -0.5210 -0.8509 0.0669
-3.9313 -11.8534 2.5265 -0.4077 -0.6662 0.6244
0.2631 8.4019 -10.7357 0.5138 0.8392 -0.1783
-4.3488 1.3084 -17.2321 0.4711 0.7690 0.4321
-6.1960 -12.5853 -4.4845 -0.2528 -0.4134 0.8748
6.9935 5.1167 17.6837 -0.2958 -0.4826 -0.8244
-0.1647 -2.1214 17.0409 -0.1244 -0.9467 -0.2971
8.9128 0.9581 -6.6268 -0.7241 0.6866 -0.0653
8.2281 -3.8414 -1.3623 -0.9702 0.2326 0.0679
11.6750 4.7161 7.7831 -0.7322 0.1753 -0.6582

loop_
_smtbx_masks_void_nr
_smtbx_masks_void_average_x
_smtbx_masks_void_average_y
_smtbx_masks_void_average_z
_smtbx_masks_void_volume
_smtbx_masks_void_count_electrons
_smtbx_masks_void_content
1 0.367 -0.042 0.340 329.3 105.9 '2 C6H4F2'
2 0.290 0.550 0.647 18.0 0.8 ?
3 0.633 0.042 0.660 329.3 108.8 '2 C6H4F2'
4 0.710 0.450 0.353 18.0 0.8 ?
